data_7131116
loop_
_publ_author_name
'Liu, Wei-Dong'
'Li, Guan-Jun'
'Xu, Han'
'Deng, Yong-Kai'
'Du, Ming-Hao'
'Long, La-Sheng'
'Zheng, Lan-Sun'
'Kong, Xiang-Jian'

_publ_section_title
;
 Circularly polarized luminescence and performance modulation of chiral
 europium-titanium (Eu<sub>2</sub>Ti<sub>4</sub>)-oxo clusters.
;
_journal_issue 3
_journal_name_full 'Chemical communications (Cambridge, England)'
_journal_page_first 346
_journal_page_last 349
_journal_paper_doi 10.1039/d2cc05816b
_journal_volume 59
_journal_year 2023
_chemical_absolute_configuration ad
_chemical_formula_moiety 'C144 H166 Eu2 N4 O26 Ti4'
_chemical_formula_sum 'C144 H166 Eu2 N4 O26 Ti4'
_chemical_formula_weight 2864.32
_space_group_crystal_system triclinic
_space_group_IT_number 1
_space_group_name_Hall 'P 1'
_space_group_name_H-M_alt 'P 1'
_atom_sites_solution_hydrogens geom
_audit_creation_date 2022-11-28
_audit_creation_method
;
Olex2 1.3
(compiled 2020.11.12 svn.r5f609507 for OlexSys, GUI svn.r6408)
;
_audit_update_record
;
2022-11-29 deposited with the CCDC.	2022-11-30 downloaded from the CCDC.
;
_cell_angle_alpha 89.6750(10)
_cell_angle_beta 75.5190(10)
_cell_angle_gamma 70.3620(10)
_cell_formula_units_Z 2
_cell_length_a 17.4057(2)
_cell_length_b 21.3759(3)
_cell_length_c 22.6058(3)
_cell_measurement_reflns_used 61831
_cell_measurement_temperature 100.00(13)
_cell_measurement_theta_max 74.0860
_cell_measurement_theta_min 2.7840
_cell_volume 7641.52(18)
_computing_cell_refinement 'CrysAlisPro 1.171.41.119a (Rigaku OD, 2021)'
_computing_data_collection 'CrysAlisPro 1.171.41.119a (Rigaku OD, 2021)'
_computing_data_reduction 'CrysAlisPro 1.171.41.119a (Rigaku OD, 2021)'
_computing_molecular_graphics 'Olex2 1.3 (Dolomanov et al., 2009)'
_computing_publication_material 'Olex2 1.3 (Dolomanov et al., 2009)'
_computing_structure_refinement 'SHELXL 2018/3 (Sheldrick, 2015)'
_computing_structure_solution 'SHELXT 2014/4 (Sheldrick, 2014)'
_diffrn_ambient_environment N~2~
_diffrn_ambient_temperature 100.00(13)
_diffrn_detector 'Hybrid Pixel Array Detector'
_diffrn_detector_area_resol_mean 10.0000
_diffrn_detector_type HyPix
_diffrn_measured_fraction_theta_full 0.997
_diffrn_measured_fraction_theta_max 0.954
_diffrn_measurement_details
;
List of Runs (angles in degrees, time in seconds):

  # Type    Start    End  Width  t~exp~   \w     \q     \k     \f   Frames
#--------------------------------------------------------------------------
  1  \w     22.00 114.00   0.50    0.12    --   42.36  53.00-103.00  184
  2  \w     94.00 161.00   0.50    0.40    --  104.75  53.00-103.00  134
  3  \w    124.00 177.00   0.50    0.40    --  104.75  45.00   0.00  106
  4  \w     81.00 175.00   0.50    0.40    --  104.75  30.00  30.00  188
  5  \w     83.00 109.00   0.50    0.40    --  104.75  45.00   0.00   52
  6  \w     44.00 105.00   0.50    0.40    --  104.75 -77.00-150.00  122
  7  \w     34.00  72.00   0.50    0.40    --  104.75 -61.00   0.00   76
  8  \w     36.00  61.00   0.50    0.40    --  104.75 -61.00  60.00   50
  9  \w     31.00  61.00   0.50    0.40    --  104.75 -53.00 111.00   60
 10  \w     69.00 119.00   0.50    0.40    --  104.75-134.00  -9.32  100
 11  \w     87.00 112.00   0.50    0.40    --  104.75-125.00  90.00   50
 12  \w     41.00  73.00   0.50    0.40    --  104.75-125.00  90.00   64
 13  \w     56.00 112.00   0.50    0.40    --  104.75-125.00  60.00  112
 14  \w     69.00 112.00   0.50    0.40    --  104.75-125.00  30.00   86
 15  \w     65.00 111.00   0.50    0.40    --  104.75-125.00 -60.00   92
 16  \w     30.00 103.00   0.50    0.40    --  104.75 -95.00 -60.00  146
 17  \w     36.00  61.00   0.50    0.40    --  104.75-125.00-180.00   50
 18  \w     77.00 102.00   0.50    0.40    --  104.75 -95.00-180.00   50
 19  \w     63.00  95.00   0.50    0.40    --  104.75 -95.00-150.00   64
 20  \w    -36.00  23.00   0.50    0.12    --   42.36 -19.00 -30.00  118
 21  \w    -10.00  65.00   0.50    0.12    --   42.36 -57.00 -30.00  150
 22  \w    -29.00   4.00   0.50    0.12    --   42.36 -53.00 111.00   66
 23  \w     12.00  37.00   0.50    0.12    --   42.36 -53.00 111.00   50
 24  \w     79.00 178.00   0.50    0.40    --  104.75 125.00 -90.00  198
 25  \w    -24.00  38.00   0.50    0.12    --  -42.36  19.00-150.00  124
 26  \w    -56.00 -27.00   0.50    0.12    --  -42.36  53.00-103.00   58
 27  \w    -18.00  31.00   0.50    0.12    --  -42.36  53.00-103.00   98
 28  \w    -63.00 -25.00   0.50    0.40    --  -99.00  61.00-120.00   76
 29  \w    -52.00 -26.00   0.50    0.40    --  -99.00  53.00-103.00   52
 30  \w    -49.00 -24.00   0.50    0.40    --  -99.00  45.00 -60.00   50
 31  \w    -57.00 -29.00   0.50    0.40    --  -99.00  61.00 -30.00   56
 32  \w    -49.00 -23.00   0.50    0.40    --  -99.00  45.00   0.00   52
 33  \w    -49.00 -24.00   0.50    0.40    --  -99.00  45.00  30.00   50
 34  \w    -97.00 -62.00   0.50    0.40    --  -99.00  77.00  60.00   70
 35  \w   -116.00 -41.00   0.50    0.40    --  -99.00 131.00  35.43  150
 36  \w    -90.00 -31.00   0.50    0.40    --  -99.00 125.00  30.00  118
 37  \w    -64.00 -35.00   0.50    0.12    --  -42.36 125.00  30.00   58
 38  \w    -94.00 -69.00   0.50    0.12    --  -42.36 125.00  30.00   50
 39  \w   -110.00 -49.00   0.50    0.40    --  -99.00 125.00 120.00  122
 40  \w   -103.00 -77.00   0.50    0.40    --  -99.00 125.00 150.00   52
 41  \w    -74.00 -29.00   0.50    0.40    --  -99.00 125.00 150.00   90
 42  \w   -109.00 -27.00   0.50    0.40    --  -99.00 115.00 144.00  164
 43  \w   -116.00 -23.00   0.50    0.12    --  -42.36 -53.00 111.00  186
 44  \w   -172.00 -78.00   0.50    0.40    --  -99.00 -53.00 111.00  188
 45  \w   -168.00-141.00   0.50    0.40    --  -99.00-125.00   0.00   54
 46  \w   -117.00 -83.00   0.50    0.40    --  -99.00-125.00   0.00   68
 47  \w   -172.00 -97.00   0.50    0.40    --  -99.00 -95.00-150.00  150
;
_diffrn_measurement_device 'four-circle diffractometer'
_diffrn_measurement_device_type 'XtaLAB Synergy R, DW system, HyPix'
_diffrn_measurement_method '\w scans'
_diffrn_orient_matrix_type 'CrysAlisPro convention (1999,Acta A55,543-557)'
_diffrn_orient_matrix_UB_11 -0.0073939000
_diffrn_orient_matrix_UB_12 0.0567405000
_diffrn_orient_matrix_UB_13 0.0451619000
_diffrn_orient_matrix_UB_21 -0.0946030000
_diffrn_orient_matrix_UB_22 0.0323234000
_diffrn_orient_matrix_UB_23 0.0029999000
_diffrn_orient_matrix_UB_31 -0.0220421000
_diffrn_orient_matrix_UB_32 -0.0404323000
_diffrn_orient_matrix_UB_33 0.0542434000
_diffrn_radiation_monochromator mirror
_diffrn_radiation_probe x-ray
_diffrn_radiation_type 'Cu K\a'
_diffrn_radiation_wavelength 1.54184
_diffrn_reflns_av_R_equivalents 0.0334
_diffrn_reflns_av_unetI/netI 0.0425
_diffrn_reflns_Laue_measured_fraction_full 0.997
_diffrn_reflns_Laue_measured_fraction_max 0.954
_diffrn_reflns_limit_h_max 21
_diffrn_reflns_limit_h_min -21
_diffrn_reflns_limit_k_max 25
_diffrn_reflns_limit_k_min -26
_diffrn_reflns_limit_l_max 28
_diffrn_reflns_limit_l_min -27
_diffrn_reflns_number 104418
_diffrn_reflns_point_group_measured_fraction_full 0.673
_diffrn_reflns_point_group_measured_fraction_max 0.635
_diffrn_reflns_theta_full 67.684
_diffrn_reflns_theta_max 74.456
_diffrn_reflns_theta_min 2.026
_diffrn_source 'Rotating-anode X-ray tube'
_diffrn_source_type 'Rigaku (Cu) X-ray Source'
_exptl_absorpt_coefficient_mu 7.989
_exptl_absorpt_correction_T_max 1.00000
_exptl_absorpt_correction_T_min 0.85631
_exptl_absorpt_correction_type multi-scan
_exptl_absorpt_process_details
;
CrysAlisPro 1.171.41.119a (Rigaku Oxford Diffraction, 2021)
Empirical absorption correction using spherical harmonics,
implemented in SCALE3 ABSPACK scaling algorithm.
;
_exptl_crystal_colour colourless
_exptl_crystal_colour_primary colourless
_exptl_crystal_density_diffrn 1.245
_exptl_crystal_description block
_exptl_crystal_F_000 2960
_exptl_crystal_size_max 0.2
_exptl_crystal_size_mid 0.1
_exptl_crystal_size_min 0.08
_refine_diff_density_max 0.720
_refine_diff_density_min -0.944
_refine_diff_density_rms 0.055
_refine_ls_abs_structure_details
;
 Refined as an inversion twin.
;
_refine_ls_abs_structure_Flack 0.040(2)
_refine_ls_extinction_method none
_refine_ls_goodness_of_fit_ref 1.073
_refine_ls_hydrogen_treatment constr
_refine_ls_matrix_type full
_refine_ls_number_parameters 3694
_refine_ls_number_reflns 39672
_refine_ls_number_restraints 4970
_refine_ls_restrained_S_all 1.024
_refine_ls_R_factor_all 0.0348
_refine_ls_R_factor_gt 0.0320
_refine_ls_shift/su_max 0.016
_refine_ls_shift/su_mean 0.000
_refine_ls_structure_factor_coef Fsqd
_refine_ls_weighting_details 'w=1/[\s^2^(Fo^2^)+(0.0475P)^2^] where P=(Fo^2^+2Fc^2^)/3'
_refine_ls_weighting_scheme calc
_refine_ls_wR_factor_gt 0.0808
_refine_ls_wR_factor_ref 0.0819
_reflns_Friedel_coverage 0.331
_reflns_Friedel_fraction_full 0.349
_reflns_Friedel_fraction_max 0.316
_reflns_number_gt 36701
_reflns_number_total 39672
_reflns_threshold_expression 'I > 2\s(I)'
_cod_data_source_file d2cc05816b2.cif
_cod_data_source_block 6
_cod_depositor_comments 'Adding full bibliography for 7131110--7131117.cif.'
_cod_database_code 7131116
_shelx_shelxl_version_number 2018/3
_chemical_oxdiff_formula 'Eu Ti C O N'
_shelx_space_group_comment
;
The symmetry employed for this shelxl refinement is uniquely defined
by the following loop, which should always be used as a source of
symmetry information in preference to the above space-group names.
They are only intended as comments.
;
_shelx_estimated_absorpt_t_max 0.567
_shelx_estimated_absorpt_t_min 0.298
_reflns_odcompleteness_completeness 99.84
_reflns_odcompleteness_iscentric 1
_reflns_odcompleteness_theta 66.49
_olex2_refinement_description
;
1. Twinned data refinement
 Scales: 0.960(2)
 0.040(2)
2. Fixed Uiso
 At 1.2 times of:
  All C(H) groups, All C(H,H) groups
 At 1.5 times of:
  All C(H,H,H) groups
3. Restrained distances
 C43-C275 = C345-C275 = C275-C173
 1.52 with sigma of 0.01
 C173-C43
 2.45 with sigma of 0.01
 C43-C345
 2.45 with sigma of 0.01
 C345-C173
 2.45 with sigma of 0.01
 C122-C124 \\sim C311-C153
 with sigma of 0.02
 C255-C73 \\sim C315-C39
 with sigma of 0.04
 C309-C39 \\sim C309-C157 \\sim C309-C315 \\sim C39-C315 \\sim C157-C315
 with sigma of 0.02
 C139-C291 \\sim C85-C169
 with sigma of 0.02
 C342-C255 \\sim C313-C315
 with sigma of 0.02
 C111-C299 \\sim C159-C161
 with sigma of 0.02
 C253-C139 \\sim C337-C85
 with sigma of 0.04
 C313-C309 \\sim C313-C39 \\sim C313-C157 \\sim C313-C315
 with sigma of 0.01
 C2-C139 \\sim C341-C85
 with sigma of 0.04
 C130-C255 \\sim C309-C315
 with sigma of 0.04
 C255-C301 \\sim C315-C157
 with sigma of 0.04
 C122-C132 \\sim C311-C155
 with sigma of 0.02
 C139-C297 \\sim C85-C339
 with sigma of 0.04
 C131-C151 \\sim C5-C81
 with sigma of 0.04
 C151-C303 \\sim C81-C323
 with sigma of 0.04
 C32-C37 \\sim C317-C37
 with sigma of 0.04
 C299-C151 \\sim C161-C81
 with sigma of 0.04
 C154-C124 \\sim C154-C153
 with sigma of 0.02
 C59-C303 \\sim C321-C323
 with sigma of 0.02
 C342-C73 \\sim C313-C39
 with sigma of 0.02
 C131-C303 \\sim C5-C323
 with sigma of 0.04
 C59-C151 \\sim C321-C81
 with sigma of 0.02
 C124-C126 \\sim C153-C307
 with sigma of 0.02
 C299-C303 \\sim C161-C323
 with sigma of 0.04
 C130-C255 \\sim C130-C73 \\sim C130-C301 \\sim C255-C73 \\sim C255-C301
 with sigma of 0.02
 C342-C130 \\sim C342-C255 \\sim C342-C73 \\sim C342-C301
 with sigma of 0.01
 C342-C130 \\sim C313-C309
 with sigma of 0.02
 C235-C65 \\sim C79-C319
 with sigma of 0.04
 C130-C73 \\sim C309-C39
 with sigma of 0.04
 C73-C301 \\sim C39-C157
 with sigma of 0.04
 C32-C120 \\sim C317-C325
 with sigma of 0.02
 C342-C301 \\sim C313-C157
 with sigma of 0.02
 C59-C299 \\sim C321-C161
 with sigma of 0.02
 C130-C128 \\sim C309-C77
 with sigma of 0.02
 C111-C235 \\sim C159-C79
 with sigma of 0.04
 C130-C132 \\sim C309-C155
 with sigma of 0.02
 C131-C37 \\sim C5-C37
 with sigma of 0.04
 C32-C235 \\sim C317-C79
 with sigma of 0.02
 C128-C126 \\sim C77-C307
 with sigma of 0.02
 C235-C37 \\sim C79-C37
 with sigma of 0.02
 C65-C299 \\sim C319-C161
 with sigma of 0.02
 C32-C192 \\sim C317-C192
 with sigma of 0.04
 C120-C111 \\sim C325-C159
 with sigma of 0.04
 C111-C65 \\sim C159-C319
 with sigma of 0.04
 C122-C154 \\sim C311-C154
 with sigma of 0.04
 C122-C130 \\sim C311-C309
 with sigma of 0.04
 C122-C126 \\sim C311-C307
 with sigma of 0.04
 C154-C126 \\sim C154-C307
 with sigma of 0.04
 C124-C128 \\sim C153-C77
 with sigma of 0.04
 C124-C132 \\sim C153-C155
 with sigma of 0.04
 C342-C128 \\sim C313-C77
 with sigma of 0.04
 C32-C111 \\sim C317-C159
 with sigma of 0.02
 C342-C132 \\sim C313-C155
 with sigma of 0.04
 C120-C192 \\sim C325-C192
 with sigma of 0.02
 C235-C131 \\sim C79-C5
 with sigma of 0.02
 C59-C131 \\sim C321-C5
 with sigma of 0.02
 C65-C131 \\sim C319-C5
 with sigma of 0.02
 C130-C126 \\sim C309-C307
 with sigma of 0.04
 C130-C301 \\sim C309-C157
 with sigma of 0.04
 C32-C131 \\sim C317-C5
 with sigma of 0.04
 C32-C299 \\sim C317-C161
 with sigma of 0.04
 C120-C235 \\sim C325-C79
 with sigma of 0.04
 C111-C59 \\sim C159-C321
 with sigma of 0.04
 C235-C59 \\sim C79-C321
 with sigma of 0.04
 C59-C65 \\sim C321-C319
 with sigma of 0.04
 C128-C132 \\sim C77-C155
 with sigma of 0.04
 C131-C299 \\sim C5-C161
 with sigma of 0.04
 C12-C114 \\sim C327-C41
 with sigma of 0.02
 C103-C275 \\sim C173-C275
 with sigma of 0.02
 C146-C291 \\sim C146-C169
 with sigma of 0.04
 C251-C2 \\sim C171-C341
 with sigma of 0.02
 C184-C273 \\sim C165-C331
 with sigma of 0.02
 C207-C253 \\sim C21-C337
 with sigma of 0.02
 C208-C314 \\sim C333-C329
 with sigma of 0.02
 C208-C49 \\sim C333-C335
 with sigma of 0.02
 C251-C291 \\sim C171-C169
 with sigma of 0.04
 C208-C241 \\sim C333-C167
 with sigma of 0.02
 C208-C247 \\sim C333-C83
 with sigma of 0.02
 C146-C253 \\sim C146-C337
 with sigma of 0.02
 C262-C273 \\sim C163-C331
 with sigma of 0.02
 C253-C291 \\sim C337-C169
 with sigma of 0.02
 C12-C166 \\sim C327-C166
 with sigma of 0.04
 C146-C207 \\sim C146-C21
 with sigma of 0.04
 C12-C314 \\sim C327-C329
 with sigma of 0.04
 C207-C291 \\sim C21-C169
 with sigma of 0.04
 C12-C273 \\sim C327-C331
 with sigma of 0.04
 C114-C184 \\sim C41-C165
 with sigma of 0.04
 C114-C208 \\sim C41-C333
 with sigma of 0.04
 C338-C275 \\sim C43-C275
 with sigma of 0.02
 C114-C262 \\sim C41-C163
 with sigma of 0.04
 C208-C314 \\sim C208-C49 \\sim C208-C241 \\sim C208-C247
 with sigma of 0.01
 C166-C273 \\sim C166-C331
 with sigma of 0.04
 C184-C208 \\sim C165-C333
 with sigma of 0.04
 C207-C2 \\sim C21-C341
 with sigma of 0.02
 C184-C262 \\sim C165-C163
 with sigma of 0.04
 C314-C49 \\sim C329-C335
 with sigma of 0.04
 C314-C241 \\sim C329-C167
 with sigma of 0.04
 C2-C291 \\sim C341-C169
 with sigma of 0.02
 C314-C247 \\sim C329-C83
 with sigma of 0.04
 C291-C297 \\sim C169-C339
 with sigma of 0.02
 C314-C273 \\sim C329-C331
 with sigma of 0.04
 C146-C251 \\sim C146-C171
 with sigma of 0.04
 C207-C251 \\sim C21-C171
 with sigma of 0.04
 C49-C241 \\sim C335-C167
 with sigma of 0.04
 C113-C251 \\sim C113-C171
 with sigma of 0.04
 C49-C247 \\sim C335-C83
 with sigma of 0.04
 C253-C2 \\sim C337-C341
 with sigma of 0.04
 C253-C297 \\sim C337-C339
 with sigma of 0.04
 C241-C247 \\sim C167-C83
 with sigma of 0.04
 C2-C297 \\sim C341-C339
 with sigma of 0.04
 C329-C83 \\sim C329-C167 \\sim C167-C335
 with sigma of 0.02
 C3-C275 \\sim C345-C275
 with sigma of 0.02
 C333-C329 \\sim C333-C83 \\sim C333-C167 \\sim C333-C335
 with sigma of 0.01
 C12-C262 \\sim C327-C163
 with sigma of 0.02
 C314-C241 \\sim C314-C247 \\sim C49-C241
 with sigma of 0.02
 C114-C314 \\sim C41-C329
 with sigma of 0.02
 C166-C262 \\sim C166-C163
 with sigma of 0.02
 C184-C314 \\sim C165-C329
 with sigma of 0.02
 C242-C246 \\sim C1A-C246
 with sigma of 0.02
 C246-C290 \\sim C246-C74
 with sigma of 0.02
 C246-C289 \\sim C246-C1B
 with sigma of 0.02
4. Rigid bond restraints
 All non-hydrogen atoms
 with sigma for 1-2 distances of 0.01 and sigma for 1-3 distances of 0.01
5. Uiso/Uaniso restraints and constraints
All non-hydrogen atoms have similar U: within 2A with sigma of 0.04 and sigma
for terminal atoms of 0.08 within 2A
C146 \\sim C207 \\sim C251 \\sim C253 \\sim C2 \\sim C139 \\sim C9 \\sim C291
\\sim C297 \\sim C21 \\sim C337 \\sim C169 \\sim C339 \\sim C85 \\sim C341
\\sim C171: within 2A with sigma of 0.01 and sigma for terminal atoms of 0.02
within 2A
C342 \\sim C130 \\sim C255 \\sim C73 \\sim C132 \\sim C301 \\sim C309 \\sim C39
\\sim C155 \\sim C313 \\sim C157 \\sim C315 \\sim C124 \\sim C128 \\sim C126
\\sim C153 \\sim C77 \\sim C307 \\sim C122 \\sim C311: within 2A with sigma of
0.01 and sigma for terminal atoms of 0.02 within 2A
C235 \\sim C59 \\sim C65 \\sim C131 \\sim C303 \\sim C319 \\sim C5 \\sim C321
\\sim C161 \\sim C81 \\sim C323 \\sim C32 \\sim C79 \\sim C317 \\sim C299 \\sim
C159 \\sim C111 \\sim C325 \\sim C120: within 2A with sigma of 0.01 and sigma
for terminal atoms of 0.02 within 2A
C12 \\sim C114 \\sim C184 \\sim C208 \\sim C262 \\sim C314 \\sim C49 \\sim C241
\\sim C247 \\sim C273 \\sim C163 \\sim C327 \\sim C41 \\sim C329 \\sim C165
\\sim C331 \\sim C83 \\sim C333 \\sim C167 \\sim C335: within 2A with sigma of
0.01 and sigma for terminal atoms of 0.02 within 2A
C338 \\sim C3 \\sim C103 \\sim C275 \\sim C43 \\sim C345 \\sim C173: within 2A
with sigma of 0.01 and sigma for terminal atoms of 0.02 within 2A
C267 \\sim C69 \\sim C217 \\sim C293 \\sim C205 \\sim C257 \\sim C123: within
2A with sigma of 0.01 and sigma for terminal atoms of 0.02 within 2A
C242 \\sim C246 \\sim C290 \\sim C289 \\sim C74 \\sim C1A \\sim C1B: within 2A
with sigma of 0.01 and sigma for terminal atoms of 0.02 within 2A
Uanis(C39) \\sim Ueq, Uanis(C315) \\sim Ueq, Uanis(C157) \\sim Ueq, Uanis(C73)
\\sim Ueq, Uanis(C301) \\sim Ueq, Uanis(C255) \\sim Ueq: with sigma of 0.005
and sigma for terminal atoms of 0.01
Uanis(C255) \\sim Ueq: with sigma of 0.01 and sigma for terminal atoms of 0.02
Uanis(C173) \\sim Ueq: with sigma of 0.005 and sigma for terminal atoms of 0.01
6. Others
 Sof(C153)=Sof(C307)=Sof(H307)=Sof(C77)=Sof(H77)=Sof(C309)=Sof(C155)=Sof(H155)=
 Sof(C311)=Sof(H311)=Sof(C39)=Sof(H39A)=Sof(H39B)=Sof(H39C)=Sof(C313)=Sof(C157)=
 Sof(H15D)=Sof(H15E)=Sof(H15F)=Sof(C315)=Sof(H31D)=Sof(H31E)=Sof(H31F)=1-FVAR(1)
 Sof(C122)=Sof(H122)=Sof(C124)=Sof(C126)=Sof(H126)=Sof(C128)=Sof(H128)=
 Sof(C130)=Sof(C132)=Sof(H132)=Sof(C342)=Sof(C255)=Sof(H25C)=Sof(H25D)=
 Sof(H25E)=Sof(C73)=Sof(H73A)=Sof(H73B)=Sof(H73C)=Sof(C301)=Sof(H30A)=Sof(H30B)=
 Sof(H30C)=FVAR(1)
 Sof(H37A)=Sof(C79)=Sof(C317)=Sof(C159)=Sof(H15G)=Sof(H15H)=Sof(C319)=
 Sof(H31G)=Sof(H31H)=Sof(C5)=Sof(H5)=Sof(C321)=Sof(C161)=Sof(H161)=Sof(C323)=
 Sof(H32J)=Sof(H32K)=Sof(H32L)=Sof(C81)=Sof(H81A)=Sof(H81B)=Sof(H81C)=Sof(C325)=
 Sof(H325)=1-FVAR(2)
 Sof(C32)=Sof(C120)=Sof(H120)=Sof(C111)=Sof(H11A)=Sof(H11B)=Sof(C235)=Sof(C59)=
 Sof(C65)=Sof(H65A)=Sof(H65B)=Sof(C131)=Sof(H131)=Sof(H37)=Sof(C299)=Sof(H299)=
 Sof(C151)=Sof(H15A)=Sof(H15B)=Sof(H15C)=Sof(C303)=Sof(H30D)=Sof(H30E)=
 Sof(H30F)=FVAR(2)
 Sof(C163)=Sof(C327)=Sof(H327)=Sof(C41)=Sof(H41)=Sof(C329)=Sof(C165)=Sof(H165)=
 Sof(C331)=Sof(H331)=Sof(C83)=Sof(H83A)=Sof(H83B)=Sof(H83C)=Sof(C333)=Sof(C167)=
 Sof(H16G)=Sof(H16H)=Sof(H16I)=Sof(C335)=Sof(H33M)=Sof(H33N)=Sof(H33O)=1-FVAR(3)
 Sof(C12)=Sof(H12)=Sof(C114)=Sof(H114)=Sof(C184)=Sof(H184)=Sof(C208)=Sof(C262)=
 Sof(C314)=Sof(C49)=Sof(H49A)=Sof(H49B)=Sof(H49C)=Sof(C241)=Sof(H24G)=Sof(H24H)=
 Sof(H24I)=Sof(C247)=Sof(H24J)=Sof(H24K)=Sof(H24L)=Sof(C273)=Sof(H273)=FVAR(3)
 Sof(C21)=Sof(H21A)=Sof(H21B)=Sof(C337)=Sof(H337)=Sof(C169)=Sof(C339)=
 Sof(H33D)=Sof(H33E)=Sof(H33F)=Sof(C85)=Sof(H85A)=Sof(H85B)=Sof(H85C)=Sof(C341)=
 Sof(H341)=Sof(C171)=Sof(H17D)=Sof(H17E)=1-FVAR(4)
 Sof(C207)=Sof(H20D)=Sof(H20E)=Sof(C251)=Sof(H25A)=Sof(H25B)=Sof(C253)=
 Sof(H253)=Sof(C2)=Sof(H2)=Sof(C139)=Sof(H13A)=Sof(H13B)=Sof(H13C)=Sof(C291)=
 Sof(C297)=Sof(H29G)=Sof(H29H)=Sof(H29I)=FVAR(4)
 Sof(C43)=Sof(H43A)=Sof(H43B)=Sof(H43C)=Sof(C345)=Sof(H34A)=Sof(H34B)=
 Sof(H34C)=Sof(C173)=Sof(H17F)=Sof(H17G)=Sof(H17H)=1-FVAR(5)
 Sof(C338)=Sof(H33A)=Sof(H33B)=Sof(H33C)=Sof(C3)=Sof(H3A)=Sof(H3B)=Sof(H3C)=
 Sof(C103)=Sof(H10A)=Sof(H10B)=Sof(H10C)=FVAR(5)
 Sof(C74)=Sof(H74A)=Sof(H74B)=Sof(H74C)=Sof(C1A)=Sof(H1AA)=Sof(H1AB)=Sof(H1AC)=
 Sof(C1B)=Sof(H1BA)=Sof(H1BB)=Sof(H1BC)=1-FVAR(6)
 Sof(C242)=Sof(H24D)=Sof(H24E)=Sof(H24F)=Sof(C290)=Sof(H29A)=Sof(H29B)=
 Sof(H29C)=Sof(C289)=Sof(H28D)=Sof(H28E)=Sof(H28F)=FVAR(6)
7.a Ternary CH refined with riding coordinates:
 C302(H302), C197(H197), C253(H253), C2(H2), C131(H131), C135(H135), C17(H17),
 C299(H299), C5(H5), C161(H161), C337(H337), C341(H341)
7.b Secondary CH2 refined with riding coordinates:
 C276(H27A,H27B), C344(H34D,H34E), C183(H18A,H18B), C207(H20D,H20E), C111(H11A,
 H11B), C251(H25A,H25B), C65(H65A,H65B), C67(H67A,H67B), C159(H15G,H15H),
 C319(H31G,H31H), C21(H21A,H21B), C171(H17D,H17E)
7.c Me refined with riding coordinates:
 C315(H31D,H31E,H31F)
7.d Aromatic/amide H refined with riding coordinates:
 C4(H4), C6(H6), C8(H8), C12(H12), C24(H24), C30(H30), C36(H36), C38(H38),
 C44(H44), C46(H46), C52(H52), C58(H58), C60(H60), C62(H62), C64(H64), C68(H68),
  C70(H70), C82(H82), C90(H90), C94(H94), C110(H110), C112(H112), C114(H114),
 C116(H116), C118(H118), C120(H120), C122(H122), C126(H126), C128(H128),
 C132(H132), C142(H142), C144(H144), C150(H150), C152(H152), C156(H156),
 C158(H158), C160(H160), C164(H164), C176(H176), C178(H178), C180(H180),
 C182(H182), C184(H184), C188(H188), C194(H194), C212(H212), C218(H218),
 C220(H220), C224(H224), C230(H230), C234(H234), C236(H236), C238(H238),
 C248(H248), C250(H250), C254(H254), C256(H256), C258(H258), C260(H260),
 C264(H264), C268(H268), C274(H274), C278(H278), C282(H282), C294(H294),
 C298(H298), C306(H306), C318(H318), C326(H326), C330(H330), C334(H334),
 C346(H346), C87(H87), C45(H45), C181(H181), C91(H91), C185(H185), C95(H95),
 C97(H97), C195(H195), C99(H99), C199(H199), C203(H203), C51(H51), C221(H221),
 C113(H113), C229(H229), C233(H233), C348(H348), C121(H121), C123(H123),
 C125(H125), C257(H257), C129(H129), C261(H261), C263(H263), C133(H133),
 C269(H269), C271(H271), C273(H273), C277(H277), C281(H281), C285(H285),
 C37(H37), C37(H37A), C307(H307), C77(H77), C155(H155), C311(H311), C325(H325),
 C327(H327), C41(H41), C165(H165), C331(H331)
7.e Fitted hexagon refined as free rotating group:
 C122(C124,C126,C128,C130,C132), C153(C307,C77,C309,C155,C311)
7.f Idealised Me refined as rotating group:
 C16(H16D,H16E,H16F), C20(H20A,H20B,H20C), C78(H78A,H78B,H78C), C92(H92A,H92B,
 H92C), C134(H13D,H13E,H13F), C138(H13G,H13H,H13I), C162(H16A,H16B,H16C),
 C170(H17A,H17B,H17C), C190(H19D,H19E,H19F), C198(H19A,H19B,H19C), C200(H20F,
 H20G,H20H), C202(H20I,H20J,H20K), C206(H20L,H20M,H20N), C226(H22D,H22E,H22F),
 C232(H23A,H23B,H23C), C240(H24A,H24B,H24C), C242(H24D,H24E,H24F), C290(H29A,
 H29B,H29C), C316(H31A,H31B,H31C), C320(H32A,H32B,H32C), C324(H32D,H32E,H32F),
 C328(H32G,H32H,H32I), C332(H33G,H33H,H33I), C338(H33A,H33B,H33C), C11(H11F,
 H11G,H11H), C177(H17I,H17J,H17K), C89(H89A,H89B,H89C), C23(H23J,H23K,H23L),
 C191(H19G,H19H,H19I), C3(H3A,H3B,H3C), C49(H49A,H49B,H49C), C201(H20O,H20P,
 H20Q), C103(H10A,H10B,H10C), C53(H53A,H53B,H53C), C213(H21C,H21D,H21E),
 C107(H10D,H10E,H10F), C215(H21F,H21G,H21H), C217(H21I,H21J,H21K), C55(H55A,
 H55B,H55C), C7(H7A,H7B,H7C), C225(H22A,H22B,H22C), C57(H57A,H57B,H57C),
 C115(H11C,H11D,H11E), C231(H23D,H23E,H23F), C239(H23G,H23H,H23I), C241(H24G,
 H24H,H24I), C61(H61A,H61B,H61C), C247(H24J,H24K,H24L), C31(H31I,H31J,H31K),
 C127(H12A,H12B,H12C), C255(H25C,H25D,H25E), C33(H33J,H33K,H33L), C265(H26A,
 H26B,H26C), C69(H69A,H69B,H69C), C139(H13A,H13B,H13C), C283(H28G,H28H,H28I),
 C71(H71A,H71B,H71C), C143(H14A,H14B,H14C), C287(H28A,H28B,H28C), C289(H28D,
 H28E,H28F), C145(H14D,H14E,H14F), C73(H73A,H73B,H73C), C293(H29J,H29K,H29L),
 C295(H29D,H29E,H29F), C297(H29G,H29H,H29I), C301(H30A,H30B,H30C), C151(H15A,
 H15B,H15C), C303(H30D,H30E,H30F), C39(H39A,H39B,H39C), C157(H15D,H15E,H15F),
 C323(H32J,H32K,H32L), C81(H81A,H81B,H81C), C83(H83A,H83B,H83C), C167(H16G,H16H,
 H16I), C335(H33M,H33N,H33O), C339(H33D,H33E,H33F), C85(H85A,H85B,H85C),
 C43(H43A,H43B,H43C), C345(H34A,H34B,H34C), C173(H17F,H17G,H17H), C74(H74A,H74B,
 H74C), C1A(H1AA,H1AB,H1AC), C1B(H1BA,H1BB,H1BC)
;
_platon_squeeze_special_details
;
A solvent mask was calculated and 196 electrons were 
found in a volume of 955\%A^3^ in 5 voids per unit cell. 
This is consistent with the presence of 
3[C2H3N], 2[C2H3N], 2[C2H3N], 1[C2H3N], 1[C2H3N] per Unit Cell 
which account for 198 electrons 
per unit cell.
;
_platon_squeeze_void_probe_radius 1.20
_olex2_submission_special_instructions 'No special instructions were received'
_oxdiff_exptl_absorpt_empirical_details
;
Empirical correction (ABSPACK) includes:
- Absorption correction using spherical harmonics
- Frame scaling
;
_oxdiff_exptl_absorpt_empirical_full_max 1.173
_oxdiff_exptl_absorpt_empirical_full_min 0.850

loop_
_space_group_symop_operation_xyz
'x, y, z'

loop_
_atom_site_label
_atom_site_type_symbol
_atom_site_fract_x
_atom_site_fract_y
_atom_site_fract_z
_atom_site_U_iso_or_equiv
_atom_site_adp_type
_atom_site_occupancy
_atom_site_site_symmetry_order
_atom_site_calc_flag
_atom_site_refinement_flags_posn
_atom_site_refinement_flags_adp
_atom_site_refinement_flags_occupancy
_atom_site_disorder_assembly
_atom_site_disorder_group
Eu1 Eu 0.46433(2) 0.14126(2) 0.18522(2) 0.02010(7) Uani 1 1 d . U . . .
Eu4 Eu 0.52496(2) 0.84530(2) 0.67097(2) 0.01973(7) Uani 1 1 d . U . . .
Eu2 Eu 0.48336(2) 0.62650(2) 0.83620(2) 0.01942(7) Uani 1 1 d . U . . .
Eu3 Eu 0.55072(2) 0.33663(2) 0.32506(2) 0.02066(7) Uani 1 1 d . U . . .
Ti1 Ti 0.48316(6) 0.31191(5) 0.18471(5) 0.02184(19) Uani 1 1 d . U . . .
Ti4 Ti 0.64474(6) 0.68351(5) 0.72437(4) 0.02131(19) Uani 1 1 d . U . . .
Ti6 Ti 0.49386(6) 0.79903(5) 0.83515(4) 0.02058(19) Uani 1 1 d . U . . .
Ti8 Ti 0.36864(6) 0.29433(4) 0.29244(4) 0.02159(19) Uani 1 1 d . U . . .
Ti2 Ti 0.64622(6) 0.18476(5) 0.21699(4) 0.02227(19) Uani 1 1 d . U . . .
Ti5 Ti 0.51486(6) 0.67340(5) 0.67262(4) 0.0209(2) Uani 1 1 d . U . . .
Ti3 Ti 0.36379(6) 0.78876(4) 0.78405(4) 0.02083(19) Uani 1 1 d . U . . .
Ti7 Ti 0.53185(6) 0.16675(5) 0.32511(5) 0.0223(2) Uani 1 1 d . U . . .
O1 O 0.4502(2) 0.33838(17) 0.27028(16) 0.0226(7) Uani 1 1 d . U . . .
O4 O 0.5288(2) 0.38828(18) 0.15944(17) 0.0254(7) Uani 1 1 d . U . . .
O6 O 0.5374(2) 0.87628(18) 0.84070(17) 0.0244(7) Uani 1 1 d . U . . .
O8 O 0.5952(2) 0.22269(17) 0.29767(17) 0.0236(7) Uani 1 1 d . U . . .
O10 O 0.4646(2) 0.67951(18) 0.93717(17) 0.0253(7) Uani 1 1 d . U . . .
O12 O 0.5883(2) 0.25402(17) 0.17995(17) 0.0253(7) Uani 1 1 d . U . . .
O14 O 0.7228(2) 0.61452(18) 0.64994(17) 0.0257(7) Uani 1 1 d . U . . .
O16 O 0.5208(2) 0.75943(18) 0.91157(17) 0.0260(8) Uani 1 1 d . U . . .
O18 O 0.7339(2) 0.10628(18) 0.24786(18) 0.0286(8) Uani 1 1 d . U . . .
O20 O 0.2789(2) 0.25289(18) 0.29973(17) 0.0257(7) Uani 1 1 d . U . . .
O22 O 0.7023(2) 0.12799(18) 0.13695(17) 0.0264(8) Uani 1 1 d . U . . .
O24 O 0.4434(2) 0.83405(17) 0.77038(16) 0.0210(7) Uani 1 1 d . U . . .
C1 C 0.5591(3) 0.9105(3) 0.7972(3) 0.0229(10) Uani 1 1 d . U . . .
O26 O 0.3726(2) 0.38707(18) 0.17645(18) 0.0277(8) Uani 1 1 d . U . . .
O28 O 0.7193(2) 0.61778(18) 0.77060(18) 0.0268(8) Uani 1 1 d . U . . .
O30 O 0.6215(2) 0.60611(18) 0.60933(18) 0.0276(8) Uani 1 1 d . U . . .
O32 O 0.5829(3) 0.27649(18) 0.41135(17) 0.0268(8) Uani 1 1 d . U . . .
O34 O 0.3866(2) 0.86589(18) 0.65757(17) 0.0242(7) Uani 1 1 d . U . . .
O36 O 0.4301(2) 0.74310(17) 0.83520(17) 0.0226(7) Uani 1 1 d . U . . .
O38 O 0.7307(2) 0.72947(18) 0.69318(18) 0.0266(8) Uani 1 1 d . U . . .
O40 O 0.6788(2) 0.81140(19) 0.63611(18) 0.0268(8) Uani 1 1 d . U . . .
O42 O 0.4880(3) 0.28276(19) 0.09813(17) 0.0271(8) Uani 1 1 d . U . . .
O44 O 0.4134(2) 0.72610(17) 0.71900(16) 0.0221(7) Uani 1 1 d . U . . .
O46 O 0.4289(3) 0.58332(19) 0.76571(17) 0.0273(8) Uani 1 1 d . U . . .
O48 O 0.2779(2) 0.74345(18) 0.81676(17) 0.0267(8) Uani 1 1 d . U . . .
O50 O 0.3895(2) 0.86581(18) 0.89864(17) 0.0256(7) Uani 1 1 d . U . . .
O52 O 0.5951(2) 0.11629(18) 0.10524(18) 0.0263(7) Uani 1 1 d . U . . .
O13 O 0.3126(2) 0.18021(18) 0.21831(18) 0.0263(8) Uani 1 1 d . U . . .
O27 O 0.5645(2) 0.63863(17) 0.73770(17) 0.0229(7) Uani 1 1 d . U . . .
O7 O 0.4895(2) 0.71400(18) 0.59628(17) 0.0253(8) Uani 1 1 d . U . . .
O29 O 0.5960(2) 0.74587(18) 0.78910(17) 0.0244(7) Uani 1 1 d . U . . .
O15 O 0.5788(2) 0.72943(17) 0.67269(16) 0.0222(7) Uani 1 1 d . U . . .
O31 O 0.3306(2) 0.66104(18) 0.87347(17) 0.0251(7) Uani 1 1 d . U . . .
C4 C 0.6580(6) 0.4118(4) 0.4724(3) 0.0511(18) Uani 1 1 d . U . . .
H4 H 0.706396 0.392660 0.487418 0.061 Uiso 1 1 calc R U . . .
O2 O 0.4183(2) 0.09329(18) 0.27754(17) 0.0260(7) Uani 1 1 d . U . . .
O33 O 0.5481(3) 0.79197(19) 0.56851(17) 0.0276(8) Uani 1 1 d . U . . .
O17 O 0.4322(2) 0.20165(17) 0.09909(17) 0.0251(7) Uani 1 1 d . U . . .
O35 O 0.6198(2) 0.60623(19) 0.85013(18) 0.0267(8) Uani 1 1 d . U . . .
O9 O 0.2897(2) 0.85309(18) 0.73747(18) 0.0258(8) Uani 1 1 d . U . . .
C6 C 0.2658(4) 0.9823(3) 0.6320(3) 0.0314(11) Uani 1 1 d . U . . .
H6 H 0.321172 0.969257 0.605273 0.038 Uiso 1 1 calc R U . . .
O37 O 0.5741(2) 0.89378(18) 0.74179(17) 0.0260(7) Uani 1 1 d . U . . .
N1 N 0.5809(3) 0.5036(2) 0.7964(2) 0.0265(9) Uani 1 1 d . U . . .
O19 O 0.6440(2) 0.09245(18) 0.33297(18) 0.0279(8) Uani 1 1 d . U . . .
C8 C 0.6176(4) 0.7282(3) 0.4471(3) 0.0364(13) Uani 1 1 d . U . . .
H8 H 0.636040 0.763325 0.456026 0.044 Uiso 1 1 calc R U . . .
C10 C 0.6969(4) 0.5938(3) 0.6087(3) 0.0258(11) Uani 1 1 d . U . . .
O39 O 0.5967(3) 0.38507(18) 0.23235(18) 0.0275(8) Uani 1 1 d . U . . .
C12 C 0.8387(9) 0.4994(7) 0.7971(9) 0.034(2) Uani 0.564(8) 1 d D U P A 1
H12 H 0.856631 0.518535 0.760448 0.041 Uiso 0.564(8) 1 calc R U P A 1
O5 O 0.4273(2) 0.22447(17) 0.32978(17) 0.0241(7) Uani 1 1 d . U . . .
C14 C 0.2654(3) 0.2095(2) 0.2690(2) 0.0234(10) Uani 1 1 d . U . . .
C16 C 0.3377(5) 1.1329(4) 0.8709(4) 0.0569(19) Uani 1 1 d . U . . .
H16D H 0.365164 1.097218 0.894130 0.085 Uiso 1 1 calc R U . . .
H16E H 0.331443 1.176119 0.889712 0.085 Uiso 1 1 calc R U . . .
H16F H 0.372468 1.126581 0.828484 0.085 Uiso 1 1 calc R U . . .
C18 C 0.4916(4) 0.0074(3) 0.0902(3) 0.0262(11) Uani 1 1 d . U . . .
O41 O 0.4199(3) 0.3607(2) 0.40471(18) 0.0305(8) Uani 1 1 d . U . . .
C20 C 0.6309(5) 0.6862(3) 0.1074(4) 0.0513(17) Uani 1 1 d . U . . .
H20A H 0.573199 0.693600 0.104662 0.077 Uiso 1 1 calc R U . . .
H20B H 0.649291 0.722216 0.089208 0.077 Uiso 1 1 calc R U . . .
H20C H 0.632015 0.685566 0.150491 0.077 Uiso 1 1 calc R U . . .
O21 O 0.7024(2) 0.29804(18) 0.29182(18) 0.0260(7) Uani 1 1 d . U . . .
C22 C 0.7165(4) 0.0793(3) 0.2976(3) 0.0272(11) Uani 1 1 d . U . . .
C24 C 0.9070(4) 0.4873(3) 0.5025(3) 0.0398(13) Uani 1 1 d . U . . .
H24 H 0.964425 0.468409 0.503471 0.048 Uiso 1 1 calc R U . . .
C26 C 0.5396(4) 0.4760(3) 0.9001(3) 0.0285(11) Uani 1 1 d . U . . .
O43 O 0.7380(2) 0.22574(18) 0.20946(17) 0.0261(7) Uani 1 1 d . U . . .
N4 N 0.5557(3) 0.0162(2) 0.1704(2) 0.0264(9) Uani 1 1 d . U . . .
O11 O 0.5273(3) 0.19567(19) 0.41083(17) 0.0278(8) Uani 1 1 d . U . . .
C28 C 0.4134(4) 0.0153(3) 0.3515(2) 0.0258(11) Uani 1 1 d . U . . .
C30 C 0.1764(4) 0.6343(3) 0.8976(3) 0.0300(12) Uani 1 1 d . U . . .
H30 H 0.213014 0.615082 0.922877 0.036 Uiso 1 1 calc R U . . .
N6 N 0.4751(3) 0.5365(2) 0.9097(2) 0.0272(9) Uani 1 1 d . U . . .
C32 C 0.3325(11) 0.5828(8) 0.3896(9) 0.055(3) Uani 0.452(7) 1 d D U P B 1
O45 O 0.2863(2) 0.86121(18) 0.85784(17) 0.0255(7) Uani 1 1 d . U . . .
C34 C 0.5308(3) 0.7426(3) 0.5563(2) 0.0245(10) Uani 1 1 d . U . . .
O23 O 0.3120(2) 0.35006(18) 0.37394(18) 0.0272(8) Uani 1 1 d . U . . .
C36 C 0.4911(4) -0.0226(3) 0.0360(3) 0.0316(12) Uani 1 1 d . U . . .
H36 H 0.536781 -0.061343 0.016140 0.038 Uiso 1 1 calc R U . . .
C38 C 0.6146(4) -0.0072(3) 0.2018(3) 0.0341(12) Uani 1 1 d . U . . .
H38 H 0.611722 0.019379 0.236364 0.041 Uiso 1 1 calc R U . . .
O47 O 0.5647(2) 0.14080(17) 0.23910(17) 0.0220(7) Uani 1 1 d . U . . .
C40 C 0.3736(5) 0.8489(4) 1.2032(3) 0.0494(17) Uani 1 1 d . U . . .
C42 C 0.9689(4) 0.3212(3) 0.1579(3) 0.0421(14) Uani 1 1 d . U . . .
C44 C 0.1475(4) 0.4709(3) 0.2289(3) 0.0406(14) Uani 1 1 d . U . . .
H44 H 0.134624 0.449708 0.265261 0.049 Uiso 1 1 calc R U . . .
C46 C 0.4423(4) -0.0867(3) 0.4023(3) 0.0345(13) Uani 1 1 d . U . . .
H46 H 0.480610 -0.121088 0.418307 0.041 Uiso 1 1 calc R U . . .
C48 C 0.8840(4) 0.4774(3) 0.4486(3) 0.0350(12) Uani 1 1 d . U . . .
N8 N 0.4306(3) 0.0653(2) 0.1164(2) 0.0257(9) Uani 1 1 d . U . . .
C50 C 0.3179(4) 1.1006(3) 0.7401(3) 0.0309(11) Uani 1 1 d . U . . .
C52 C 0.0655(4) 0.2066(3) 0.3809(3) 0.0392(13) Uani 1 1 d . U . . .
H52 H 0.033135 0.225034 0.421259 0.047 Uiso 1 1 calc R U . . .
C54 C 0.4264(4) 1.0169(3) 0.6648(3) 0.0286(11) Uani 1 1 d . U . . .
C56 C 0.9477(4) 0.4342(3) 0.3911(3) 0.0401(13) Uani 1 1 d . U . . .
C58 C 0.5934(6) 0.4680(4) 0.5032(3) 0.0535(19) Uani 1 1 d . U . . .
H58 H 0.595676 0.487295 0.540150 0.064 Uiso 1 1 calc R U . . .
C60 C 0.4523(4) 0.8381(3) 1.0910(3) 0.0372(13) Uani 1 1 d . U . . .
H60 H 0.467947 0.874617 1.100275 0.045 Uiso 1 1 calc R U . . .
C62 C 0.6222(3) 0.4862(2) 0.7374(2) 0.0269(10) Uani 1 1 d . U . . .
H62 H 0.617494 0.520302 0.709937 0.032 Uiso 1 1 calc R U . . .
C64 C 0.8470(4) 0.5241(3) 0.5539(3) 0.0366(13) Uani 1 1 d . U . . .
H64 H 0.863496 0.530065 0.589834 0.044 Uiso 1 1 calc R U . . .
C66 C 0.2295(3) 0.4536(3) 0.1941(3) 0.0285(11) Uani 1 1 d . U . . .
C68 C 0.6487(4) 0.6950(3) 0.3887(3) 0.0400(14) Uani 1 1 d . U . . .
H68 H 0.689052 0.706994 0.358634 0.048 Uiso 1 1 calc R U . . .
C70 C 0.4678(4) -0.0357(3) 0.3757(3) 0.0334(12) Uani 1 1 d . U . . .
H70 H 0.522911 -0.035683 0.373878 0.040 Uiso 1 1 calc R U . . .
C72 C 0.7638(4) 0.5521(3) 0.5533(3) 0.0290(11) Uani 1 1 d . U . . .
O3 O 0.2819(2) 0.37327(18) 0.26031(17) 0.0258(7) Uani 1 1 d . U . . .
C76 C 0.4412(3) 0.2548(3) 0.0809(2) 0.0246(10) Uani 1 1 d . U . . .
C78 C 0.5866(5) 1.1687(3) 0.9389(3) 0.0395(14) Uani 1 1 d . U . . .
H78A H 0.535432 1.162620 0.964181 0.059 Uiso 1 1 calc R U . . .
H78B H 0.586711 1.213022 0.949639 0.059 Uiso 1 1 calc R U . . .
H78C H 0.636609 1.134575 0.946203 0.059 Uiso 1 1 calc R U . . .
C80 C 0.7104(4) 0.1183(3) 0.5555(3) 0.0322(12) Uani 1 1 d . U . . .
C82 C 0.8217(4) 0.0298(3) 0.0533(3) 0.0506(17) Uani 1 1 d . U . . .
H82 H 0.838569 0.052926 0.080634 0.061 Uiso 1 1 calc R U . . .
N12 N 0.5855(3) 0.4107(2) 0.3951(2) 0.0302(10) Uani 1 1 d . U . . .
C84 C 0.6191(4) 0.1891(3) 0.4746(3) 0.0279(11) Uani 1 1 d . U . . .
C86 C 0.7347(4) 0.7767(3) 0.6602(2) 0.0253(10) Uani 1 1 d . U . . .
C88 C 0.4177(5) 0.3103(3) 0.6424(3) 0.0451(16) Uani 1 1 d . U . . .
C90 C 0.4789(4) 0.8097(3) 1.0315(3) 0.0313(12) Uani 1 1 d . U . . .
H90 H 0.511907 0.827169 1.000400 0.038 Uiso 1 1 calc R U . . .
C92 C 1.0382(5) 0.4102(4) 0.3971(3) 0.0518(16) Uani 1 1 d . U . . .
H92A H 1.053032 0.448553 0.406668 0.078 Uiso 1 1 calc R U . . .
H92B H 1.076851 0.386200 0.358326 0.078 Uiso 1 1 calc R U . . .
H92C H 1.042814 0.380241 0.430005 0.078 Uiso 1 1 calc R U . . .
C94 C 0.3081(4) -0.0369(3) 0.3815(3) 0.0314(12) Uani 1 1 d . U . . .
H94 H 0.252457 -0.036277 0.384111 0.038 Uiso 1 1 calc R U . . .
C96 C 0.5767(3) 0.4075(3) 0.1847(3) 0.0250(10) Uani 1 1 d . U . . .
C98 C 0.1948(3) 0.6783(2) 0.8566(2) 0.0237(10) Uani 1 1 d . U . . .
C100 C 0.4256(4) 0.3771(3) 0.6592(3) 0.0362(13) Uani 1 1 d . U . . .
C102 C 0.3140(3) 1.0499(2) 0.7788(2) 0.0287(10) Uani 1 1 d . U . . .
C104 C 0.3135(4) 0.8831(3) 0.6910(2) 0.0250(10) Uani 1 1 d . U . . .
C106 C 0.5600(4) 0.7107(3) 0.4926(2) 0.0269(11) Uani 1 1 d . U . . .
C110 C 0.2164(4) 0.9710(3) 1.0565(3) 0.0318(11) Uani 1 1 d . U . . .
H110 H 0.233700 0.974134 1.092673 0.038 Uiso 1 1 calc R U . . .
C112 C 0.6523(4) 0.3836(3) 0.4197(3) 0.0341(13) Uani 1 1 d . U . . .
H112 H 0.696251 0.343875 0.399912 0.041 Uiso 1 1 calc R U . . .
C114 C 0.8950(8) 0.4429(6) 0.8150(7) 0.041(2) Uani 0.564(8) 1 d D U P A 1
H114 H 0.950673 0.423291 0.789091 0.050 Uiso 0.564(8) 1 calc R U P A 1
N14 N 0.5436(3) 0.9331(2) 0.5958(2) 0.0289(9) Uani 1 1 d . U . . .
C116 C 0.5639(3) 1.0248(2) 0.7761(3) 0.0254(10) Uani 1 1 d . U . . .
H116 H 0.558267 1.017924 0.736101 0.030 Uiso 1 1 calc R U . . .
C118 C 0.5748(4) 0.9861(3) 0.8741(3) 0.0311(12) Uani 1 1 d . U . . .
H118 H 0.576666 0.952509 0.901853 0.037 Uiso 1 1 calc R U . . .
C120 C 0.399(2) 0.5580(14) 0.4171(15) 0.054(4) Uani 0.452(7) 1 d D U P B 1
H120 H 0.402608 0.581416 0.451302 0.065 Uiso 0.452(7) 1 calc R U P B 1
C122 C 0.2979(3) 0.4632(4) 0.4970(4) 0.039(2) Uani 0.529(5) 1 d DG U P C 1
H122 H 0.355929 0.453121 0.495186 0.046 Uiso 0.529(5) 1 calc R U P C 1
C124 C 0.2743(4) 0.4270(4) 0.4583(4) 0.040(2) Uani 0.529(5) 1 d DG U P C 1
C126 C 0.1894(5) 0.4417(5) 0.4610(4) 0.046(2) Uani 0.529(5) 1 d DG U P C 1
H126 H 0.173279 0.416969 0.434541 0.055 Uiso 0.529(5) 1 calc R U P C 1
C128 C 0.1279(3) 0.4926(5) 0.5024(4) 0.052(3) Uani 0.529(5) 1 d DG U P C 1
H128 H 0.069872 0.502640 0.504258 0.063 Uiso 0.529(5) 1 calc R U P C 1
C130 C 0.1515(4) 0.5288(4) 0.5411(4) 0.052(2) Uani 0.529(5) 1 d DG U P C 1
C132 C 0.2364(5) 0.5141(4) 0.5384(4) 0.045(2) Uani 0.529(5) 1 d DG U P C 1
H132 H 0.252521 0.538794 0.564904 0.054 Uiso 0.529(5) 1 calc R U P C 1
C134 C 0.0997(4) 1.1105(3) 1.1211(3) 0.0467(15) Uani 1 1 d . U . . .
H13D H 0.099139 1.135323 1.084486 0.070 Uiso 1 1 calc R U . . .
H13E H 0.157054 1.094614 1.126606 0.070 Uiso 1 1 calc R U . . .
H13F H 0.060717 1.139816 1.157107 0.070 Uiso 1 1 calc R U . . .
C136 C 0.2460(4) 0.9433(3) 0.6795(3) 0.0271(10) Uani 1 1 d . U . . .
C138 C 0.4845(9) 0.2539(4) 0.6634(7) 0.119(5) Uani 1 1 d . U . . .
H13G H 0.540993 0.254517 0.642978 0.179 Uiso 1 1 calc R U . . .
H13H H 0.480626 0.210926 0.652605 0.179 Uiso 1 1 calc R U . . .
H13I H 0.474650 0.260261 0.707890 0.179 Uiso 1 1 calc R U . . .
C140 C 0.9619(4) 0.8249(3) 0.6385(3) 0.0392(14) Uani 1 1 d . U . . .
O49 O 0.4724(2) 0.59564(18) 0.66618(17) 0.0250(8) Uani 1 1 d . U . . .
C142 C 0.4751(4) 1.0315(3) 0.5522(3) 0.0357(13) Uani 1 1 d . U . . .
H142 H 0.430954 1.073472 0.557462 0.043 Uiso 1 1 calc R U . . .
C144 C 0.8740(4) 0.2606(3) 0.1542(3) 0.0361(13) Uani 1 1 d . U . . .
H144 H 0.859904 0.229946 0.132426 0.043 Uiso 1 1 calc R U . . .
C146 C 0.6794(4) -0.0688(3) 0.1857(3) 0.0417(13) Uani 1 1 d D U . . .
C148 C 0.8241(4) 0.2882(3) 0.2117(3) 0.0295(11) Uani 1 1 d . U . . .
C150 C 0.5951(4) 0.9474(3) 0.4895(3) 0.0376(14) Uani 1 1 d . U . . .
H150 H 0.635964 0.930768 0.451311 0.045 Uiso 1 1 calc R U . . .
C152 C 0.9148(4) 0.3508(3) 0.2154(3) 0.0391(13) Uani 1 1 d . U . . .
H152 H 0.927371 0.382709 0.236781 0.047 Uiso 1 1 calc R U . . .
C154 C 0.3439(4) 0.3719(3) 0.4103(3) 0.0303(12) Uani 1 1 d D U . . .
C156 C 0.7761(4) -0.0377(3) -0.0276(3) 0.0373(12) Uani 1 1 d . U . . .
H156 H 0.758998 -0.060381 -0.055083 0.045 Uiso 1 1 calc R U . . .
C158 C 0.8443(4) 0.3351(3) 0.2417(3) 0.0358(12) Uani 1 1 d . U . . .
H158 H 0.808935 0.356294 0.280564 0.043 Uiso 1 1 calc R U . . .
C160 C 0.6675(4) 0.2153(3) 0.4994(3) 0.0291(11) Uani 1 1 d . U . . .
H160 H 0.670727 0.257606 0.488897 0.035 Uiso 1 1 calc R U . . .
C162 C 0.0387(5) 0.6777(4) 0.1595(5) 0.081(3) Uani 1 1 d . U . . .
H16A H 0.038600 0.680089 0.202848 0.121 Uiso 1 1 calc R U . . .
H16B H -0.008325 0.715352 0.152682 0.121 Uiso 1 1 calc R U . . .
H16C H 0.092251 0.679679 0.134019 0.121 Uiso 1 1 calc R U . . .
C164 C 0.7397(4) 0.5446(3) 0.5010(3) 0.0384(13) Uani 1 1 d . U . . .
H164 H 0.682345 0.564841 0.500113 0.046 Uiso 1 1 calc R U . . .
C166 C 0.6949(4) 0.5887(3) 0.8165(3) 0.0255(10) Uani 1 1 d D U . . .
C168 C 0.7368(3) 0.0482(3) 0.0548(2) 0.0299(11) Uani 1 1 d . U . . .
C170 C 1.0982(6) 0.3002(5) 0.0672(5) 0.087(3) Uani 1 1 d . U . . .
H17A H 1.059609 0.307726 0.040791 0.131 Uiso 1 1 calc R U . . .
H17B H 1.122153 0.252297 0.071236 0.131 Uiso 1 1 calc R U . . .
H17C H 1.143920 0.317047 0.049010 0.131 Uiso 1 1 calc R U . . .
C172 C 1.0440(5) 0.8408(4) 0.6306(3) 0.0500(18) Uani 1 1 d . U . . .
C174 C 0.5663(3) 0.9745(3) 0.8165(3) 0.0256(11) Uani 1 1 d . U . . .
C176 C 0.3342(4) 0.0134(3) 0.3533(3) 0.0305(12) Uani 1 1 d . U . . .
H176 H 0.297396 0.046557 0.335232 0.037 Uiso 1 1 calc R U . . .
C178 C 0.5991(4) 0.9113(3) 0.5407(3) 0.0335(12) Uani 1 1 d . U . . .
H178 H 0.643031 0.869379 0.536514 0.040 Uiso 1 1 calc R U . . .
C180 C 0.7116(4) 0.1805(3) 0.5396(3) 0.0298(11) Uani 1 1 d . U . . .
H180 H 0.743634 0.200069 0.556723 0.036 Uiso 1 1 calc R U . . .
C182 C 0.1041(4) 0.6177(3) 0.9023(3) 0.0329(12) Uani 1 1 d . U . . .
H182 H 0.091657 0.588079 0.931610 0.040 Uiso 1 1 calc R U . . .
C184 C 0.7881(7) 0.4451(6) 0.9072(7) 0.042(2) Uani 0.564(8) 1 d D U P A 1
H184 H 0.769800 0.426814 0.944227 0.051 Uiso 0.564(8) 1 calc R U P A 1
C188 C 0.4340(6) 0.4222(4) 0.6182(3) 0.055(2) Uani 1 1 d . U . . .
H188 H 0.436274 0.412119 0.576777 0.066 Uiso 1 1 calc R U . . .
C190 C 1.0696(4) 0.8365(4) 0.6906(3) 0.0428(15) Uani 1 1 d . U . . .
H19D H 1.023117 0.866931 0.722665 0.064 Uiso 1 1 calc R U . . .
H19E H 1.119928 0.849112 0.685161 0.064 Uiso 1 1 calc R U . . .
H19F H 1.082076 0.790782 0.702622 0.064 Uiso 1 1 calc R U . . .
C192 C 0.4583(4) 0.4976(3) 0.3916(3) 0.0349(13) Uani 1 1 d D U . . .
C194 C 0.0718(4) 0.6858(3) 0.8229(3) 0.0359(12) Uani 1 1 d . U . . .
H194 H 0.037041 0.702878 0.795964 0.043 Uiso 1 1 calc R U . . .
C196 C 0.3359(5) -0.1449(3) 0.4373(3) 0.0399(14) Uani 1 1 d . U . . .
C198 C 0.6841(6) 0.6215(4) 0.0064(3) 0.058(2) Uani 1 1 d . U . . .
H19A H 0.724275 0.580164 -0.017336 0.087 Uiso 1 1 calc R U . . .
H19B H 0.697612 0.659643 -0.011506 0.087 Uiso 1 1 calc R U . . .
H19C H 0.626567 0.625783 0.005369 0.087 Uiso 1 1 calc R U . . .
C200 C 0.9418(5) 0.4752(4) 0.3359(3) 0.0550(18) Uani 1 1 d . U . . .
H20F H 0.885133 0.486441 0.329669 0.083 Uiso 1 1 calc R U . . .
H20G H 0.983971 0.449109 0.299251 0.083 Uiso 1 1 calc R U . . .
H20H H 0.952589 0.516203 0.343212 0.083 Uiso 1 1 calc R U . . .
C202 C 1.1139(6) 0.7906(7) 0.5808(4) 0.087(3) Uani 1 1 d . U . . .
H20I H 1.128129 0.746082 0.595695 0.131 Uiso 1 1 calc R U . . .
H20J H 1.164183 0.803700 0.570881 0.131 Uiso 1 1 calc R U . . .
H20K H 1.094088 0.789954 0.543924 0.131 Uiso 1 1 calc R U . . .
C204 C 0.3625(4) -0.0888(3) 0.4062(2) 0.0306(11) Uani 1 1 d . U . . .
C206 C 0.6725(4) 1.1646(3) 0.8325(3) 0.0404(14) Uani 1 1 d . U . . .
H20L H 0.718521 1.125614 0.838574 0.061 Uiso 1 1 calc R U . . .
H20M H 0.680278 1.205350 0.845129 0.061 Uiso 1 1 calc R U . . .
H20N H 0.672769 1.164341 0.789117 0.061 Uiso 1 1 calc R U . . .
C208 C 0.9355(6) 0.3524(4) 0.8852(5) 0.049(2) Uani 0.564(8) 1 d D U P A 1
C210 C 0.4577(4) 0.7561(3) 1.0168(3) 0.0285(11) Uani 1 1 d . U . . .
C212 C 0.9338(4) -0.0447(3) 0.2904(3) 0.0423(14) Uani 1 1 d . U . . .
H212 H 0.988595 -0.059140 0.262671 0.051 Uiso 1 1 calc R U . . .
C216 C 0.1872(4) 0.1935(3) 0.2970(3) 0.0268(10) Uani 1 1 d . U . . .
C218 C 0.5554(4) 0.4376(3) 0.9487(3) 0.0341(12) Uani 1 1 d . U . . .
H218 H 0.600985 0.396352 0.941789 0.041 Uiso 1 1 calc R U . . .
C220 C 0.4026(5) 0.3478(4) 0.0161(3) 0.0488(17) Uani 1 1 d . U . . .
H220 H 0.439176 0.365315 0.029797 0.059 Uiso 1 1 calc R U . . .
C222 C 0.6727(4) 0.1014(3) 0.1015(3) 0.0272(11) Uani 1 1 d . U . . .
C224 C 0.6402(4) 0.3887(3) 0.8163(3) 0.0359(13) Uani 1 1 d . U . . .
H224 H 0.646920 0.355966 0.844944 0.043 Uiso 1 1 calc R U . . .
C226 C 0.4504(5) 0.8452(4) 1.2254(3) 0.0490(16) Uani 1 1 d . U . . .
H22D H 0.483931 0.798422 1.227041 0.074 Uiso 1 1 calc R U . . .
H22E H 0.431788 0.868588 1.266394 0.074 Uiso 1 1 calc R U . . .
H22F H 0.484930 0.866224 1.197029 0.074 Uiso 1 1 calc R U . . .
C228 C 0.6215(4) 0.6445(3) 0.3735(3) 0.0369(13) Uani 1 1 d . U . . .
C230 C 0.2741(3) 0.9321(3) 1.0059(3) 0.0279(11) Uani 1 1 d . U . . .
H230 H 0.330994 0.910001 1.007076 0.033 Uiso 1 1 calc R U . . .
C232 C 0.2471(5) -0.1400(4) 0.4367(3) 0.0469(16) Uani 1 1 d . U . . .
H23A H 0.206312 -0.099039 0.460791 0.070 Uiso 1 1 calc R U . . .
H23B H 0.235148 -0.178652 0.454611 0.070 Uiso 1 1 calc R U . . .
H23C H 0.242477 -0.139016 0.394373 0.070 Uiso 1 1 calc R U . . .
C234 C 0.6883(4) 0.4600(3) 0.1529(3) 0.0287(11) Uani 1 1 d . U . . .
H234 H 0.725023 0.425395 0.169788 0.034 Uiso 1 1 calc R U . . .
O25 O 0.4203(2) 0.25562(17) 0.21205(17) 0.0232(7) Uani 1 1 d . U . . .
C236 C 0.1421(4) 0.7042(3) 0.8183(3) 0.0305(11) Uani 1 1 d . U . . .
H236 H 0.154219 0.734279 0.789397 0.037 Uiso 1 1 calc R U . . .
C238 C 0.2989(4) 0.2969(3) -0.0259(3) 0.0328(12) Uani 1 1 d . U . . .
H238 H 0.263970 0.278287 -0.040458 0.039 Uiso 1 1 calc R U . . .
C240 C 0.8540(5) 0.0688(5) 0.5700(4) 0.085(3) Uani 1 1 d . U . . .
H24A H 0.873542 0.039715 0.531909 0.127 Uiso 1 1 calc R U . . .
H24B H 0.886798 0.047494 0.598666 0.127 Uiso 1 1 calc R U . . .
H24C H 0.861661 0.111525 0.560984 0.127 Uiso 1 1 calc R U . . .
C242 C 0.9748(18) -0.1337(17) 0.4337(9) 0.074(6) Uani 0.41(3) 1 d D U P D 1
H24D H 1.018118 -0.173149 0.442268 0.111 Uiso 0.41(3) 1 calc R U P D 1
H24E H 0.919267 -0.138476 0.447838 0.111 Uiso 0.41(3) 1 calc R U P D 1
H24F H 0.974557 -0.093915 0.455301 0.111 Uiso 0.41(3) 1 calc R U P D 1
C244 C 0.4359(4) 0.5005(3) 0.6933(3) 0.0280(11) Uani 1 1 d . U . . .
C246 C 0.9948(5) -0.1265(3) 0.3637(4) 0.0508(16) Uani 1 1 d D U . . .
C248 C 0.3738(4) 1.0833(3) 0.6827(3) 0.0321(12) Uani 1 1 d . U . . .
H248 H 0.376714 1.116671 0.655092 0.038 Uiso 1 1 calc R U . . .
C250 C 0.2457(4) 0.4845(4) 0.1407(3) 0.0490(18) Uani 1 1 d . U . . .
H250 H 0.301600 0.471464 0.114779 0.059 Uiso 1 1 calc R U . . .
C252 C 0.8061(4) 0.3525(3) 0.6373(3) 0.0395(12) Uani 1 1 d . U . . .
C254 C 0.4249(4) 0.5560(3) 0.9661(3) 0.0307(11) Uani 1 1 d . U . . .
H254 H 0.378789 0.596954 0.972443 0.037 Uiso 1 1 calc R U . . .
O51 O 0.4882(2) 0.08916(18) 0.34881(17) 0.0258(8) Uani 1 1 d . U . . .
C256 C 0.4395(5) 0.4829(4) 0.6346(3) 0.0472(18) Uani 1 1 d . U . . .
H256 H 0.446002 0.512863 0.604070 0.057 Uiso 1 1 calc R U . . .
C258 C 0.9058(4) 0.8521(3) 0.6036(3) 0.0348(13) Uani 1 1 d . U . . .
H258 H 0.918008 0.881561 0.574002 0.042 Uiso 1 1 calc R U . . .
C260 C 0.5039(4) 0.4604(3) 1.0069(3) 0.0385(14) Uani 1 1 d . U . . .
H260 H 0.514890 0.435455 1.040656 0.046 Uiso 1 1 calc R U . . .
C262 C 0.7573(11) 0.5266(14) 0.8334(14) 0.032(2) Uani 0.564(8) 1 d D U P A 1
N16 N 0.4263(3) 0.9699(2) 0.7039(2) 0.0255(9) Uani 1 1 d . U . . .
C264 C 0.3439(4) 0.2628(3) 0.0144(3) 0.0289(11) Uani 1 1 d . U . . .
H264 H 0.339574 0.221373 0.026923 0.035 Uiso 1 1 calc R U . . .
C266 C 0.4028(4) 0.8144(3) 1.1382(3) 0.0367(13) Uani 1 1 d . U . . .
C268 C 0.8409(4) -0.0500(3) 0.3847(4) 0.0480(16) Uani 1 1 d . U . . .
H268 H 0.830377 -0.067535 0.423426 0.058 Uiso 1 1 calc R U . . .
C270 C 0.8133(4) 0.7930(3) 0.6521(3) 0.0269(11) Uani 1 1 d . U . . .
C272 C 0.4419(4) 0.0701(2) 0.3236(2) 0.0237(10) Uani 1 1 d . U . . .
C274 C 0.6595(7) 0.0931(4) 0.5316(4) 0.062(2) Uani 1 1 d . U . . .
H274 H 0.655114 0.051298 0.542985 0.075 Uiso 1 1 calc R U . . .
C276 C 0.7362(5) 0.3000(3) 0.7288(3) 0.0448(15) Uani 1 1 d . U . . .
H27A H 0.785265 0.284717 0.746648 0.054 Uiso 1 1 calc R U . . .
H27B H 0.703215 0.269958 0.739949 0.054 Uiso 1 1 calc R U . . .
C278 C 0.4269(7) 0.3938(4) 0.7174(3) 0.064(2) Uani 1 1 d . U . . .
H278 H 0.423903 0.362574 0.747179 0.077 Uiso 1 1 calc R U . . .
C280 C 0.6636(4) 0.5620(3) 0.1016(3) 0.0303(11) Uani 1 1 d . U . . .
C282 C 0.5696(3) 1.0851(3) 0.7947(3) 0.0282(11) Uani 1 1 d . U . . .
H282 H 0.567167 1.118875 0.766979 0.034 Uiso 1 1 calc R U . . .
C284 C 0.7623(5) 0.0804(3) 0.5981(3) 0.0397(14) Uani 1 1 d . U . . .
C286 C 0.2745(3) 0.6938(2) 0.8485(2) 0.0234(10) Uani 1 1 d . U . . .
C288 C 0.2495(4) 0.9249(3) 0.9524(2) 0.0253(10) Uani 1 1 d . U . . .
C290 C 1.0780(15) -0.1171(19) 0.3397(16) 0.062(6) Uani 0.41(3) 1 d D U P D 1
H29A H 1.078046 -0.077715 0.361707 0.092 Uiso 0.41(3) 1 calc R U P D 1
H29B H 1.087145 -0.110829 0.295852 0.092 Uiso 0.41(3) 1 calc R U P D 1
H29C H 1.123384 -0.156529 0.345877 0.092 Uiso 0.41(3) 1 calc R U P D 1
C292 C 0.7886(4) 0.0260(3) 0.3132(3) 0.0285(11) Uani 1 1 d . U . . .
C294 C 0.3665(4) 0.0905(3) 0.0922(3) 0.0307(12) Uani 1 1 d . U . . .
H294 H 0.323151 0.130679 0.111604 0.037 Uiso 1 1 calc R U . . .
C296 C 0.4824(3) 0.7286(3) 0.9505(2) 0.0241(10) Uani 1 1 d . U . . .
C298 C 0.7159(4) 0.5096(3) 0.1253(3) 0.0315(12) Uani 1 1 d . U . . .
H298 H 0.772095 0.507597 0.122547 0.038 Uiso 1 1 calc R U . . .
C300 C 0.9216(4) -0.0725(3) 0.3461(3) 0.0369(13) Uani 1 1 d . U . . .
C302 C 0.7672(4) 0.2976(3) 0.6590(3) 0.0405(12) Uani 1 1 d . U . . .
H302 H 0.801099 0.252048 0.638104 0.049 Uiso 1 1 calc R U . . .
C304 C 0.5595(4) -0.0216(3) 0.1223(3) 0.0270(11) Uani 1 1 d . U . . .
C306 C 0.5807(4) 1.0459(3) 0.8923(3) 0.0321(12) Uani 1 1 d . U . . .
H306 H 0.586192 1.052269 0.932421 0.038 Uiso 1 1 calc R U . . .
C308 C 0.3947(4) 0.2892(3) 0.0359(2) 0.0258(10) Uani 1 1 d . U . . .
N9 N 0.4620(3) 0.4623(2) 0.3401(3) 0.0344(10) Uani 1 1 d . U . . .
C310 C 0.6899(5) 0.6199(3) 0.0729(3) 0.0397(14) Uani 1 1 d . U . . .
C312 C 0.2504(5) 0.3952(4) -0.0873(3) 0.0484(16) Uani 1 1 d . U . . .
C314 C 0.8723(7) 0.4150(5) 0.8687(6) 0.041(2) Uani 0.564(8) 1 d D U P A 1
C316 C 0.2790(7) 0.4501(5) -0.1139(4) 0.080(3) Uani 1 1 d . U . . .
H31A H 0.270655 0.483215 -0.080908 0.120 Uiso 1 1 calc R U . . .
H31B H 0.245930 0.471420 -0.142458 0.120 Uiso 1 1 calc R U . . .
H31C H 0.339029 0.431906 -0.135858 0.120 Uiso 1 1 calc R U . . .
C318 C 0.5300(5) 1.0081(3) 0.4954(3) 0.0410(14) Uani 1 1 d . U . . .
H318 H 0.523544 1.033019 0.460900 0.049 Uiso 1 1 calc R U . . .
C320 C 0.7806(5) 0.6117(4) 0.0729(4) 0.0522(18) Uani 1 1 d . U . . .
H32A H 0.785277 0.611497 0.115231 0.078 Uiso 1 1 calc R U . . .
H32B H 0.795387 0.648746 0.053665 0.078 Uiso 1 1 calc R U . . .
H32C H 0.819345 0.569479 0.049858 0.078 Uiso 1 1 calc R U . . .
C322 C 0.0982(4) 0.5543(3) 0.1610(3) 0.0417(14) Uani 1 1 d . U . . .
C324 C -0.0205(5) 0.0760(4) 0.3833(4) 0.061(2) Uani 1 1 d . U . . .
H32D H -0.072259 0.067055 0.402842 0.092 Uiso 1 1 calc R U . . .
H32E H 0.018734 0.062996 0.409329 0.092 Uiso 1 1 calc R U . . .
H32F H 0.006093 0.050351 0.343259 0.092 Uiso 1 1 calc R U . . .
C326 C 0.7753(4) -0.0026(4) 0.3682(4) 0.0506(18) Uani 1 1 d . U . . .
H326 H 0.720005 0.010671 0.395116 0.061 Uiso 1 1 calc R U . . .
C328 C -0.0978(6) 0.1688(5) 0.3308(5) 0.074(2) Uani 1 1 d . U . . .
H32G H -0.065742 0.145295 0.290393 0.111 Uiso 1 1 calc R U . . .
H32H H -0.116088 0.216969 0.327417 0.111 Uiso 1 1 calc R U . . .
H32I H -0.147485 0.155580 0.346240 0.111 Uiso 1 1 calc R U . . .
C330 C 0.3574(6) 0.3819(3) -0.0240(3) 0.0524(18) Uani 1 1 d . U . . .
H330 H 0.363482 0.422708 -0.037036 0.063 Uiso 1 1 calc R U . . .
C332 C -0.0620(4) 0.6362(4) 0.8150(3) 0.0435(15) Uani 1 1 d . U . . .
H33G H -0.079747 0.683674 0.808288 0.065 Uiso 1 1 calc R U . . .
H33H H -0.110296 0.620876 0.820178 0.065 Uiso 1 1 calc R U . . .
H33I H -0.016748 0.610767 0.779475 0.065 Uiso 1 1 calc R U . . .
C334 C 0.8816(4) -0.0213(4) 0.0129(4) 0.068(2) Uani 1 1 d . U . . .
H334 H 0.939200 -0.032923 0.013313 0.082 Uiso 1 1 calc R U . . .
C336 C 0.0504(4) 0.6430(3) 0.8655(3) 0.0323(12) Uani 1 1 d . U . . .
C338 C 1.0002(9) -0.0951(9) -0.1064(8) 0.090(4) Uani 0.80(4) 1 d D U P E 1
H33A H 1.034802 -0.128143 -0.141062 0.136 Uiso 0.80(4) 1 calc R U P E 1
H33B H 1.035122 -0.092077 -0.079326 0.136 Uiso 0.80(4) 1 calc R U P E 1
H33C H 0.977514 -0.051513 -0.121694 0.136 Uiso 0.80(4) 1 calc R U P E 1
C342 C 0.0785(6) 0.5898(5) 0.5827(5) 0.059(3) Uani 0.529(5) 1 d D U P C 1
C344 C 0.2603(4) 1.1706(3) 0.7645(3) 0.0453(15) Uani 1 1 d . U . . .
H34D H 0.226515 1.190123 0.735342 0.054 Uiso 1 1 calc R U . . .
H34E H 0.294890 1.198255 0.767869 0.054 Uiso 1 1 calc R U . . .
C346 C 0.8714(5) 0.7634(4) 0.6844(4) 0.057(2) Uani 1 1 d . U . . .
H346 H 0.861428 0.731311 0.711651 0.069 Uiso 1 1 calc R U . . .
C347 C -0.0424(5) 0.1509(4) 0.3747(3) 0.0482(15) Uani 1 1 d . U . . .
C87 C 0.1378(4) 0.2215(3) 0.3545(3) 0.0344(12) Uani 1 1 d . U . . .
H87 H 0.153226 0.251125 0.376428 0.041 Uiso 1 1 calc R U . . .
C175 C 1.0487(5) 0.3374(4) 0.1318(4) 0.0593(19) Uani 1 1 d . U . . .
C11 C 0.3242(7) 0.9223(5) 1.2007(3) 0.090(3) Uani 1 1 d . U . . .
H11F H 0.307338 0.945674 1.241511 0.135 Uiso 1 1 calc R U . . .
H11G H 0.273639 0.926316 1.187050 0.135 Uiso 1 1 calc R U . . .
H11H H 0.359835 0.942024 1.171745 0.135 Uiso 1 1 calc R U . . .
C177 C -0.0991(5) 0.6733(4) 0.9263(4) 0.0555(18) Uani 1 1 d . U . . .
H17I H -0.107656 0.719643 0.917116 0.083 Uiso 1 1 calc R U . . .
H17J H -0.080862 0.665506 0.964200 0.083 Uiso 1 1 calc R U . . .
H17K H -0.152208 0.664814 0.931485 0.083 Uiso 1 1 calc R U . . .
C89 C 0.7351(6) 0.1228(4) 0.6594(3) 0.0504(17) Uani 1 1 d . U . . .
H89A H 0.772597 0.100995 0.685064 0.076 Uiso 1 1 calc R U . . .
H89B H 0.676759 0.127259 0.680644 0.076 Uiso 1 1 calc R U . . .
H89C H 0.738494 0.167029 0.651730 0.076 Uiso 1 1 calc R U . . .
C179 C 0.3120(4) 0.8812(3) 0.8992(3) 0.0253(10) Uani 1 1 d . U . . .
C45 C 0.1646(5) 0.1492(3) 0.2663(3) 0.0413(15) Uani 1 1 d . U . . .
H45 H 0.199285 0.127950 0.227316 0.050 Uiso 1 1 calc R U . . .
C181 C 0.1806(4) 0.5346(4) 0.1244(4) 0.0540(19) Uani 1 1 d . U . . .
H181 H 0.192991 0.555553 0.087835 0.065 Uiso 1 1 calc R U . . .
C91 C 0.5323(4) 0.6607(3) 0.4772(3) 0.0346(13) Uani 1 1 d . U . . .
H91 H 0.493189 0.647501 0.507346 0.042 Uiso 1 1 calc R U . . .
C183 C 0.1654(4) 1.1143(3) 0.8242(3) 0.0399(13) Uani 1 1 d . U . . .
H18A H 0.113232 1.119423 0.856845 0.048 Uiso 1 1 calc R U . . .
H18B H 0.159436 1.103865 0.783339 0.048 Uiso 1 1 calc R U . . .
C23 C 0.8590(4) 0.3700(3) 0.6731(3) 0.0495(15) Uani 1 1 d . U . . .
H23J H 0.830107 0.375855 0.716897 0.074 Uiso 1 1 calc R U . . .
H23K H 0.867506 0.411553 0.660065 0.074 Uiso 1 1 calc R U . . .
H23L H 0.913927 0.334058 0.665597 0.074 Uiso 1 1 calc R U . . .
C185 C 0.4362(4) 0.5197(3) 1.0164(3) 0.0362(13) Uani 1 1 d . U . . .
H185 H 0.398572 0.535031 1.055935 0.043 Uiso 1 1 calc R U . . .
C93 C -0.0299(4) 0.6255(3) 0.8724(3) 0.0414(14) Uani 1 1 d . U . . .
C187 C 0.3039(4) 0.3578(3) -0.0453(3) 0.0351(12) Uani 1 1 d . U . . .
C47 C 0.5738(4) 0.2238(3) 0.4290(2) 0.0257(10) Uani 1 1 d . U . . .
C95 C 0.1665(4) 0.9585(3) 0.9513(3) 0.0299(11) Uani 1 1 d . U . . .
H95 H 0.148610 0.954151 0.915581 0.036 Uiso 1 1 calc R U . . .
C191 C 0.7354(6) 0.6151(4) 0.2716(3) 0.065(2) Uani 1 1 d . U . . .
H19G H 0.778234 0.598946 0.294424 0.097 Uiso 1 1 calc R U . . .
H19H H 0.726082 0.662064 0.264857 0.097 Uiso 1 1 calc R U . . .
H19I H 0.754824 0.588741 0.231922 0.097 Uiso 1 1 calc R U . . .
C3 C 0.8969(7) -0.1410(6) -0.1186(5) 0.043(2) Uani 0.80(4) 1 d D U P E 1
H3A H 0.876075 -0.105399 -0.144160 0.065 Uiso 0.80(4) 1 calc R U P E 1
H3B H 0.850520 -0.155796 -0.097135 0.065 Uiso 0.80(4) 1 calc R U P E 1
H3C H 0.942269 -0.178618 -0.144475 0.065 Uiso 0.80(4) 1 calc R U P E 1
C193 C 0.5884(4) 1.1623(3) 0.8709(3) 0.0334(12) Uani 1 1 d . U . . .
C97 C 0.5535(4) 0.5125(3) 0.1318(3) 0.0289(11) Uani 1 1 d . U . . .
H97 H 0.498026 0.513573 0.133251 0.035 Uiso 1 1 calc R U . . .
C195 C 0.7998(4) 0.5071(3) 0.4494(3) 0.0415(14) Uani 1 1 d . U . . .
H195 H 0.782524 0.501803 0.413680 0.050 Uiso 1 1 calc R U . . .
C49 C 0.9018(7) 0.3329(6) 0.9491(6) 0.066(3) Uani 0.564(8) 1 d D U P A 1
H49A H 0.900031 0.365492 0.980212 0.099 Uiso 0.564(8) 1 calc R U P A 1
H49B H 0.939072 0.288582 0.954697 0.099 Uiso 0.564(8) 1 calc R U P A 1
H49C H 0.844699 0.332128 0.953425 0.099 Uiso 0.564(8) 1 calc R U P A 1
C197 C 0.2475(3) 1.0683(2) 0.8383(2) 0.0329(10) Uani 1 1 d . U . . .
H197 H 0.242540 1.030978 0.864055 0.040 Uiso 1 1 calc R U . . .
C99 C 0.0825(4) 0.5199(3) 0.2110(3) 0.0456(16) Uani 1 1 d . U . . .
H99 H 0.025751 0.529548 0.234404 0.055 Uiso 1 1 calc R U . . .
C199 C 0.5258(5) 0.4954(4) 0.4790(3) 0.0447(16) Uani 1 1 d . U . . .
H199 H 0.479965 0.533626 0.499741 0.054 Uiso 1 1 calc R U . . .
C25 C 0.0284(4) 0.6104(4) 0.1420(3) 0.0533(18) Uani 1 1 d . U . . .
C201 C 0.3290(6) 0.3111(5) 0.6759(4) 0.075(3) Uani 1 1 d . U . . .
H20O H 0.325722 0.305577 0.719441 0.113 Uiso 1 1 calc R U . . .
H20P H 0.317785 0.274504 0.657944 0.113 Uiso 1 1 calc R U . . .
H20Q H 0.286839 0.353677 0.671768 0.113 Uiso 1 1 calc R U . . .
C101 C 0.8608(4) -0.0572(3) -0.0292(3) 0.0480(15) Uani 1 1 d . U . . .
C203 C 0.6151(6) 0.1272(4) 0.4918(4) 0.063(2) Uani 1 1 d . U . . .
H203 H 0.581389 0.108432 0.475858 0.075 Uiso 1 1 calc R U . . .
C51 C 0.7148(3) 0.0148(3) 0.0134(2) 0.0308(11) Uani 1 1 d . U . . .
H51 H 0.657292 0.027472 0.012665 0.037 Uiso 1 1 calc R U . . .
C205 C 0.1223(4) 1.0606(3) 0.6607(3) 0.0397(13) Uani 1 1 d . U . . .
C103 C 0.9636(11) -0.1700(7) -0.0317(6) 0.088(4) Uani 0.80(4) 1 d D U P E 1
H10A H 1.009223 -0.207671 -0.057282 0.132 Uiso 0.80(4) 1 calc R U P E 1
H10B H 0.917497 -0.184949 -0.009919 0.132 Uiso 0.80(4) 1 calc R U P E 1
H10C H 0.985118 -0.152405 -0.001879 0.132 Uiso 0.80(4) 1 calc R U P E 1
C207 C 0.8278(7) -0.1286(6) 0.1743(6) 0.058(2) Uani 0.708(17) 1 d D U P F 1
H20D H 0.834780 -0.104424 0.136987 0.070 Uiso 0.708(17) 1 calc R U P F 1
H20E H 0.877125 -0.137808 0.191531 0.070 Uiso 0.708(17) 1 calc R U P F 1
C13 C 0.5788(4) 1.0972(3) 0.8527(3) 0.0283(11) Uani 1 1 d . U . . .
C209 C 0.6073(4) 0.4607(3) 0.1558(2) 0.0242(10) Uani 1 1 d . U . . .
C105 C 0.2992(3) 0.4009(2) 0.2124(3) 0.0250(10) Uani 1 1 d . U . . .
C211 C 0.4840(4) 0.9937(3) 0.6025(3) 0.0296(11) Uani 1 1 d . U . . .
C53 C 0.6723(6) 0.5323(3) 0.3131(3) 0.0548(19) Uani 1 1 d . U . . .
H53A H 0.691300 0.509800 0.271659 0.082 Uiso 1 1 calc R U . . .
H53B H 0.621877 0.523377 0.336212 0.082 Uiso 1 1 calc R U . . .
H53C H 0.717336 0.515495 0.333948 0.082 Uiso 1 1 calc R U . . .
C213 C 0.4268(6) 0.2990(4) 0.5748(4) 0.067(2) Uani 1 1 d . U . . .
H21C H 0.379769 0.332556 0.563423 0.101 Uiso 1 1 calc R U . . .
H21D H 0.426296 0.254412 0.565856 0.101 Uiso 1 1 calc R U . . .
H21E H 0.480402 0.302805 0.551340 0.101 Uiso 1 1 calc R U . . .
C107 C 1.0233(6) 0.4126(4) 0.1224(5) 0.071(2) Uani 1 1 d . U . . .
H10D H 0.989806 0.438588 0.161509 0.106 Uiso 1 1 calc R U . . .
H10E H 0.989739 0.422872 0.092394 0.106 Uiso 1 1 calc R U . . .
H10F H 1.074403 0.424125 0.107307 0.106 Uiso 1 1 calc R U . . .
C215 C 1.0331(7) 0.9107(6) 0.6098(6) 0.110(4) Uani 1 1 d . U . . .
H21F H 1.021752 0.913049 0.569343 0.165 Uiso 1 1 calc R U . . .
H21G H 1.085018 0.920308 0.607285 0.165 Uiso 1 1 calc R U . . .
H21H H 0.985697 0.943458 0.639340 0.165 Uiso 1 1 calc R U . . .
C217 C 0.0838(6) 1.1847(4) 0.6604(5) 0.072(2) Uani 1 1 d . U . . .
H21I H 0.080492 1.191160 0.704032 0.109 Uiso 1 1 calc R U . . .
H21J H 0.047120 1.225362 0.647800 0.109 Uiso 1 1 calc R U . . .
H21K H 0.142333 1.174983 0.636178 0.109 Uiso 1 1 calc R U . . .
C55 C 0.2582(7) 0.3481(5) -0.1403(4) 0.079(3) Uani 1 1 d . U . . .
H55A H 0.230228 0.373672 -0.169821 0.118 Uiso 1 1 calc R U . . .
H55B H 0.231338 0.315548 -0.124760 0.118 Uiso 1 1 calc R U . . .
H55C H 0.318127 0.324700 -0.160581 0.118 Uiso 1 1 calc R U . . .
C221 C 0.4324(6) 0.4534(4) 0.7347(3) 0.057(2) Uani 1 1 d . U . . .
H221 H 0.433888 0.462178 0.775464 0.068 Uiso 1 1 calc R U . . .
C111 C 0.2592(10) 0.6482(7) 0.4163(9) 0.059(3) Uani 0.452(7) 1 d D U P B 1
H11A H 0.230037 0.643592 0.458863 0.071 Uiso 0.452(7) 1 calc R U P B 1
H11B H 0.281482 0.685031 0.417228 0.071 Uiso 0.452(7) 1 calc R U P B 1
C223 C 0.5885(4) 0.4556(3) 0.8359(3) 0.0277(11) Uani 1 1 d . U . . .
C7 C -0.0182(5) 0.5544(4) 0.8906(5) 0.069(2) Uani 1 1 d . U . . .
H7A H -0.073189 0.548211 0.901460 0.103 Uiso 1 1 calc R U . . .
H7B H 0.005968 0.547106 0.925858 0.103 Uiso 1 1 calc R U . . .
H7C H 0.019966 0.522451 0.856009 0.103 Uiso 1 1 calc R U . . .
C225 C 0.7458(8) 0.0139(4) 0.6135(4) 0.080(3) Uani 1 1 d . U . . .
H22A H 0.758282 -0.013472 0.575354 0.120 Uiso 1 1 calc R U . . .
H22B H 0.686447 0.023971 0.635897 0.120 Uiso 1 1 calc R U . . .
H22C H 0.782341 -0.010373 0.638859 0.120 Uiso 1 1 calc R U . . .
C113 C 0.6212(4) -0.0841(3) 0.1035(3) 0.0374(13) Uani 1 1 d D U . . .
H113 H 0.621870 -0.110178 0.069369 0.045 Uiso 1 1 calc R U . . .
C227 C 0.5242(4) 0.4668(3) 0.4237(3) 0.0317(12) Uani 1 1 d . U . . .
C57 C 0.8540(4) 0.3380(3) 0.5694(3) 0.0468(14) Uani 1 1 d . U . . .
H57A H 0.910153 0.304406 0.564964 0.070 Uiso 1 1 calc R U . . .
H57B H 0.860091 0.379064 0.552838 0.070 Uiso 1 1 calc R U . . .
H57C H 0.822567 0.321234 0.546907 0.070 Uiso 1 1 calc R U . . .
C229 C 0.5616(5) 0.6298(3) 0.4176(3) 0.0360(14) Uani 1 1 d . U . . .
H229 H 0.539289 0.597707 0.407376 0.043 Uiso 1 1 calc R U . . .
C115 C 1.1041(5) 0.3207(5) 0.1764(5) 0.073(2) Uani 1 1 d . U . . .
H11C H 1.157491 0.327893 0.158166 0.109 Uiso 1 1 calc R U . . .
H11D H 1.115798 0.273976 0.185211 0.109 Uiso 1 1 calc R U . . .
H11E H 1.074624 0.349547 0.214629 0.109 Uiso 1 1 calc R U . . .
C231 C 0.3435(6) -0.1453(4) 0.5039(3) 0.056(2) Uani 1 1 d . U . . .
H23D H 0.400393 -0.147099 0.504060 0.084 Uiso 1 1 calc R U . . .
H23E H 0.333097 -0.184439 0.522066 0.084 Uiso 1 1 calc R U . . .
H23F H 0.301642 -0.104708 0.527855 0.084 Uiso 1 1 calc R U . . .
C29 C 0.2507(4) 1.1308(3) 0.8716(3) 0.0398(12) Uani 1 1 d . U . . .
C233 C 0.8321(4) 0.8378(3) 0.6104(3) 0.0351(13) Uani 1 1 d . U . . .
H233 H 0.794085 0.858552 0.586609 0.042 Uiso 1 1 calc R U . . .
C235 C 0.3380(11) 0.5492(8) 0.3347(10) 0.061(3) Uani 0.452(7) 1 d D U P B 1
C59 C 0.1746(12) 0.6036(9) 0.3632(12) 0.072(3) Uani 0.452(7) 1 d D U P B 1
C239 C -0.0597(4) 0.6133(4) 0.1788(4) 0.0511(17) Uani 1 1 d . U . . .
H23G H -0.065530 0.569707 0.173848 0.077 Uiso 1 1 calc R U . . .
H23H H -0.102751 0.647176 0.163843 0.077 Uiso 1 1 calc R U . . .
H23I H -0.067166 0.624760 0.222284 0.077 Uiso 1 1 calc R U . . .
C348 C 0.8683(4) 0.0037(3) 0.2743(3) 0.0352(12) Uani 1 1 d . U . . .
H348 H 0.878662 0.021527 0.235708 0.042 Uiso 1 1 calc R U . . .
C241 C 1.0186(6) 0.3639(6) 0.8819(6) 0.056(3) Uani 0.564(8) 1 d D U P A 1
H24G H 1.041468 0.374585 0.840471 0.084 Uiso 0.564(8) 1 calc R U P A 1
H24H H 1.059281 0.323404 0.891513 0.084 Uiso 0.564(8) 1 calc R U P A 1
H24I H 1.008192 0.400968 0.911557 0.084 Uiso 0.564(8) 1 calc R U P A 1
C121 C 0.9438(5) 0.7789(5) 0.6784(4) 0.074(3) Uani 1 1 d . U . . .
H121 H 0.981921 0.757756 0.702014 0.088 Uiso 1 1 calc R U . . .
C243 C 0.1325(4) 1.0061(3) 1.0562(3) 0.0314(11) Uani 1 1 d . U . . .
C61 C -0.0913(5) 0.1879(5) 0.4367(4) 0.067(2) Uani 1 1 d . U . . .
H61A H -0.142235 0.176319 0.451989 0.100 Uiso 1 1 calc R U . . .
H61B H -0.107448 0.235994 0.432994 0.100 Uiso 1 1 calc R U . . .
H61C H -0.055825 0.175327 0.465403 0.100 Uiso 1 1 calc R U . . .
C245 C 0.6808(4) 0.3716(3) 0.7547(3) 0.0347(12) Uani 1 1 d . U . . .
C123 C 0.1024(4) 1.0209(3) 0.7063(3) 0.0380(13) Uani 1 1 d . U . . .
H123 H 0.045874 1.032777 0.730950 0.046 Uiso 1 1 calc R U . . .
C247 C 0.9519(10) 0.2943(6) 0.8389(9) 0.069(4) Uani 0.564(8) 1 d D U P A 1
H24J H 0.898677 0.287196 0.840703 0.103 Uiso 0.564(8) 1 calc R U P A 1
H24K H 0.992182 0.253792 0.848893 0.103 Uiso 0.564(8) 1 calc R U P A 1
H24L H 0.975475 0.304773 0.797543 0.103 Uiso 0.564(8) 1 calc R U P A 1
C31 C 0.5809(7) 0.6351(5) 0.2769(4) 0.076(3) Uani 1 1 d . U . . .
H31I H 0.574763 0.681353 0.268466 0.115 Uiso 1 1 calc R U . . .
H31J H 0.527623 0.633677 0.303276 0.115 Uiso 1 1 calc R U . . .
H31K H 0.595401 0.608074 0.238229 0.115 Uiso 1 1 calc R U . . .
C125 C 0.0920(5) 0.1360(4) 0.2924(3) 0.0468(16) Uani 1 1 d . U . . .
H125 H 0.077240 0.105767 0.270659 0.056 Uiso 1 1 calc R U . . .
C251 C 0.7471(8) -0.1778(5) 0.1221(6) 0.055(3) Uani 0.708(17) 1 d D U P F 1
H25A H 0.782104 -0.183705 0.079226 0.066 Uiso 0.708(17) 1 calc R U P F 1
H25B H 0.718234 -0.211033 0.127057 0.066 Uiso 0.708(17) 1 calc R U P F 1
C63 C 0.0397(4) 0.1654(3) 0.3494(3) 0.0374(13) Uani 1 1 d . U . . .
C253 C 0.7431(7) -0.0967(5) 0.2213(6) 0.049(2) Uani 0.708(17) 1 d D U P F 1
H253 H 0.741807 -0.066779 0.255667 0.059 Uiso 0.708(17) 1 calc R U P F 1
C127 C 0.0750(5) 1.0112(4) 1.1703(3) 0.0524(17) Uani 1 1 d . U . . .
H12A H 0.032573 1.038634 1.206144 0.079 Uiso 1 1 calc R U . . .
H12B H 0.131274 0.999068 1.177323 0.079 Uiso 1 1 calc R U . . .
H12C H 0.062738 0.970704 1.163571 0.079 Uiso 1 1 calc R U . . .
C255 C 0.1136(9) 0.6202(7) 0.6281(6) 0.057(3) Uani 0.529(5) 1 d D U P C 1
H25C H 0.117062 0.593346 0.663205 0.086 Uiso 0.529(5) 1 calc R U P C 1
H25D H 0.075629 0.665989 0.642404 0.086 Uiso 0.529(5) 1 calc R U P C 1
H25E H 0.170000 0.620471 0.607079 0.086 Uiso 0.529(5) 1 calc R U P C 1
C2 C 0.8037(8) -0.1886(5) 0.1664(6) 0.055(2) Uani 0.708(17) 1 d D U P F 1
H2 H 0.851511 -0.232276 0.158844 0.067 Uiso 0.708(17) 1 calc R U P F 1
C257 C 0.2033(4) 1.0405(3) 0.6245(3) 0.0384(13) Uani 1 1 d . U . . .
H257 H 0.217594 1.067250 0.592849 0.046 Uiso 1 1 calc R U . . .
C129 C 0.9456(4) 0.2773(4) 0.1275(3) 0.0451(15) Uani 1 1 d . U . . .
H129 H 0.978964 0.257997 0.087539 0.054 Uiso 1 1 calc R U . . .
C65 C 0.2460(15) 0.6550(8) 0.3094(11) 0.075(3) Uani 0.452(7) 1 d D U P B 1
H65A H 0.210665 0.677777 0.282171 0.090 Uiso 0.452(7) 1 calc R U P B 1
H65B H 0.298192 0.666259 0.301803 0.090 Uiso 0.452(7) 1 calc R U P B 1
C261 C 0.5817(4) 0.5627(3) 0.1057(3) 0.0339(12) Uani 1 1 d . U . . .
H261 H 0.544314 0.598438 0.090361 0.041 Uiso 1 1 calc R U . . .
C131 C 0.2616(11) 0.5810(7) 0.3096(10) 0.071(3) Uani 0.452(7) 1 d D U P B 1
H131 H 0.261346 0.558365 0.271113 0.085 Uiso 0.452(7) 1 calc R U P B 1
C263 C 0.4229(4) 0.0048(3) 0.0114(3) 0.0360(13) Uani 1 1 d . U . . .
H263 H 0.420751 -0.015774 -0.024975 0.043 Uiso 1 1 calc R U . . .
C33 C 0.1956(4) 1.1438(4) 0.9378(3) 0.0522(15) Uani 1 1 d . U . . .
H33J H 0.137421 1.148926 0.938001 0.078 Uiso 1 1 calc R U . . .
H33K H 0.196347 1.184661 0.956694 0.078 Uiso 1 1 calc R U . . .
H33L H 0.217778 1.106142 0.960990 0.078 Uiso 1 1 calc R U . . .
C265 C 0.9219(5) 0.3736(3) 0.3828(3) 0.0460(15) Uani 1 1 d . U . . .
H26A H 0.918629 0.350641 0.420493 0.069 Uiso 1 1 calc R U . . .
H26B H 0.964115 0.342936 0.348694 0.069 Uiso 1 1 calc R U . . .
H26C H 0.866624 0.388339 0.373795 0.069 Uiso 1 1 calc R U . . .
C133 C 0.3579(4) 0.0621(3) 0.0400(3) 0.0347(12) Uani 1 1 d . U . . .
H133 H 0.309706 0.081290 0.024811 0.042 Uiso 1 1 calc R U . . .
C267 C 0.0547(5) 1.1257(3) 0.6499(4) 0.0558(17) Uani 1 1 d . U . . .
C67 C 0.6897(4) 0.3361(3) 0.6344(3) 0.0386(13) Uani 1 1 d . U . . .
H67A H 0.634599 0.336161 0.660268 0.046 Uiso 1 1 calc R U . . .
H67B H 0.696656 0.324246 0.590578 0.046 Uiso 1 1 calc R U . . .
C269 C 0.3715(3) 0.9864(3) 0.7589(2) 0.0282(11) Uani 1 1 d . U . . .
H269 H 0.371749 0.952415 0.786289 0.034 Uiso 1 1 calc R U . . .
C135 C 0.7117(3) 0.3996(2) 0.6467(2) 0.0330(10) Uani 1 1 d . U . . .
H135 H 0.700822 0.435154 0.617805 0.040 Uiso 1 1 calc R U . . .
C271 C 0.1094(4) 0.9990(3) 1.0032(3) 0.0337(12) Uani 1 1 d . U . . .
H271 H 0.052891 1.022307 1.001834 0.040 Uiso 1 1 calc R U . . .
C17 C 0.2014(4) 1.1717(3) 0.8268(3) 0.0423(12) Uani 1 1 d . U . . .
H17 H 0.158588 1.216316 0.844363 0.051 Uiso 1 1 calc R U . . .
C273 C 0.7336(8) 0.5017(6) 0.8893(6) 0.035(2) Uani 0.564(8) 1 d D U P A 1
H273 H 0.679053 0.523708 0.915873 0.042 Uiso 0.564(8) 1 calc R U P A 1
C137 C 0.6508(5) 0.6077(3) 0.3091(3) 0.0413(15) Uani 1 1 d . U . . .
C275 C 0.9305(4) -0.1152(4) -0.0723(4) 0.065(2) Uani 1 1 d D U . . .
C69 C -0.0317(5) 1.1383(4) 0.6922(5) 0.079(2) Uani 1 1 d . U . . .
H69A H -0.048915 1.099708 0.688253 0.118 Uiso 1 1 calc R U . . .
H69B H -0.072241 1.177970 0.681261 0.118 Uiso 1 1 calc R U . . .
H69C H -0.030172 1.145542 0.734593 0.118 Uiso 1 1 calc R U . . .
C277 C 0.1646(4) 0.9634(3) 0.7167(3) 0.0326(12) Uani 1 1 d . U . . .
H277 H 0.150489 0.938150 0.749763 0.039 Uiso 1 1 calc R U . . .
C139 C 0.6665(9) -0.1833(5) 0.2568(6) 0.061(3) Uani 0.708(17) 1 d D U P F 1
H13A H 0.640146 -0.166711 0.300007 0.091 Uiso 0.708(17) 1 calc R U P F 1
H13B H 0.678109 -0.231440 0.252278 0.091 Uiso 0.708(17) 1 calc R U P F 1
H13C H 0.628186 -0.160660 0.232030 0.091 Uiso 0.708(17) 1 calc R U P F 1
C279 C 0.4455(3) 0.5647(3) 0.7103(3) 0.0249(10) Uani 1 1 d . U . . .
C35 C 0.0722(4) 1.0511(3) 1.1133(3) 0.0360(12) Uani 1 1 d . U . . .
C281 C 0.4107(4) 0.7303(3) 1.0623(3) 0.0366(13) Uani 1 1 d . U . . .
H281 H 0.396599 0.692968 1.052862 0.044 Uiso 1 1 calc R U . . .
C141 C 0.6720(3) 0.4206(2) 0.7135(2) 0.0302(10) Uani 1 1 d . U . . .
C283 C 0.3199(5) 0.8182(5) 1.2481(3) 0.073(2) Uani 1 1 d . U . . .
H28G H 0.350996 0.770454 1.247901 0.109 Uiso 1 1 calc R U . . .
H28H H 0.267532 0.824134 1.236355 0.109 Uiso 1 1 calc R U . . .
H28I H 0.306173 0.839875 1.289360 0.109 Uiso 1 1 calc R U . . .
C71 C -0.0188(4) 1.0757(4) 1.1088(3) 0.0537(18) Uani 1 1 d . U . . .
H71A H -0.054894 1.106767 1.144592 0.081 Uiso 1 1 calc R U . . .
H71B H -0.038007 1.037718 1.107674 0.081 Uiso 1 1 calc R U . . .
H71C H -0.022073 1.098597 1.071355 0.081 Uiso 1 1 calc R U . . .
C285 C 0.3844(4) 0.7594(4) 1.1217(3) 0.0438(15) Uani 1 1 d . U . . .
H285 H 0.352400 0.741120 1.152651 0.053 Uiso 1 1 calc R U . . .
C143 C 0.1599(6) 0.4267(5) -0.0496(4) 0.083(3) Uani 1 1 d . U . . .
H14A H 0.156754 0.459441 -0.018107 0.125 Uiso 1 1 calc R U . . .
H14B H 0.139824 0.392047 -0.029825 0.125 Uiso 1 1 calc R U . . .
H14C H 0.124358 0.448889 -0.076328 0.125 Uiso 1 1 calc R U . . .
C287 C 0.0359(7) 0.6012(6) 0.0753(4) 0.098(4) Uani 1 1 d . U . . .
H28A H 0.092984 0.597545 0.051833 0.147 Uiso 1 1 calc R U . . .
H28B H -0.005613 0.639547 0.063557 0.147 Uiso 1 1 calc R U . . .
H28C H 0.025227 0.560428 0.066707 0.147 Uiso 1 1 calc R U . . .
C9 C 0.6816(4) -0.1075(3) 0.1358(3) 0.0457(14) Uani 1 1 d . U . . .
C289 C 0.9952(18) -0.1938(9) 0.3354(16) 0.066(5) Uani 0.41(3) 1 d D U P D 1
H28D H 1.031088 -0.231409 0.352356 0.099 Uiso 0.41(3) 1 calc R U P D 1
H28E H 1.017480 -0.197361 0.290778 0.099 Uiso 0.41(3) 1 calc R U P D 1
H28F H 0.937442 -0.194546 0.345594 0.099 Uiso 0.41(3) 1 calc R U P D 1
C145 C 0.5143(4) 1.2223(3) 0.8604(3) 0.0417(13) Uani 1 1 d . U . . .
H14D H 0.517487 1.222741 0.816518 0.063 Uiso 1 1 calc R U . . .
H14E H 0.518230 1.263835 0.875201 0.063 Uiso 1 1 calc R U . . .
H14F H 0.460470 1.218228 0.882848 0.063 Uiso 1 1 calc R U . . .
C291 C 0.7503(8) -0.1694(4) 0.2349(6) 0.052(2) Uani 0.708(17) 1 d D U P F 1
C73 C 0.0425(12) 0.6447(7) 0.5409(7) 0.080(4) Uani 0.529(5) 1 d D U P C 1
H73A H 0.088832 0.656193 0.514455 0.120 Uiso 0.529(5) 1 calc R U P C 1
H73B H 0.001494 0.684426 0.566632 0.120 Uiso 0.529(5) 1 calc R U P C 1
H73C H 0.014482 0.627708 0.515440 0.120 Uiso 0.529(5) 1 calc R U P C 1
C293 C 0.0510(7) 1.1210(5) 0.5825(4) 0.089(3) Uani 1 1 d . U . . .
H29J H 0.107359 1.113014 0.555073 0.134 Uiso 1 1 calc R U . . .
H29K H 0.011348 1.162823 0.574091 0.134 Uiso 1 1 calc R U . . .
H29L H 0.031860 1.084107 0.575521 0.134 Uiso 1 1 calc R U . . .
C147 C 0.7488(4) 0.2698(3) 0.2406(3) 0.0257(10) Uani 1 1 d . U . . .
C295 C 0.3980(5) -0.2125(3) 0.4015(3) 0.0447(15) Uani 1 1 d . U . . .
H29D H 0.391699 -0.214033 0.359659 0.067 Uiso 1 1 calc R U . . .
H29E H 0.385053 -0.249466 0.422363 0.067 Uiso 1 1 calc R U . . .
H29F H 0.456273 -0.216478 0.399829 0.067 Uiso 1 1 calc R U . . .
C37 C 0.4062(5) 0.4893(3) 0.3073(3) 0.0443(15) Uani 1 1 d D U . . .
H37 H 0.411609 0.469776 0.268086 0.053 Uiso 0.452(7) 1 calc R U P B 1
H37A H 0.403662 0.460545 0.276438 0.053 Uiso 0.548(7) 1 calc R U P B 2
C297 C 0.8003(9) -0.1963(6) 0.2821(7) 0.067(3) Uani 0.708(17) 1 d D U P F 1
H29G H 0.845294 -0.177340 0.277730 0.101 Uiso 0.708(17) 1 calc R U P F 1
H29H H 0.825394 -0.244978 0.275201 0.101 Uiso 0.708(17) 1 calc R U P F 1
H29I H 0.762293 -0.183770 0.323506 0.101 Uiso 0.708(17) 1 calc R U P F 1
C299 C 0.1976(11) 0.6638(7) 0.3770(9) 0.070(3) Uani 0.452(7) 1 d D U P B 1
H299 H 0.148603 0.706486 0.389999 0.084 Uiso 0.452(7) 1 calc R U P B 1
C301 C 0.0102(10) 0.5641(9) 0.6223(8) 0.080(4) Uani 0.529(5) 1 d D U P C 1
H30A H -0.005468 0.536915 0.595898 0.119 Uiso 0.529(5) 1 calc R U P C 1
H30B H -0.039813 0.602211 0.642619 0.119 Uiso 0.529(5) 1 calc R U P C 1
H30C H 0.032907 0.537096 0.653238 0.119 Uiso 0.529(5) 1 calc R U P C 1
C151 C 0.1601(11) 0.5559(9) 0.4190(11) 0.089(6) Uani 0.452(7) 1 d D U P B 1
H15A H 0.149058 0.517836 0.403738 0.134 Uiso 0.452(7) 1 calc R U P B 1
H15B H 0.111716 0.581666 0.452482 0.134 Uiso 0.452(7) 1 calc R U P B 1
H15C H 0.210913 0.539830 0.434017 0.134 Uiso 0.452(7) 1 calc R U P B 1
C303 C 0.0933(11) 0.6236(9) 0.3455(12) 0.092(4) Uani 0.452(7) 1 d D U P B 1
H30D H 0.097183 0.649579 0.309736 0.138 Uiso 0.452(7) 1 calc R U P B 1
H30E H 0.047305 0.650702 0.379791 0.138 Uiso 0.452(7) 1 calc R U P B 1
H30F H 0.081902 0.583608 0.335376 0.138 Uiso 0.452(7) 1 calc R U P B 1
C153 C 0.2889(5) 0.4044(5) 0.4729(3) 0.042(3) Uani 0.471(5) 1 d DG U P C 2
C307 C 0.2061(5) 0.4053(5) 0.4912(4) 0.048(2) Uani 0.471(5) 1 d DG U P C 2
H307 H 0.186502 0.381466 0.466453 0.057 Uiso 0.471(5) 1 calc R U P C 2
C77 C 0.1520(4) 0.4410(5) 0.5456(4) 0.058(3) Uani 0.471(5) 1 d DG U P C 2
H77 H 0.095381 0.441580 0.558096 0.070 Uiso 0.471(5) 1 calc R U P C 2
C309 C 0.1806(5) 0.4758(5) 0.5817(3) 0.057(2) Uani 0.471(5) 1 d DG U P C 2
C155 C 0.2634(5) 0.4750(5) 0.5635(4) 0.048(2) Uani 0.471(5) 1 d DG U P C 2
H155 H 0.283001 0.498804 0.588157 0.058 Uiso 0.471(5) 1 calc R U P C 2
C311 C 0.3175(4) 0.4393(5) 0.5090(4) 0.044(3) Uani 0.471(5) 1 d DG U P C 2
H311 H 0.374123 0.438690 0.496514 0.053 Uiso 0.471(5) 1 calc R U P C 2
C39 C 0.1404(16) 0.5794(9) 0.6552(9) 0.106(5) Uani 0.471(5) 1 d D U P C 2
H39A H 0.198767 0.573391 0.632755 0.159 Uiso 0.471(5) 1 calc R U P C 2
H39B H 0.132591 0.589866 0.698946 0.159 Uiso 0.471(5) 1 calc R U P C 2
H39C H 0.101394 0.616146 0.639598 0.159 Uiso 0.471(5) 1 calc R U P C 2
C313 C 0.1218(7) 0.5128(6) 0.6460(5) 0.074(3) Uani 0.471(5) 1 d D U P C 2
C157 C 0.0263(8) 0.5304(13) 0.6459(9) 0.098(5) Uani 0.471(5) 1 d D U P C 2
H15D H 0.013806 0.560650 0.614056 0.147 Uiso 0.471(5) 1 calc R U P C 2
H15E H -0.010312 0.552041 0.685984 0.147 Uiso 0.471(5) 1 calc R U P C 2
H15F H 0.015998 0.489409 0.637407 0.147 Uiso 0.471(5) 1 calc R U P C 2
C315 C 0.1356(13) 0.4703(9) 0.7033(7) 0.112(6) Uani 0.471(5) 1 d D U P C 2
H31D H 0.194513 0.458460 0.704941 0.168 Uiso 0.471(5) 1 calc R U P C 2
H31E H 0.097998 0.496885 0.741250 0.168 Uiso 0.471(5) 1 calc R U P C 2
H31F H 0.122774 0.429608 0.698948 0.168 Uiso 0.471(5) 1 calc R U P C 2
C79 C 0.3527(9) 0.5539(6) 0.3137(7) 0.055(3) Uani 0.548(7) 1 d D U P B 2
C317 C 0.3451(9) 0.5919(6) 0.3665(8) 0.058(3) Uani 0.548(7) 1 d D U P B 2
C159 C 0.2817(9) 0.6631(6) 0.3746(8) 0.068(3) Uani 0.548(7) 1 d D U P B 2
H15G H 0.237483 0.669398 0.413618 0.081 Uiso 0.548(7) 1 calc R U P B 2
H15H H 0.311111 0.695019 0.376973 0.081 Uiso 0.548(7) 1 calc R U P B 2
C319 C 0.3053(10) 0.6537(6) 0.2621(9) 0.074(3) Uani 0.548(7) 1 d D U P B 2
H31G H 0.361175 0.656057 0.261844 0.089 Uiso 0.548(7) 1 calc R U P B 2
H31H H 0.286175 0.674426 0.226612 0.089 Uiso 0.548(7) 1 calc R U P B 2
C5 C 0.2998(8) 0.5845(5) 0.2702(8) 0.060(2) Uani 0.548(7) 1 d D U P B 2
H5 H 0.307966 0.556333 0.232390 0.072 Uiso 0.548(7) 1 calc R U P B 2
C321 C 0.2052(9) 0.6231(6) 0.3091(8) 0.066(2) Uani 0.548(7) 1 d D U P B 2
C161 C 0.2404(11) 0.6778(6) 0.3222(9) 0.073(3) Uani 0.548(7) 1 d D U P B 2
H161 H 0.200505 0.724512 0.324364 0.087 Uiso 0.548(7) 1 calc R U P B 2
C323 C 0.1437(9) 0.6444(6) 0.2710(9) 0.081(4) Uani 0.548(7) 1 d D U P B 2
H32J H 0.169641 0.660076 0.232956 0.121 Uiso 0.548(7) 1 calc R U P B 2
H32K H 0.093045 0.680578 0.293857 0.121 Uiso 0.548(7) 1 calc R U P B 2
H32L H 0.127923 0.606562 0.261171 0.121 Uiso 0.548(7) 1 calc R U P B 2
C81 C 0.1698(12) 0.5838(9) 0.3659(11) 0.078(4) Uani 0.548(7) 1 d D U P B 2
H81A H 0.143539 0.555033 0.351337 0.117 Uiso 0.548(7) 1 calc R U P B 2
H81B H 0.127701 0.616324 0.398627 0.117 Uiso 0.548(7) 1 calc R U P B 2
H81C H 0.216802 0.556549 0.381634 0.117 Uiso 0.548(7) 1 calc R U P B 2
C325 C 0.3959(17) 0.5614(11) 0.4050(13) 0.054(3) Uani 0.548(7) 1 d D U P B 2
H325 H 0.387811 0.585370 0.442644 0.065 Uiso 0.548(7) 1 calc R U P B 2
C163 C 0.7659(14) 0.5287(18) 0.8274(18) 0.032(3) Uani 0.436(8) 1 d D U P A 2
C327 C 0.8438(12) 0.5103(10) 0.7852(11) 0.034(3) Uani 0.436(8) 1 d D U P A 2
H327 H 0.854426 0.537995 0.753459 0.041 Uiso 0.436(8) 1 calc R U P A 2
C41 C 0.9071(10) 0.4505(7) 0.7895(8) 0.035(2) Uani 0.436(8) 1 d D U P A 2
H41 H 0.960808 0.438306 0.760461 0.043 Uiso 0.436(8) 1 calc R U P A 2
C329 C 0.8935(8) 0.4093(6) 0.8345(8) 0.039(2) Uani 0.436(8) 1 d D U P A 2
C165 C 0.8106(9) 0.4287(7) 0.8769(8) 0.038(2) Uani 0.436(8) 1 d D U P A 2
H165 H 0.799670 0.402191 0.909673 0.045 Uiso 0.436(8) 1 calc R U P A 2
C331 C 0.7470(11) 0.4857(7) 0.8702(8) 0.034(3) Uani 0.436(8) 1 d D U P A 2
H331 H 0.690769 0.495374 0.894715 0.041 Uiso 0.436(8) 1 calc R U P A 2
C83 C 0.9250(14) 0.2864(8) 0.8344(11) 0.059(4) Uani 0.436(8) 1 d D U P A 2
H83A H 0.877387 0.289775 0.869822 0.089 Uiso 0.436(8) 1 calc R U P A 2
H83B H 0.969894 0.243165 0.831908 0.089 Uiso 0.436(8) 1 calc R U P A 2
H83C H 0.905846 0.290187 0.796845 0.089 Uiso 0.436(8) 1 calc R U P A 2
C333 C 0.9590(7) 0.3427(6) 0.8417(6) 0.050(3) Uani 0.436(8) 1 d D U P A 2
C167 C 1.0429(8) 0.3293(8) 0.7928(8) 0.071(5) Uani 0.436(8) 1 d D U P A 2
H16G H 1.032985 0.330104 0.751948 0.106 Uiso 0.436(8) 1 calc R U P A 2
H16H H 1.082756 0.285539 0.796827 0.106 Uiso 0.436(8) 1 calc R U P A 2
H16I H 1.066507 0.363853 0.798392 0.106 Uiso 0.436(8) 1 calc R U P A 2
C335 C 0.9715(13) 0.3436(10) 0.9060(7) 0.070(4) Uani 0.436(8) 1 d D U P A 2
H33M H 1.007312 0.369960 0.908203 0.105 Uiso 0.436(8) 1 calc R U P A 2
H33N H 0.998740 0.297894 0.915346 0.105 Uiso 0.436(8) 1 calc R U P A 2
H33O H 0.916439 0.363563 0.935845 0.105 Uiso 0.436(8) 1 calc R U P A 2
C21 C 0.8353(15) -0.1100(13) 0.1590(14) 0.054(3) Uani 0.292(17) 1 d D U P F 2
H21A H 0.886342 -0.114455 0.172908 0.064 Uiso 0.292(17) 1 calc R U P F 2
H21B H 0.831341 -0.080602 0.125055 0.064 Uiso 0.292(17) 1 calc R U P F 2
C337 C 0.7559(13) -0.0910(11) 0.2101(13) 0.051(3) Uani 0.292(17) 1 d D U P F 2
H337 H 0.754112 -0.063034 0.246064 0.061 Uiso 0.292(17) 1 calc R U P F 2
C169 C 0.7846(18) -0.1674(11) 0.2152(12) 0.057(3) Uani 0.292(17) 1 d D U P F 2
C339 C 0.840(2) -0.1893(13) 0.2587(14) 0.061(5) Uani 0.292(17) 1 d D U P F 2
H33D H 0.868603 -0.157230 0.261049 0.092 Uiso 0.292(17) 1 calc R U P F 2
H33E H 0.882490 -0.233432 0.243676 0.092 Uiso 0.292(17) 1 calc R U P F 2
H33F H 0.805247 -0.191406 0.299534 0.092 Uiso 0.292(17) 1 calc R U P F 2
C85 C 0.711(2) -0.1960(13) 0.2338(16) 0.063(5) Uani 0.292(17) 1 d D U P F 2
H85A H 0.672390 -0.173052 0.272850 0.094 Uiso 0.292(17) 1 calc R U P F 2
H85B H 0.734753 -0.243801 0.238313 0.094 Uiso 0.292(17) 1 calc R U P F 2
H85C H 0.680737 -0.189113 0.201992 0.094 Uiso 0.292(17) 1 calc R U P F 2
C341 C 0.8272(16) -0.1757(12) 0.1450(13) 0.056(3) Uani 0.292(17) 1 d D U P F 2
H341 H 0.881422 -0.214054 0.130232 0.067 Uiso 0.292(17) 1 calc R U P F 2
C171 C 0.7614(17) -0.1670(13) 0.1080(14) 0.053(4) Uani 0.292(17) 1 d D U P F 2
H17D H 0.785843 -0.160174 0.065048 0.064 Uiso 0.292(17) 1 calc R U P F 2
H17E H 0.746805 -0.207911 0.107934 0.064 Uiso 0.292(17) 1 calc R U P F 2
C43 C 0.976(3) -0.084(2) -0.122(2) 0.078(9) Uani 0.20(4) 1 d D U P E 2
H43A H 1.011805 -0.118122 -0.156179 0.117 Uiso 0.20(4) 1 calc R U P E 2
H43B H 1.011899 -0.065258 -0.106376 0.117 Uiso 0.20(4) 1 calc R U P E 2
H43C H 0.935059 -0.048613 -0.137558 0.117 Uiso 0.20(4) 1 calc R U P E 2
C345 C 0.893(3) -0.158(2) -0.101(3) 0.063(7) Uani 0.20(4) 1 d D U P E 2
H34A H 0.854005 -0.130618 -0.122582 0.094 Uiso 0.20(4) 1 calc R U P E 2
H34B H 0.863183 -0.178614 -0.068236 0.094 Uiso 0.20(4) 1 calc R U P E 2
H34C H 0.938971 -0.193235 -0.129314 0.094 Uiso 0.20(4) 1 calc R U P E 2
C173 C 0.993(3) -0.159(2) -0.040(2) 0.072(7) Uani 0.20(4) 1 d D U P E 2
H17F H 1.039466 -0.191937 -0.070671 0.108 Uiso 0.20(4) 1 calc R U P E 2
H17G H 0.965049 -0.181652 -0.009365 0.108 Uiso 0.20(4) 1 calc R U P E 2
H17H H 1.016410 -0.131154 -0.020778 0.108 Uiso 0.20(4) 1 calc R U P E 2
C74 C 1.0809(10) -0.1342(12) 0.3219(11) 0.061(5) Uani 0.59(3) 1 d D U P D 2
H74A H 1.088966 -0.091004 0.320594 0.091 Uiso 0.59(3) 1 calc R U P D 2
H74B H 1.084519 -0.150575 0.280557 0.091 Uiso 0.59(3) 1 calc R U P D 2
H74C H 1.124845 -0.166198 0.337657 0.091 Uiso 0.59(3) 1 calc R U P D 2
C1A C 0.9987(11) -0.1046(9) 0.4286(6) 0.068(4) Uani 0.59(3) 1 d D U P D 2
H1AA H 0.943534 -0.095832 0.457922 0.103 Uiso 0.59(3) 1 calc R U P D 2
H1AB H 1.013355 -0.064068 0.426438 0.103 Uiso 0.59(3) 1 calc R U P D 2
H1AC H 1.041788 -0.140314 0.441888 0.103 Uiso 0.59(3) 1 calc R U P D 2
C1B C 0.9809(13) -0.1936(7) 0.3666(13) 0.075(4) Uani 0.59(3) 1 d D U P D 2
H1BA H 1.025852 -0.226135 0.380963 0.113 Uiso 0.59(3) 1 calc R U P D 2
H1BB H 0.982031 -0.209359 0.325663 0.113 Uiso 0.59(3) 1 calc R U P D 2
H1BC H 0.925954 -0.188180 0.395011 0.113 Uiso 0.59(3) 1 calc R U P D 2

loop_
_atom_site_aniso_label
_atom_site_aniso_U_11
_atom_site_aniso_U_22
_atom_site_aniso_U_33
_atom_site_aniso_U_23
_atom_site_aniso_U_13
_atom_site_aniso_U_12
Eu1 0.02258(16) 0.01556(14) 0.02257(16) 0.00261(12) -0.00871(13) -0.00514(13)
Eu4 0.02316(17) 0.01586(15) 0.01981(15) 0.00197(12) -0.00538(13) -0.00649(13)
Eu2 0.02074(16) 0.01535(14) 0.02112(15) 0.00304(12) -0.00567(13) -0.00484(12)
Eu3 0.02473(17) 0.01582(14) 0.02190(16) 0.00257(12) -0.00790(13) -0.00636(13)
Ti1 0.0247(5) 0.0168(4) 0.0243(5) 0.0035(4) -0.0088(4) -0.0058(4)
Ti4 0.0226(5) 0.0176(4) 0.0225(5) 0.0025(4) -0.0055(4) -0.0057(4)
Ti6 0.0236(5) 0.0170(4) 0.0202(5) 0.0018(4) -0.0050(4) -0.0064(4)
Ti8 0.0233(5) 0.0171(4) 0.0240(5) 0.0023(3) -0.0076(4) -0.0056(4)
Ti2 0.0234(5) 0.0171(4) 0.0262(5) 0.0020(3) -0.0092(4) -0.0049(4)
Ti5 0.0238(5) 0.0171(4) 0.0211(5) 0.0011(4) -0.0055(4) -0.0062(4)
Ti3 0.0209(5) 0.0168(4) 0.0227(5) 0.0022(4) -0.0048(4) -0.0045(4)
Ti7 0.0255(5) 0.0179(4) 0.0251(5) 0.0045(4) -0.0106(4) -0.0068(4)
O1 0.0252(17) 0.0193(16) 0.0240(16) 0.0018(13) -0.0086(14) -0.0070(13)
O4 0.0308(19) 0.0196(16) 0.0275(18) 0.0051(14) -0.0106(15) -0.0089(15)
O6 0.0267(19) 0.0208(17) 0.0270(18) 0.0017(14) -0.0089(15) -0.0086(15)
O8 0.0282(18) 0.0203(16) 0.0239(17) 0.0008(13) -0.0095(14) -0.0084(14)
O10 0.0284(19) 0.0197(17) 0.0257(17) 0.0034(13) -0.0064(15) -0.0061(15)
O12 0.0291(18) 0.0197(16) 0.0288(18) 0.0057(13) -0.0105(15) -0.0088(14)
O14 0.0248(18) 0.0197(16) 0.0264(18) -0.0025(13) -0.0014(15) -0.0035(14)
O16 0.030(2) 0.0254(18) 0.0231(18) 0.0026(14) -0.0087(15) -0.0091(16)
O18 0.0300(19) 0.0217(17) 0.035(2) 0.0082(14) -0.0144(16) -0.0054(14)
O20 0.0248(18) 0.0243(17) 0.0303(19) 0.0011(14) -0.0081(15) -0.0107(14)
O22 0.0291(19) 0.0243(17) 0.0265(18) -0.0014(14) -0.0086(15) -0.0089(15)
O24 0.0269(18) 0.0154(15) 0.0184(16) 0.0033(12) -0.0023(14) -0.0070(14)
C1 0.021(2) 0.019(2) 0.029(3) 0.0034(19) -0.007(2) -0.0065(19)
O26 0.0222(17) 0.0228(17) 0.035(2) 0.0063(14) -0.0076(15) -0.0034(14)
O28 0.0260(19) 0.0199(17) 0.032(2) 0.0034(15) -0.0087(16) -0.0043(15)
O30 0.0270(19) 0.0235(18) 0.0306(19) -0.0014(15) -0.0053(16) -0.0083(15)
O32 0.036(2) 0.0223(17) 0.0248(18) 0.0045(13) -0.0124(16) -0.0110(15)
O34 0.0228(18) 0.0217(17) 0.0286(18) 0.0036(14) -0.0113(15) -0.0049(14)
O36 0.0237(17) 0.0191(16) 0.0217(17) 0.0005(13) -0.0042(14) -0.0048(14)
O38 0.0271(19) 0.0233(18) 0.030(2) 0.0045(15) -0.0052(16) -0.0112(15)
O40 0.0254(18) 0.0260(19) 0.030(2) 0.0039(15) -0.0055(16) -0.0116(16)
O42 0.0306(19) 0.0296(18) 0.0247(17) 0.0023(14) -0.0101(15) -0.0129(16)
O44 0.0236(17) 0.0185(16) 0.0237(17) 0.0045(13) -0.0079(14) -0.0055(14)
O46 0.0307(19) 0.0276(18) 0.0259(18) 0.0003(14) -0.0074(15) -0.0131(15)
O48 0.0282(19) 0.0250(18) 0.029(2) 0.0076(15) -0.0090(16) -0.0104(16)
O50 0.0225(18) 0.0209(17) 0.0278(18) -0.0022(14) -0.0033(15) -0.0028(14)
O52 0.0221(17) 0.0245(17) 0.0298(18) 0.0037(14) -0.0079(15) -0.0043(14)
O13 0.0212(17) 0.0260(18) 0.0290(19) 0.0027(14) -0.0072(15) -0.0042(14)
O27 0.0206(17) 0.0168(16) 0.0276(18) 0.0007(13) -0.0059(14) -0.0019(13)
O7 0.0298(19) 0.0234(18) 0.0235(17) 0.0066(14) -0.0072(15) -0.0102(16)
O29 0.0267(18) 0.0228(17) 0.0233(17) -0.0005(13) -0.0050(15) -0.0093(15)
O15 0.0284(18) 0.0157(15) 0.0226(17) 0.0030(13) -0.0069(15) -0.0078(14)
O31 0.0206(17) 0.0235(18) 0.0275(19) 0.0048(14) -0.0046(15) -0.0044(14)
C4 0.085(5) 0.049(4) 0.046(4) 0.017(3) -0.042(4) -0.039(4)
O2 0.033(2) 0.0232(17) 0.0262(18) 0.0073(14) -0.0135(15) -0.0117(15)
O33 0.036(2) 0.0245(18) 0.0241(17) 0.0016(14) -0.0080(16) -0.0130(17)
O17 0.0310(19) 0.0186(16) 0.0268(18) 0.0053(14) -0.0110(15) -0.0075(15)
O35 0.0261(18) 0.0251(18) 0.0309(19) 0.0064(15) -0.0102(16) -0.0095(15)
O9 0.0269(19) 0.0239(18) 0.0273(18) 0.0059(15) -0.0096(16) -0.0081(16)
C6 0.035(3) 0.027(3) 0.036(3) 0.006(2) -0.018(2) -0.011(2)
O37 0.0277(18) 0.0255(17) 0.0255(17) -0.0003(14) -0.0055(15) -0.0111(15)
N1 0.032(2) 0.0162(18) 0.031(2) 0.0064(15) -0.0086(18) -0.0073(16)
O19 0.0263(18) 0.0229(17) 0.0338(19) 0.0069(14) -0.0116(16) -0.0051(14)
C8 0.052(4) 0.036(3) 0.030(3) 0.005(2) -0.011(2) -0.026(3)
C10 0.032(3) 0.015(2) 0.025(3) 0.0004(18) -0.001(2) -0.006(2)
O39 0.035(2) 0.0245(17) 0.0273(18) 0.0082(14) -0.0118(16) -0.0127(16)
C12 0.031(4) 0.019(4) 0.056(6) 0.006(4) -0.019(4) -0.009(3)
O5 0.0273(18) 0.0195(16) 0.0250(17) 0.0032(13) -0.0050(14) -0.0089(14)
C14 0.019(2) 0.020(2) 0.029(3) 0.0070(19) -0.0086(19) -0.0033(18)
C16 0.037(3) 0.067(5) 0.058(4) -0.029(4) -0.009(3) -0.009(3)
C18 0.031(3) 0.021(2) 0.028(3) 0.003(2) -0.007(2) -0.011(2)
O41 0.0300(19) 0.032(2) 0.0280(19) 0.0028(15) -0.0051(15) -0.0109(16)
C20 0.060(4) 0.040(3) 0.063(4) 0.017(3) -0.016(3) -0.028(3)
O21 0.0275(18) 0.0253(18) 0.0272(18) 0.0019(14) -0.0090(15) -0.0104(15)
C22 0.031(3) 0.019(2) 0.036(3) 0.0014(19) -0.016(2) -0.008(2)
C24 0.030(3) 0.040(3) 0.034(3) -0.001(2) -0.003(2) 0.003(2)
C26 0.032(3) 0.019(2) 0.035(3) 0.0059(19) -0.013(2) -0.007(2)
O43 0.0277(18) 0.0237(17) 0.0284(18) 0.0012(14) -0.0084(15) -0.0101(15)
N4 0.033(2) 0.0157(18) 0.030(2) 0.0038(15) -0.0121(18) -0.0055(17)
O11 0.037(2) 0.0283(19) 0.0246(17) 0.0046(14) -0.0111(16) -0.0168(16)
C28 0.030(3) 0.021(2) 0.026(2) 0.0021(19) -0.008(2) -0.008(2)
C30 0.024(3) 0.030(3) 0.038(3) 0.012(2) -0.012(2) -0.009(2)
N6 0.032(2) 0.025(2) 0.026(2) 0.0046(17) -0.0080(18) -0.0111(18)
C32 0.047(4) 0.023(4) 0.100(6) -0.012(4) -0.033(4) -0.006(4)
O45 0.0275(18) 0.0229(17) 0.0245(18) 0.0002(14) -0.0073(15) -0.0065(15)
C34 0.025(3) 0.020(2) 0.025(2) 0.0014(19) -0.006(2) -0.003(2)
O23 0.0251(18) 0.0233(17) 0.0291(19) -0.0033(14) -0.0041(15) -0.0055(15)
C36 0.042(3) 0.027(3) 0.026(3) 0.001(2) -0.009(2) -0.013(2)
C38 0.040(3) 0.016(2) 0.049(3) 0.001(2) -0.024(3) -0.004(2)
O47 0.0227(17) 0.0183(15) 0.0267(17) 0.0033(13) -0.0119(14) -0.0052(13)
C40 0.047(4) 0.068(4) 0.021(3) -0.002(3) -0.007(3) -0.006(3)
C42 0.031(3) 0.039(3) 0.054(4) 0.000(3) -0.001(2) -0.015(2)
C44 0.035(3) 0.036(3) 0.038(3) 0.014(2) -0.006(2) 0.002(3)
C46 0.042(3) 0.032(3) 0.037(3) 0.016(2) -0.021(3) -0.015(2)
C48 0.038(3) 0.027(3) 0.028(2) -0.001(2) 0.004(2) -0.007(2)
N8 0.031(2) 0.0195(19) 0.028(2) 0.0051(16) -0.0078(18) -0.0096(17)
C50 0.034(3) 0.019(2) 0.040(3) 0.004(2) -0.013(2) -0.006(2)
C52 0.033(3) 0.039(3) 0.041(3) -0.009(2) 0.001(3) -0.015(2)
C54 0.034(3) 0.023(2) 0.036(3) 0.011(2) -0.017(2) -0.013(2)
C56 0.041(3) 0.033(3) 0.033(3) -0.002(2) 0.006(2) -0.006(2)
C58 0.100(6) 0.052(4) 0.026(3) 0.006(3) -0.025(4) -0.043(4)
C60 0.048(4) 0.030(3) 0.028(3) 0.002(2) -0.009(3) -0.008(3)
C62 0.030(3) 0.016(2) 0.032(2) 0.0041(17) -0.007(2) -0.0046(18)
C64 0.041(3) 0.036(3) 0.023(2) 0.005(2) -0.007(2) -0.003(2)
C66 0.025(2) 0.023(2) 0.035(3) 0.010(2) -0.006(2) -0.005(2)
C68 0.050(4) 0.038(3) 0.029(3) -0.001(2) 0.005(2) -0.021(3)
C70 0.038(3) 0.028(3) 0.038(3) 0.008(2) -0.016(2) -0.013(2)
C72 0.031(3) 0.022(2) 0.028(3) 0.0035(19) -0.002(2) -0.005(2)
O3 0.0240(17) 0.0234(17) 0.0294(19) 0.0048(14) -0.0088(15) -0.0064(14)
C76 0.027(3) 0.024(2) 0.020(2) 0.0004(18) -0.006(2) -0.006(2)
C78 0.054(4) 0.033(3) 0.032(3) -0.002(2) -0.007(3) -0.021(3)
C80 0.044(3) 0.029(3) 0.026(3) 0.008(2) -0.016(3) -0.011(2)
C82 0.026(3) 0.054(4) 0.064(4) -0.028(3) -0.013(3) -0.001(3)
N12 0.033(2) 0.027(2) 0.034(2) 0.0053(18) -0.010(2) -0.0148(19)
C84 0.039(3) 0.024(2) 0.024(3) 0.0074(19) -0.012(2) -0.013(2)
C86 0.027(3) 0.026(3) 0.020(2) -0.0023(19) -0.002(2) -0.009(2)
C88 0.060(4) 0.031(3) 0.050(4) -0.002(3) -0.014(3) -0.024(3)
C90 0.042(3) 0.026(3) 0.023(3) 0.003(2) -0.007(2) -0.009(3)
C92 0.041(3) 0.053(4) 0.044(3) -0.009(3) 0.010(3) -0.008(3)
C94 0.029(3) 0.034(3) 0.034(3) 0.007(2) -0.009(2) -0.014(2)
C96 0.023(2) 0.018(2) 0.031(3) -0.0005(19) -0.009(2) -0.0026(19)
C98 0.022(2) 0.016(2) 0.027(3) -0.0007(19) -0.004(2) -0.0013(19)
C100 0.038(3) 0.033(3) 0.040(3) -0.002(2) -0.004(3) -0.019(3)
C102 0.034(3) 0.023(2) 0.030(2) 0.0015(18) -0.012(2) -0.0084(19)
C104 0.033(3) 0.018(2) 0.027(3) -0.0007(19) -0.014(2) -0.007(2)
C106 0.040(3) 0.020(2) 0.020(2) 0.0047(19) -0.009(2) -0.010(2)
C110 0.029(3) 0.038(3) 0.026(3) -0.001(2) -0.008(2) -0.009(2)
C112 0.045(3) 0.034(3) 0.036(3) 0.012(2) -0.022(3) -0.021(3)
C114 0.032(4) 0.024(4) 0.066(5) 0.006(4) -0.019(4) -0.003(3)
N14 0.032(2) 0.026(2) 0.031(2) 0.0045(17) -0.0068(19) -0.0126(19)
C116 0.024(2) 0.020(2) 0.030(3) 0.0000(18) -0.004(2) -0.0068(18)
C118 0.040(3) 0.030(3) 0.026(3) 0.005(2) -0.006(2) -0.018(3)
C120 0.042(5) 0.028(5) 0.092(8) -0.016(6) -0.029(5) -0.003(4)
C122 0.032(4) 0.044(5) 0.040(5) -0.012(4) -0.006(4) -0.017(4)
C124 0.027(4) 0.049(5) 0.044(5) -0.022(4) -0.004(4) -0.016(4)
C126 0.028(4) 0.060(5) 0.046(5) -0.029(4) -0.002(4) -0.015(4)
C128 0.025(4) 0.065(5) 0.055(5) -0.035(4) 0.002(4) -0.009(4)
C130 0.031(4) 0.059(5) 0.057(5) -0.035(4) -0.005(4) -0.009(4)
C132 0.034(4) 0.050(5) 0.046(5) -0.025(4) -0.005(4) -0.012(4)
C134 0.040(3) 0.045(3) 0.046(3) -0.021(3) 0.000(3) -0.011(3)
C136 0.028(3) 0.019(2) 0.037(3) 0.005(2) -0.017(2) -0.006(2)
C138 0.157(10) 0.029(4) 0.215(13) 0.011(6) -0.128(10) -0.029(5)
C140 0.036(3) 0.044(3) 0.050(4) 0.023(3) -0.019(3) -0.025(3)
O49 0.033(2) 0.0223(18) 0.0240(18) 0.0031(14) -0.0082(16) -0.0139(16)
C142 0.044(3) 0.030(3) 0.037(3) 0.009(2) -0.014(2) -0.015(2)
C144 0.033(3) 0.035(3) 0.038(3) -0.005(2) -0.004(2) -0.013(2)
C146 0.044(3) 0.023(2) 0.065(3) 0.002(2) -0.034(3) -0.006(2)
C148 0.028(3) 0.028(3) 0.032(3) 0.004(2) -0.008(2) -0.009(2)
C150 0.054(4) 0.039(3) 0.025(3) 0.005(2) -0.005(2) -0.026(3)
C152 0.038(3) 0.041(3) 0.042(3) 0.003(2) -0.008(2) -0.020(3)
C154 0.032(3) 0.032(3) 0.026(3) -0.005(2) -0.004(2) -0.013(2)
C156 0.032(3) 0.041(3) 0.038(3) -0.012(2) -0.012(2) -0.009(2)
C158 0.039(3) 0.035(3) 0.035(3) 0.001(2) -0.011(2) -0.014(2)
C160 0.034(3) 0.023(2) 0.034(3) 0.006(2) -0.014(2) -0.011(2)
C162 0.050(4) 0.046(4) 0.135(8) 0.050(4) -0.019(5) -0.007(3)
C164 0.035(3) 0.041(3) 0.034(3) -0.010(2) -0.003(2) -0.010(3)
C166 0.027(3) 0.018(2) 0.031(3) 0.0029(19) -0.013(2) -0.004(2)
C168 0.026(2) 0.031(3) 0.028(2) -0.003(2) -0.003(2) -0.006(2)
C170 0.056(5) 0.104(7) 0.092(6) -0.023(5) 0.027(4) -0.049(5)
C172 0.052(4) 0.069(4) 0.055(4) 0.035(3) -0.028(3) -0.044(4)
C174 0.020(2) 0.024(2) 0.032(3) -0.002(2) -0.005(2) -0.008(2)
C176 0.032(3) 0.025(3) 0.034(3) 0.008(2) -0.008(2) -0.009(2)
C178 0.044(3) 0.033(3) 0.028(3) 0.002(2) -0.004(2) -0.023(3)
C180 0.032(3) 0.026(3) 0.032(3) 0.004(2) -0.012(2) -0.008(2)
C182 0.032(3) 0.032(3) 0.041(3) 0.016(2) -0.013(3) -0.016(2)
C184 0.038(4) 0.027(4) 0.064(5) 0.013(4) -0.023(4) -0.009(3)
C188 0.098(6) 0.055(4) 0.027(3) -0.004(3) -0.005(4) -0.054(5)
C190 0.033(3) 0.045(4) 0.060(4) 0.012(3) -0.019(3) -0.021(3)
C192 0.033(3) 0.030(3) 0.040(3) -0.011(2) 0.000(2) -0.016(2)
C194 0.033(3) 0.037(3) 0.043(3) 0.011(2) -0.018(2) -0.013(2)
C196 0.060(4) 0.039(3) 0.029(3) 0.012(2) -0.013(3) -0.027(3)
C198 0.072(5) 0.075(5) 0.044(4) 0.030(3) -0.023(3) -0.044(4)
C200 0.063(4) 0.048(4) 0.030(3) -0.001(3) 0.012(3) -0.005(3)
C202 0.060(5) 0.181(9) 0.044(4) 0.013(5) -0.003(4) -0.078(6)
C204 0.044(3) 0.028(3) 0.023(2) 0.007(2) -0.009(2) -0.016(2)
C206 0.048(3) 0.039(3) 0.038(3) -0.008(2) -0.001(3) -0.026(3)
C208 0.043(4) 0.031(4) 0.080(5) 0.008(4) -0.038(4) -0.006(3)
C210 0.026(3) 0.029(3) 0.027(3) 0.004(2) -0.007(2) -0.004(2)
C212 0.034(3) 0.037(3) 0.042(3) 0.009(2) -0.009(3) 0.004(3)
C216 0.031(3) 0.022(2) 0.030(3) 0.0033(19) -0.012(2) -0.008(2)
C218 0.044(3) 0.027(3) 0.032(3) 0.010(2) -0.012(2) -0.011(2)
C220 0.075(5) 0.041(3) 0.049(4) 0.017(3) -0.034(4) -0.032(4)
C222 0.028(3) 0.022(2) 0.028(3) 0.004(2) -0.005(2) -0.006(2)
C224 0.049(3) 0.017(2) 0.040(3) 0.005(2) -0.012(3) -0.008(2)
C226 0.060(4) 0.055(4) 0.026(3) -0.006(3) -0.013(3) -0.011(3)
C228 0.056(4) 0.028(3) 0.028(3) 0.003(2) -0.007(2) -0.020(3)
C230 0.019(2) 0.030(3) 0.031(3) 0.001(2) -0.006(2) -0.005(2)
C232 0.064(4) 0.052(4) 0.037(3) 0.012(3) -0.009(3) -0.039(3)
C234 0.028(3) 0.029(3) 0.030(3) 0.003(2) -0.012(2) -0.009(2)
O25 0.0277(18) 0.0158(15) 0.0263(17) 0.0033(13) -0.0100(14) -0.0055(13)
C236 0.032(3) 0.028(3) 0.037(3) 0.012(2) -0.018(2) -0.011(2)
C238 0.029(3) 0.038(3) 0.030(3) 0.006(2) -0.011(2) -0.008(2)
C240 0.039(4) 0.121(8) 0.056(5) 0.033(5) -0.013(3) 0.021(4)
C242 0.057(10) 0.073(11) 0.078(8) 0.036(8) -0.035(8) 0.007(9)
C244 0.034(3) 0.026(3) 0.025(3) 0.001(2) -0.004(2) -0.013(2)
C246 0.041(3) 0.040(3) 0.068(4) 0.023(3) -0.024(3) -0.004(3)
C248 0.036(3) 0.020(2) 0.036(3) 0.007(2) -0.010(2) -0.006(2)
C250 0.032(3) 0.051(4) 0.044(3) 0.030(3) 0.000(3) 0.003(3)
C252 0.038(3) 0.029(3) 0.042(3) 0.002(2) -0.007(2) -0.003(2)
C254 0.034(3) 0.025(3) 0.032(3) 0.003(2) -0.005(2) -0.010(2)
O51 0.0299(19) 0.0213(17) 0.0305(19) 0.0068(14) -0.0140(15) -0.0101(15)
C256 0.084(5) 0.044(4) 0.029(3) 0.003(3) -0.011(3) -0.044(4)
C258 0.034(3) 0.034(3) 0.041(3) 0.016(2) -0.013(3) -0.016(3)
C260 0.054(4) 0.034(3) 0.030(3) 0.009(2) -0.012(3) -0.018(3)
C262 0.027(4) 0.021(4) 0.054(6) 0.008(3) -0.018(4) -0.012(4)
N16 0.030(2) 0.0230(19) 0.026(2) 0.0044(15) -0.0106(17) -0.0102(17)
C264 0.031(3) 0.027(3) 0.028(3) 0.007(2) -0.009(2) -0.009(2)
C266 0.037(3) 0.046(3) 0.025(3) 0.000(2) -0.013(2) -0.007(2)
C268 0.036(3) 0.047(4) 0.057(4) 0.029(3) -0.014(3) -0.008(3)
C270 0.031(3) 0.026(3) 0.027(3) 0.006(2) -0.009(2) -0.014(2)
C272 0.030(3) 0.016(2) 0.024(2) 0.0026(18) -0.003(2) -0.009(2)
C274 0.118(7) 0.036(4) 0.072(5) 0.033(3) -0.066(5) -0.047(4)
C276 0.056(4) 0.022(3) 0.048(3) 0.002(2) -0.010(3) -0.005(3)
C278 0.124(7) 0.049(4) 0.043(4) 0.019(3) -0.027(4) -0.057(5)
C280 0.033(3) 0.035(3) 0.024(2) 0.003(2) -0.003(2) -0.016(2)
C282 0.023(2) 0.023(2) 0.035(3) 0.001(2) -0.004(2) -0.0073(19)
C284 0.052(4) 0.030(3) 0.035(3) 0.009(2) -0.020(3) -0.005(3)
C286 0.026(3) 0.018(2) 0.025(3) 0.0020(19) -0.008(2) -0.005(2)
C288 0.027(2) 0.024(2) 0.022(2) -0.0021(18) -0.002(2) -0.008(2)
C290 0.040(7) 0.055(13) 0.091(14) 0.017(10) -0.032(8) -0.009(8)
C292 0.027(2) 0.025(2) 0.038(3) 0.008(2) -0.015(2) -0.010(2)
C294 0.028(3) 0.031(3) 0.037(3) 0.003(2) -0.009(2) -0.015(2)
C296 0.026(3) 0.020(2) 0.025(2) 0.0071(19) -0.010(2) -0.004(2)
C298 0.034(3) 0.031(3) 0.033(3) 0.005(2) -0.009(2) -0.015(2)
C300 0.032(3) 0.027(3) 0.049(3) 0.009(2) -0.017(2) -0.003(2)
C302 0.044(3) 0.020(2) 0.046(3) -0.001(2) -0.007(2) 0.001(2)
C304 0.029(3) 0.019(2) 0.034(3) 0.003(2) -0.010(2) -0.008(2)
C306 0.041(3) 0.029(3) 0.029(3) -0.001(2) -0.010(3) -0.015(2)
C308 0.031(3) 0.021(2) 0.024(3) 0.0052(19) -0.011(2) -0.005(2)
N9 0.041(3) 0.022(2) 0.042(3) 0.0042(18) -0.013(2) -0.0112(19)
C310 0.051(4) 0.040(3) 0.037(3) 0.015(2) -0.011(3) -0.027(3)
C312 0.056(4) 0.043(4) 0.035(3) 0.013(3) -0.021(3) 0.002(3)
C314 0.036(4) 0.023(3) 0.068(5) 0.011(3) -0.026(4) -0.007(3)
C316 0.108(7) 0.064(5) 0.067(5) 0.035(4) -0.040(5) -0.017(5)
C318 0.061(4) 0.040(3) 0.031(3) 0.012(2) -0.012(3) -0.029(3)
C320 0.047(4) 0.062(4) 0.060(4) 0.030(4) -0.015(3) -0.033(3)
C322 0.035(3) 0.033(3) 0.046(3) 0.017(2) -0.011(3) 0.002(2)
C324 0.058(4) 0.059(4) 0.074(5) 0.014(4) -0.007(4) -0.036(4)
C326 0.026(3) 0.055(4) 0.062(4) 0.029(3) -0.007(3) -0.007(3)
C328 0.049(4) 0.095(6) 0.093(6) 0.032(5) -0.024(4) -0.042(5)
C330 0.087(5) 0.033(3) 0.051(4) 0.019(3) -0.039(4) -0.024(4)
C332 0.027(3) 0.054(4) 0.049(4) -0.004(3) -0.011(3) -0.013(3)
C334 0.027(3) 0.082(5) 0.086(5) -0.046(4) -0.020(3) -0.002(3)
C336 0.027(3) 0.023(3) 0.047(3) 0.003(2) -0.014(2) -0.007(2)
C338 0.032(6) 0.101(8) 0.111(9) -0.074(6) 0.012(6) -0.010(6)
C342 0.036(5) 0.064(6) 0.063(6) -0.039(5) -0.013(5) -0.001(5)
C344 0.044(3) 0.021(2) 0.058(4) 0.003(2) -0.006(3) 0.000(2)
C346 0.062(4) 0.077(5) 0.068(5) 0.053(4) -0.040(4) -0.053(4)
C347 0.048(4) 0.052(4) 0.050(3) -0.001(3) -0.008(3) -0.028(3)
C87 0.030(3) 0.030(3) 0.041(3) -0.005(2) -0.006(2) -0.010(2)
C175 0.040(4) 0.064(4) 0.069(5) -0.003(4) 0.005(3) -0.028(3)
C11 0.103(7) 0.085(5) 0.027(3) -0.019(3) -0.020(4) 0.039(5)
C177 0.036(3) 0.086(5) 0.050(4) 0.011(4) -0.011(3) -0.028(3)
C89 0.074(5) 0.046(4) 0.031(3) 0.004(3) -0.022(3) -0.013(3)
C179 0.027(3) 0.020(2) 0.027(3) 0.0019(19) -0.007(2) -0.005(2)
C45 0.049(4) 0.053(4) 0.024(3) -0.006(2) 0.001(2) -0.028(3)
C181 0.034(3) 0.049(4) 0.057(4) 0.033(3) -0.001(3) 0.005(3)
C91 0.046(4) 0.031(3) 0.029(3) 0.004(2) -0.006(3) -0.019(3)
C183 0.032(3) 0.042(3) 0.045(3) 0.003(2) -0.012(2) -0.011(2)
C23 0.033(3) 0.048(4) 0.061(4) -0.001(3) -0.007(3) -0.008(3)
C185 0.046(3) 0.034(3) 0.029(3) 0.009(2) -0.006(2) -0.018(2)
C93 0.031(3) 0.033(3) 0.067(4) 0.015(3) -0.021(3) -0.013(2)
C187 0.040(3) 0.029(3) 0.027(3) 0.002(2) -0.009(2) -0.001(2)
C47 0.029(3) 0.024(2) 0.024(2) 0.0017(19) -0.008(2) -0.009(2)
C95 0.025(2) 0.031(3) 0.031(3) -0.001(2) -0.008(2) -0.006(2)
C191 0.086(5) 0.055(4) 0.044(3) -0.015(3) 0.015(4) -0.035(4)
C3 0.039(4) 0.039(5) 0.039(5) -0.016(4) -0.006(4) 0.000(4)
C193 0.035(3) 0.029(3) 0.035(3) -0.002(2) -0.004(3) -0.012(2)
C97 0.028(3) 0.028(3) 0.032(3) 0.008(2) -0.009(2) -0.011(2)
C195 0.032(3) 0.052(4) 0.031(3) -0.016(3) 0.003(2) -0.011(3)
C49 0.055(6) 0.044(6) 0.110(7) 0.041(6) -0.047(6) -0.013(5)
C197 0.032(3) 0.026(2) 0.036(2) 0.0006(19) -0.008(2) -0.0042(19)
C99 0.029(3) 0.045(3) 0.046(3) 0.014(3) -0.003(3) 0.002(3)
C199 0.065(4) 0.041(4) 0.031(3) -0.005(3) -0.002(3) -0.029(3)
C25 0.030(3) 0.047(4) 0.057(4) 0.025(3) -0.003(3) 0.013(3)
C201 0.098(6) 0.070(5) 0.062(5) -0.025(4) 0.023(5) -0.066(5)
C101 0.033(3) 0.046(3) 0.055(4) -0.022(3) -0.005(3) -0.004(3)
C203 0.111(7) 0.053(4) 0.072(5) 0.036(4) -0.071(5) -0.057(5)
C51 0.025(2) 0.037(3) 0.031(3) 0.000(2) -0.007(2) -0.010(2)
C205 0.035(3) 0.028(3) 0.058(3) 0.008(2) -0.024(2) -0.006(2)
C103 0.055(7) 0.084(7) 0.086(7) -0.054(5) -0.037(6) 0.039(5)
C207 0.050(4) 0.034(4) 0.090(5) 0.002(4) -0.039(4) 0.000(3)
C13 0.026(3) 0.025(2) 0.033(3) 0.000(2) -0.006(2) -0.010(2)
C209 0.029(3) 0.023(2) 0.020(2) 0.0032(18) -0.004(2) -0.010(2)
C105 0.029(3) 0.019(2) 0.030(3) 0.0069(19) -0.013(2) -0.0077(19)
C211 0.034(3) 0.025(2) 0.033(3) 0.003(2) -0.008(2) -0.014(2)
C53 0.091(6) 0.035(3) 0.032(3) -0.004(2) -0.007(3) -0.022(3)
C213 0.081(6) 0.060(5) 0.061(4) -0.032(4) 0.014(4) -0.050(5)
C107 0.065(5) 0.065(5) 0.084(6) 0.010(4) 0.002(4) -0.041(4)
C215 0.127(8) 0.133(7) 0.170(10) 0.116(7) -0.114(8) -0.118(7)
C217 0.070(5) 0.035(3) 0.108(7) 0.019(4) -0.036(5) -0.003(3)
C55 0.118(8) 0.067(5) 0.052(4) 0.011(4) -0.056(5) -0.008(5)
C221 0.107(6) 0.056(4) 0.035(3) 0.011(3) -0.027(4) -0.059(5)
C111 0.050(5) 0.021(4) 0.104(6) -0.010(5) -0.036(5) 0.001(4)
C223 0.033(3) 0.019(2) 0.030(2) 0.0051(19) -0.009(2) -0.008(2)
C7 0.050(4) 0.047(4) 0.132(8) 0.037(4) -0.048(5) -0.027(3)
C225 0.152(9) 0.035(4) 0.085(6) 0.030(4) -0.091(6) -0.029(5)
C113 0.036(3) 0.031(3) 0.043(3) -0.010(2) -0.016(3) -0.004(2)
C227 0.045(3) 0.025(3) 0.027(3) 0.003(2) -0.005(2) -0.019(2)
C57 0.045(3) 0.033(3) 0.048(3) -0.001(2) -0.002(3) -0.003(3)
C229 0.057(4) 0.030(3) 0.025(3) 0.002(2) -0.009(3) -0.021(3)
C115 0.035(4) 0.077(5) 0.109(6) 0.003(5) -0.010(4) -0.030(4)
C231 0.093(6) 0.058(4) 0.036(3) 0.018(3) -0.022(4) -0.049(4)
C29 0.035(3) 0.034(3) 0.042(3) -0.011(2) -0.007(2) -0.004(2)
C233 0.038(3) 0.033(3) 0.039(3) 0.013(2) -0.015(3) -0.014(3)
C235 0.053(5) 0.026(4) 0.105(7) -0.008(5) -0.043(5) 0.000(4)
C59 0.061(5) 0.033(6) 0.121(7) -0.010(5) -0.044(5) -0.001(5)
C239 0.035(3) 0.043(4) 0.067(4) 0.018(3) -0.016(3) -0.001(3)
C348 0.033(3) 0.034(3) 0.035(3) 0.009(2) -0.012(2) -0.005(2)
C241 0.039(5) 0.041(5) 0.091(8) 0.015(5) -0.041(5) 0.000(4)
C121 0.066(5) 0.097(6) 0.110(7) 0.084(5) -0.066(5) -0.063(5)
C243 0.024(2) 0.033(3) 0.031(3) -0.001(2) -0.002(2) -0.006(2)
C61 0.048(4) 0.076(5) 0.067(4) -0.008(4) 0.016(4) -0.031(4)
C245 0.038(3) 0.019(2) 0.040(3) 0.003(2) -0.008(2) -0.002(2)
C123 0.032(3) 0.029(3) 0.051(3) 0.005(2) -0.015(3) -0.005(2)
C247 0.063(8) 0.029(6) 0.117(8) 0.005(6) -0.058(7) 0.004(5)
C31 0.100(6) 0.072(5) 0.035(4) -0.013(3) -0.030(4) 0.008(5)
C125 0.053(4) 0.066(4) 0.034(3) -0.007(3) -0.006(3) -0.039(3)
C251 0.049(5) 0.028(4) 0.085(5) -0.008(4) -0.033(4) 0.002(3)
C63 0.041(3) 0.037(3) 0.038(3) 0.001(2) -0.006(2) -0.021(3)
C253 0.049(4) 0.023(3) 0.081(5) -0.002(3) -0.042(4) -0.002(3)
C127 0.045(4) 0.056(4) 0.041(3) -0.002(3) 0.002(3) -0.010(3)
C255 0.061(7) 0.054(6) 0.043(6) -0.021(5) -0.010(5) -0.004(5)
C2 0.048(4) 0.026(3) 0.088(5) -0.005(4) -0.035(4) 0.005(3)
C257 0.042(3) 0.026(3) 0.052(3) 0.018(2) -0.025(3) -0.009(2)
C129 0.036(3) 0.049(4) 0.044(3) -0.008(3) 0.003(3) -0.017(3)
C65 0.066(5) 0.033(5) 0.115(6) -0.009(5) -0.042(5) 0.009(4)
C261 0.036(3) 0.027(3) 0.041(3) 0.011(2) -0.013(2) -0.012(2)
C131 0.064(4) 0.032(4) 0.111(6) -0.014(4) -0.045(4) 0.007(4)
C263 0.042(3) 0.038(3) 0.031(3) -0.003(2) -0.011(3) -0.017(3)
C33 0.041(3) 0.056(4) 0.052(3) -0.018(3) -0.006(3) -0.009(3)
C265 0.052(4) 0.036(3) 0.039(3) -0.009(2) -0.001(3) -0.009(3)
C133 0.037(3) 0.040(3) 0.035(3) 0.005(2) -0.015(3) -0.019(3)
C267 0.049(3) 0.031(3) 0.080(4) 0.011(3) -0.035(3) 0.007(3)
C67 0.046(3) 0.030(3) 0.034(3) -0.005(2) -0.004(3) -0.010(3)
C269 0.032(3) 0.024(2) 0.028(2) 0.0074(18) -0.009(2) -0.008(2)
C135 0.038(3) 0.025(2) 0.032(2) 0.0038(18) -0.010(2) -0.006(2)
C271 0.028(3) 0.033(3) 0.034(3) -0.006(2) -0.007(2) -0.003(2)
C17 0.038(3) 0.024(2) 0.055(3) -0.002(2) -0.010(3) 0.001(2)
C273 0.032(4) 0.024(4) 0.057(5) 0.017(4) -0.026(4) -0.008(3)
C137 0.066(4) 0.037(3) 0.023(3) 0.004(2) -0.009(3) -0.022(3)
C275 0.037(3) 0.069(4) 0.066(4) -0.040(3) -0.008(3) 0.007(3)
C69 0.051(4) 0.051(4) 0.119(7) 0.023(4) -0.030(4) 0.008(3)
C277 0.026(3) 0.025(3) 0.044(3) 0.002(2) -0.012(2) -0.004(2)
C139 0.060(6) 0.032(5) 0.090(7) 0.027(5) -0.037(6) -0.005(5)
C279 0.022(2) 0.026(3) 0.026(2) 0.000(2) -0.007(2) -0.007(2)
C35 0.027(3) 0.045(3) 0.028(3) -0.009(2) -0.003(2) -0.006(2)
C281 0.040(3) 0.043(3) 0.031(3) 0.003(2) -0.007(2) -0.021(3)
C141 0.034(3) 0.021(2) 0.033(2) 0.0047(18) -0.009(2) -0.0058(19)
C283 0.056(4) 0.138(7) 0.023(3) -0.011(4) 0.000(3) -0.040(5)
C71 0.030(3) 0.064(4) 0.051(4) -0.025(3) -0.004(3) 0.001(3)
C285 0.042(3) 0.069(4) 0.023(3) 0.010(3) -0.004(2) -0.026(3)
C143 0.059(5) 0.103(7) 0.067(5) 0.013(5) -0.030(4) 0.010(4)
C287 0.056(5) 0.131(9) 0.062(5) 0.035(5) -0.018(4) 0.027(6)
C9 0.045(3) 0.022(2) 0.070(4) -0.005(2) -0.029(3) -0.001(2)
C289 0.043(10) 0.038(7) 0.114(13) 0.023(9) -0.035(11) -0.001(6)
C145 0.049(3) 0.026(3) 0.041(3) -0.004(2) -0.006(3) -0.007(2)
C291 0.048(4) 0.025(3) 0.088(5) 0.003(3) -0.043(4) 0.001(3)
C73 0.063(8) 0.075(7) 0.077(8) -0.029(6) -0.026(6) 0.013(6)
C293 0.091(6) 0.074(5) 0.088(5) 0.013(5) -0.059(5) 0.016(5)
C147 0.029(3) 0.023(2) 0.029(3) 0.0067(19) -0.016(2) -0.009(2)
C295 0.071(4) 0.027(3) 0.044(3) 0.012(2) -0.023(3) -0.022(3)
C37 0.054(4) 0.023(3) 0.062(4) 0.003(2) -0.033(3) -0.007(2)
C297 0.066(7) 0.033(5) 0.107(8) 0.014(5) -0.054(6) 0.001(5)
C299 0.063(5) 0.028(4) 0.114(6) -0.014(4) -0.045(5) 0.007(4)
C301 0.061(7) 0.081(8) 0.074(8) -0.034(6) 0.001(6) -0.010(6)
C151 0.042(9) 0.056(9) 0.160(15) 0.015(10) -0.031(9) -0.002(7)
C303 0.072(7) 0.049(8) 0.150(11) -0.018(8) -0.052(8) 0.001(7)
C153 0.031(4) 0.051(5) 0.038(4) -0.013(4) -0.006(4) -0.009(4)
C307 0.028(4) 0.059(5) 0.049(5) -0.024(4) -0.006(4) -0.010(4)
C77 0.035(4) 0.070(5) 0.060(5) -0.027(4) 0.000(4) -0.013(4)
C309 0.040(4) 0.064(5) 0.060(5) -0.027(4) -0.007(4) -0.013(4)
C155 0.039(4) 0.049(5) 0.051(5) -0.018(4) -0.005(4) -0.015(4)
C311 0.035(4) 0.048(5) 0.045(5) -0.014(4) -0.006(4) -0.013(4)
C39 0.102(9) 0.099(8) 0.103(9) -0.038(7) 0.000(8) -0.036(7)
C313 0.055(6) 0.083(7) 0.071(6) -0.039(5) -0.004(5) -0.016(6)
C157 0.071(7) 0.113(10) 0.095(9) -0.030(8) -0.004(7) -0.024(7)
C315 0.099(10) 0.095(9) 0.100(8) -0.015(7) -0.008(8) 0.006(8)
C79 0.048(5) 0.021(4) 0.099(6) -0.008(4) -0.034(4) -0.003(3)
C317 0.045(4) 0.023(4) 0.107(6) -0.020(4) -0.033(4) -0.003(3)
C159 0.055(5) 0.029(4) 0.118(6) -0.021(4) -0.043(4) 0.001(4)
C319 0.061(6) 0.032(5) 0.122(7) 0.005(5) -0.040(5) 0.004(5)
C5 0.047(4) 0.024(4) 0.110(6) -0.001(4) -0.041(4) 0.001(3)
C321 0.054(4) 0.028(4) 0.118(6) -0.017(4) -0.046(4) 0.000(3)
C161 0.066(5) 0.027(4) 0.122(6) -0.018(4) -0.045(4) 0.003(4)
C323 0.056(7) 0.035(6) 0.150(11) -0.027(7) -0.056(8) 0.008(5)
C81 0.051(6) 0.062(8) 0.118(8) -0.024(7) -0.029(6) -0.011(6)
C325 0.040(5) 0.029(5) 0.096(8) -0.026(5) -0.026(5) -0.006(4)
C163 0.031(5) 0.021(4) 0.052(6) 0.010(4) -0.020(4) -0.011(4)
C327 0.029(4) 0.020(5) 0.056(6) 0.007(4) -0.018(4) -0.005(4)
C41 0.029(4) 0.023(4) 0.057(6) 0.010(4) -0.021(4) -0.006(4)
C329 0.036(4) 0.022(4) 0.061(5) 0.008(4) -0.025(4) -0.003(4)
C165 0.037(4) 0.020(4) 0.061(5) 0.010(4) -0.022(4) -0.009(4)
C331 0.031(5) 0.024(5) 0.053(6) 0.010(4) -0.022(4) -0.009(4)
C83 0.067(10) 0.021(6) 0.084(9) 0.009(6) -0.032(8) 0.002(6)
C333 0.042(5) 0.031(5) 0.077(6) 0.015(5) -0.030(5) -0.004(4)
C167 0.043(7) 0.040(8) 0.102(10) 0.023(8) -0.019(7) 0.019(6)
C335 0.067(9) 0.053(8) 0.083(8) 0.006(7) -0.046(7) 0.007(7)
C21 0.046(5) 0.030(6) 0.087(6) 0.002(5) -0.037(5) -0.002(5)
C337 0.050(5) 0.025(4) 0.082(6) 0.000(4) -0.042(4) -0.001(4)
C169 0.054(5) 0.029(4) 0.087(5) 0.003(5) -0.037(5) 0.003(4)
C339 0.060(11) 0.028(9) 0.089(10) 0.001(9) -0.042(9) 0.009(9)
C85 0.063(9) 0.025(8) 0.098(11) 0.013(8) -0.037(8) -0.001(7)
C341 0.049(5) 0.028(5) 0.088(6) -0.002(5) -0.034(5) 0.002(5)
C171 0.050(6) 0.025(6) 0.082(6) -0.007(5) -0.032(5) 0.002(5)
C43 0.045(15) 0.081(14) 0.071(14) -0.031(10) 0.003(11) 0.010(12)
C345 0.045(12) 0.054(14) 0.062(15) -0.035(11) -0.017(11) 0.019(10)
C173 0.052(10) 0.075(10) 0.077(10) -0.022(8) -0.022(8) -0.001(7)
C74 0.034(5) 0.053(11) 0.083(10) 0.026(8) -0.022(6) 0.007(6)
C1A 0.051(7) 0.078(9) 0.062(6) 0.032(6) -0.027(5) 0.005(6)
C1B 0.048(7) 0.041(6) 0.124(12) 0.040(7) -0.023(9) 0.001(5)

loop_
_atom_type_symbol
_atom_type_description
_atom_type_scat_dispersion_real
_atom_type_scat_dispersion_imag
_atom_type_scat_source
C C 0.0181 0.0091 'International Tables Vol C Tables 4.2.6.8 and 6.1.1.4'
H H 0.0000 0.0000 'International Tables Vol C Tables 4.2.6.8 and 6.1.1.4'
Eu Eu -8.9294 11.1857 'International Tables Vol C Tables 4.2.6.8 and 6.1.1.4'
N N 0.0311 0.0180 'International Tables Vol C Tables 4.2.6.8 and 6.1.1.4'
O O 0.0492 0.0322 'International Tables Vol C Tables 4.2.6.8 and 6.1.1.4'
Ti Ti 0.2191 1.8069 'International Tables Vol C Tables 4.2.6.8 and 6.1.1.4'

loop_
_geom_angle_atom_site_label_1
_geom_angle_atom_site_label_2
_geom_angle_atom_site_label_3
_geom_angle
_geom_angle_site_symmetry_1
_geom_angle_site_symmetry_3
_geom_angle_publ_flag
Ti1 Eu1 Ti2 53.89(2) . . ?
Ti8 Eu1 Ti1 44.75(2) . . ?
Ti8 Eu1 Ti2 73.074(19) . . ?
Ti8 Eu1 Ti7 55.10(2) . . ?
Ti7 Eu1 Ti1 72.848(19) . . ?
Ti7 Eu1 Ti2 44.43(2) . . ?
O52 Eu1 Ti1 81.44(9) . . ?
O52 Eu1 Ti8 123.99(9) . . ?
O52 Eu1 Ti2 60.68(9) . . ?
O52 Eu1 Ti7 101.92(9) . . ?
O52 Eu1 N4 67.07(13) . . ?
O52 Eu1 N8 84.38(14) . . ?
O13 Eu1 Ti1 95.70(9) . . ?
O13 Eu1 Ti8 65.62(9) . . ?
O13 Eu1 Ti2 138.58(9) . . ?
O13 Eu1 Ti7 104.78(9) . . ?
O13 Eu1 O52 150.97(13) . . ?
O13 Eu1 O17 80.34(13) . . ?
O13 Eu1 N4 122.70(13) . . ?
O13 Eu1 N8 78.56(14) . . ?
O2 Eu1 Ti1 122.89(9) . . ?
O2 Eu1 Ti8 80.93(9) . . ?
O2 Eu1 Ti2 101.47(9) . . ?
O2 Eu1 Ti7 59.73(8) . . ?
O2 Eu1 O52 135.43(13) . . ?
O2 Eu1 O13 69.81(13) . . ?
O2 Eu1 O17 149.45(13) . . ?
O2 Eu1 N4 73.01(14) . . ?
O2 Eu1 N8 94.49(13) . . ?
O17 Eu1 Ti1 65.21(8) . . ?
O17 Eu1 Ti8 92.87(9) . . ?
O17 Eu1 Ti2 105.26(9) . . ?
O17 Eu1 Ti7 138.06(8) . . ?
O17 Eu1 O52 72.21(13) . . ?
O17 Eu1 N4 120.92(14) . . ?
O17 Eu1 N8 72.76(13) . . ?
N4 Eu1 Ti1 141.39(10) . . ?
N4 Eu1 Ti8 145.53(10) . . ?
N4 Eu1 Ti2 90.18(10) . . ?
N4 Eu1 Ti7 91.78(10) . . ?
O47 Eu1 Ti1 71.80(8) . . ?
O47 Eu1 Ti8 73.36(9) . . ?
O47 Eu1 Ti2 24.23(8) . . ?
O47 Eu1 Ti7 25.81(9) . . ?
O47 Eu1 O52 76.27(13) . . ?
O47 Eu1 O13 130.48(13) . . ?
O47 Eu1 O2 77.62(12) . . ?
O47 Eu1 O17 129.38(12) . . ?
O47 Eu1 N4 79.23(13) . . ?
O47 Eu1 N8 141.51(14) . . ?
N8 Eu1 Ti1 137.93(10) . . ?
N8 Eu1 Ti8 143.30(11) . . ?
N8 Eu1 Ti2 142.73(11) . . ?
N8 Eu1 Ti7 149.12(10) . . ?
N8 Eu1 N4 62.56(14) . . ?
O25 Eu1 Ti1 23.87(9) . . ?
O25 Eu1 Ti8 24.87(9) . . ?
O25 Eu1 Ti2 70.31(9) . . ?
O25 Eu1 Ti7 71.36(9) . . ?
O25 Eu1 O52 105.08(12) . . ?
O25 Eu1 O13 73.46(13) . . ?
O25 Eu1 O2 105.73(13) . . ?
O25 Eu1 O17 70.51(12) . . ?
O25 Eu1 N4 159.99(13) . . ?
O25 Eu1 O47 81.01(12) . . ?
O25 Eu1 N8 136.70(13) . . ?
Ti4 Eu4 Ti6 53.86(2) . . ?
Ti4 Eu4 Ti3 72.707(18) . . ?
Ti6 Eu4 Ti3 44.13(2) . . ?
Ti5 Eu4 Ti4 44.86(2) . . ?
Ti5 Eu4 Ti6 72.115(19) . . ?
Ti5 Eu4 Ti3 53.99(2) . . ?
O24 Eu4 Ti4 72.15(9) . . ?
O24 Eu4 Ti6 25.21(9) . . ?
O24 Eu4 Ti5 71.62(8) . . ?
O24 Eu4 Ti3 24.45(8) . . ?
O24 Eu4 O40 126.63(13) . . ?
O24 Eu4 O33 131.96(12) . . ?
O24 Eu4 N14 141.70(14) . . ?
O24 Eu4 N16 79.55(13) . . ?
O34 Eu4 Ti4 121.30(9) . . ?
O34 Eu4 Ti6 100.91(9) . . ?
O34 Eu4 Ti5 78.79(9) . . ?
O34 Eu4 Ti3 59.04(9) . . ?
O34 Eu4 O24 76.11(13) . . ?
O34 Eu4 O40 154.42(13) . . ?
O34 Eu4 O33 74.57(13) . . ?
O34 Eu4 N14 89.25(14) . . ?
O34 Eu4 N16 68.07(13) . . ?
O40 Eu4 Ti4 64.68(9) . . ?
O40 Eu4 Ti6 101.44(9) . . ?
O40 Eu4 Ti5 96.45(9) . . ?
O40 Eu4 Ti3 136.91(9) . . ?
O40 Eu4 O33 80.52(13) . . ?
O40 Eu4 N14 78.48(14) . . ?
O40 Eu4 N16 122.81(13) . . ?
O15 Eu4 Ti4 24.08(9) . . ?
O15 Eu4 Ti6 69.96(9) . . ?
O15 Eu4 Ti5 24.84(9) . . ?
O15 Eu4 Ti3 70.65(9) . . ?
O15 Eu4 O24 80.36(12) . . ?
O15 Eu4 O34 103.48(12) . . ?
O15 Eu4 O40 73.01(12) . . ?
O15 Eu4 O33 70.66(12) . . ?
O15 Eu4 O37 108.07(13) . . ?
O15 Eu4 N14 137.87(14) . . ?
O15 Eu4 N16 159.59(13) . . ?
O33 Eu4 Ti4 92.03(9) . . ?
O33 Eu4 Ti6 137.94(8) . . ?
O33 Eu4 Ti5 65.96(8) . . ?
O33 Eu4 Ti3 107.86(9) . . ?
O33 Eu4 N14 74.60(13) . . ?
O33 Eu4 N16 121.70(13) . . ?
O37 Eu4 Ti4 84.02(9) . . ?
O37 Eu4 Ti6 59.56(9) . . ?
O37 Eu4 Ti5 125.07(9) . . ?
O37 Eu4 Ti3 99.24(9) . . ?
O37 Eu4 O24 74.85(12) . . ?
O37 Eu4 O34 132.17(13) . . ?
O37 Eu4 O40 70.98(13) . . ?
O37 Eu4 O33 150.09(13) . . ?
O37 Eu4 N14 90.67(14) . . ?
O37 Eu4 N16 69.88(14) . . ?
N14 Eu4 Ti4 142.52(11) . . ?
N14 Eu4 Ti6 147.38(11) . . ?
N14 Eu4 Ti5 140.50(11) . . ?
N14 Eu4 Ti3 144.56(11) . . ?
N14 Eu4 N16 62.15(15) . . ?
N16 Eu4 Ti4 145.66(10) . . ?
N16 Eu4 Ti6 92.86(10) . . ?
N16 Eu4 Ti5 140.32(10) . . ?
N16 Eu4 Ti3 89.42(10) . . ?
Ti6 Eu2 Ti4 53.78(2) . . ?
Ti6 Eu2 Ti5 72.036(19) . . ?
Ti5 Eu2 Ti4 44.30(2) . . ?
Ti3 Eu2 Ti4 72.844(19) . . ?
Ti3 Eu2 Ti6 44.72(2) . . ?
Ti3 Eu2 Ti5 54.11(2) . . ?
O10 Eu2 Ti4 105.93(8) . . ?
O10 Eu2 Ti6 65.02(8) . . ?
O10 Eu2 Ti5 137.03(8) . . ?
O10 Eu2 Ti3 91.93(9) . . ?
O10 Eu2 N1 124.62(13) . . ?
O10 Eu2 N6 75.32(13) . . ?
O36 Eu2 Ti4 70.42(9) . . ?
O36 Eu2 Ti6 24.48(9) . . ?
O36 Eu2 Ti5 70.13(9) . . ?
O36 Eu2 Ti3 24.25(9) . . ?
O36 Eu2 O10 70.18(12) . . ?
O36 Eu2 O46 106.00(13) . . ?
O36 Eu2 O27 80.08(12) . . ?
O36 Eu2 O31 73.10(12) . . ?
O36 Eu2 O35 102.92(13) . . ?
O36 Eu2 N1 157.14(13) . . ?
O36 Eu2 N6 139.75(14) . . ?
O46 Eu2 Ti4 99.79(9) . . ?
O46 Eu2 Ti6 123.10(9) . . ?
O46 Eu2 Ti5 59.02(9) . . ?
O46 Eu2 Ti3 81.79(10) . . ?
O46 Eu2 O10 150.41(13) . . ?
O46 Eu2 O27 75.45(12) . . ?
O46 Eu2 O31 70.40(13) . . ?
O46 Eu2 N1 70.04(14) . . ?
O46 Eu2 N6 93.85(14) . . ?
O27 Eu2 Ti4 24.48(8) . . ?
O27 Eu2 Ti6 71.26(8) . . ?
O27 Eu2 Ti5 25.12(9) . . ?
O27 Eu2 Ti3 72.12(9) . . ?
O27 Eu2 O10 130.08(12) . . ?
O27 Eu2 O31 127.83(12) . . ?
O27 Eu2 N1 77.15(13) . . ?
O27 Eu2 N6 139.60(14) . . ?
O31 Eu2 Ti4 137.62(9) . . ?
O31 Eu2 Ti6 96.06(9) . . ?
O31 Eu2 Ti5 102.78(9) . . ?
O31 Eu2 Ti3 65.05(8) . . ?
O31 Eu2 O10 80.70(13) . . ?
O31 Eu2 N1 123.43(13) . . ?
O31 Eu2 N6 81.57(14) . . ?
O35 Eu2 Ti4 59.02(9) . . ?
O35 Eu2 Ti6 78.63(9) . . ?
O35 Eu2 Ti5 101.07(9) . . ?
O35 Eu2 Ti3 121.18(9) . . ?
O35 Eu2 O10 72.64(13) . . ?
O35 Eu2 O46 134.87(14) . . ?
O35 Eu2 O27 76.32(13) . . ?
O35 Eu2 O31 152.58(13) . . ?
O35 Eu2 N1 69.83(14) . . ?
O35 Eu2 N6 85.55(14) . . ?
N1 Eu2 Ti4 87.80(10) . . ?
N1 Eu2 Ti6 139.60(10) . . ?
N1 Eu2 Ti5 89.60(10) . . ?
N1 Eu2 Ti3 142.54(10) . . ?
N6 Eu2 Ti4 140.81(11) . . ?
N6 Eu2 Ti6 140.06(10) . . ?
N6 Eu2 Ti5 147.59(11) . . ?
N6 Eu2 Ti3 145.91(11) . . ?
N6 Eu2 N1 62.69(15) . . ?
Ti1 Eu3 Ti8 44.28(2) . . ?
Ti1 Eu3 Ti7 72.962(19) . . ?
Ti2 Eu3 Ti1 54.94(2) . . ?
Ti2 Eu3 Ti8 73.193(19) . . ?
Ti2 Eu3 Ti7 45.03(2) . . ?
Ti7 Eu3 Ti8 54.20(2) . . ?
O1 Eu3 Ti1 25.61(9) . . ?
O1 Eu3 Ti8 24.52(8) . . ?
O1 Eu3 Ti2 73.46(9) . . ?
O1 Eu3 Ti7 72.40(8) . . ?
O1 Eu3 O32 130.29(12) . . ?
O1 Eu3 O39 76.89(12) . . ?
O1 Eu3 O41 76.38(13) . . ?
O1 Eu3 O21 130.27(13) . . ?
O1 Eu3 N12 141.90(14) . . ?
O1 Eu3 N9 79.71(14) . . ?
O8 Eu3 Ti1 71.43(9) . . ?
O8 Eu3 Ti8 70.75(9) . . ?
O8 Eu3 Ti2 24.97(9) . . ?
O8 Eu3 Ti7 24.18(9) . . ?
O8 Eu3 O1 81.57(12) . . ?
O8 Eu3 O32 70.94(13) . . ?
O8 Eu3 O39 105.46(13) . . ?
O8 Eu3 O41 105.01(13) . . ?
O8 Eu3 O21 73.35(12) . . ?
O8 Eu3 N12 135.78(14) . . ?
O8 Eu3 N9 161.13(14) . . ?
O32 Eu3 Ti1 138.51(8) . . ?
O32 Eu3 Ti8 105.85(9) . . ?
O32 Eu3 Ti2 93.47(9) . . ?
O32 Eu3 Ti7 65.55(8) . . ?
O32 Eu3 O41 72.13(14) . . ?
O32 Eu3 N12 71.53(13) . . ?
O32 Eu3 N9 120.53(15) . . ?
O39 Eu3 Ti1 59.50(9) . . ?
O39 Eu3 Ti8 101.03(9) . . ?
O39 Eu3 Ti2 80.59(9) . . ?
O39 Eu3 Ti7 122.83(9) . . ?
O39 Eu3 O32 149.48(13) . . ?
O39 Eu3 O41 135.50(14) . . ?
O39 Eu3 N12 95.28(14) . . ?
O39 Eu3 N9 72.54(15) . . ?
O41 Eu3 Ti1 101.75(10) . . ?
O41 Eu3 Ti8 60.47(9) . . ?
O41 Eu3 Ti2 123.80(9) . . ?
O41 Eu3 Ti7 81.05(9) . . ?
O41 Eu3 N12 84.67(14) . . ?
O41 Eu3 N9 68.15(15) . . ?
O21 Eu3 Ti1 104.71(9) . . ?
O21 Eu3 Ti8 138.74(9) . . ?
O21 Eu3 Ti2 65.68(9) . . ?
O21 Eu3 Ti7 95.89(9) . . ?
O21 Eu3 O32 80.48(13) . . ?
O21 Eu3 O39 69.74(13) . . ?
O21 Eu3 O41 151.18(13) . . ?
O21 Eu3 N12 78.19(14) . . ?
O21 Eu3 N9 121.44(14) . . ?
N12 Eu3 Ti1 149.91(11) . . ?
N12 Eu3 Ti8 142.94(12) . . ?
N12 Eu3 Ti2 142.85(12) . . ?
N12 Eu3 Ti7 137.05(11) . . ?
N12 Eu3 N9 62.52(16) . . ?
N9 Eu3 Ti1 92.31(12) . . ?
N9 Eu3 Ti8 91.00(11) . . ?
N9 Eu3 Ti2 145.58(12) . . ?
N9 Eu3 Ti7 142.47(12) . . ?
Eu3 Ti1 Eu1 106.87(2) . . ?
Ti8 Ti1 Eu1 66.50(3) . . ?
Ti8 Ti1 Eu3 69.04(3) . . ?
O1 Ti1 Eu1 101.35(10) . . ?
O1 Ti1 Eu3 32.58(11) . . ?
O1 Ti1 Ti8 42.13(10) . . ?
O1 Ti1 O4 94.64(15) . . ?
O1 Ti1 O26 88.73(16) . . ?
O1 Ti1 O42 165.35(16) . . ?
O4 Ti1 Eu1 160.11(12) . . ?
O4 Ti1 Eu3 80.61(11) . . ?
O4 Ti1 Ti8 132.77(12) . . ?
O4 Ti1 O26 79.30(15) . . ?
O12 Ti1 Eu1 74.51(11) . . ?
O12 Ti1 Eu3 69.35(12) . . ?
O12 Ti1 Ti8 109.22(12) . . ?
O12 Ti1 O1 98.08(17) . . ?
O12 Ti1 O4 91.70(16) . . ?
O12 Ti1 O26 169.17(16) . . ?
O12 Ti1 O42 92.59(17) . . ?
O12 Ti1 O25 99.37(16) . . ?
O26 Ti1 Eu1 112.53(10) . . ?
O26 Ti1 Eu3 114.51(11) . . ?
O26 Ti1 Ti8 81.47(11) . . ?
O42 Ti1 Eu1 71.82(10) . . ?
O42 Ti1 Eu3 161.14(12) . . ?
O42 Ti1 Ti8 124.46(11) . . ?
O42 Ti1 O4 95.05(15) . . ?
O42 Ti1 O26 82.31(16) . . ?
O25 Ti1 Eu1 30.05(11) . . ?
O25 Ti1 Eu3 100.90(12) . . ?
O25 Ti1 Ti8 40.48(11) . . ?
O25 Ti1 O1 81.42(15) . . ?
O25 Ti1 O4 168.65(17) . . ?
O25 Ti1 O26 89.93(15) . . ?
O25 Ti1 O42 86.98(15) . . ?
Eu4 Ti4 Eu2 107.21(3) . . ?
Ti5 Ti4 Eu4 67.16(3) . . ?
Ti5 Ti4 Eu2 67.40(3) . . ?
O14 Ti4 Eu4 111.18(11) . . ?
O14 Ti4 Eu2 115.31(10) . . ?
O14 Ti4 Ti5 82.32(11) . . ?
O28 Ti4 Eu4 160.28(11) . . ?
O28 Ti4 Eu2 78.43(11) . . ?
O28 Ti4 Ti5 131.04(11) . . ?
O28 Ti4 O14 81.87(16) . . ?
O38 Ti4 Eu4 74.28(11) . . ?
O38 Ti4 Eu2 159.47(12) . . ?
O38 Ti4 Ti5 129.02(12) . . ?
O38 Ti4 O14 81.83(15) . . ?
O38 Ti4 O28 93.84(16) . . ?
O27 Ti4 Eu4 101.59(11) . . ?
O27 Ti4 Eu2 31.14(11) . . ?
O27 Ti4 Ti5 41.57(11) . . ?
O27 Ti4 O14 90.58(15) . . ?
O27 Ti4 O28 92.72(15) . . ?
O27 Ti4 O38 169.17(17) . . ?
O29 Ti4 Eu4 71.09(12) . . ?
O29 Ti4 Eu2 73.19(11) . . ?
O29 Ti4 Ti5 108.24(13) . . ?
O29 Ti4 O14 168.84(16) . . ?
O29 Ti4 O28 93.31(17) . . ?
O29 Ti4 O38 88.48(16) . . ?
O29 Ti4 O27 99.73(16) . . ?
O29 Ti4 O15 96.63(17) . . ?
O15 Ti4 Eu4 30.45(10) . . ?
O15 Ti4 Eu2 100.17(11) . . ?
O15 Ti4 Ti5 40.79(10) . . ?
O15 Ti4 O14 89.11(16) . . ?
O15 Ti4 O28 169.10(16) . . ?
O15 Ti4 O38 90.88(16) . . ?
O15 Ti4 O27 81.23(15) . . ?
Eu2 Ti6 Eu4 107.66(2) . . ?
Ti3 Ti6 Eu4 68.33(3) . . ?
Ti3 Ti6 Eu2 67.63(3) . . ?
O6 Ti6 Eu4 79.55(11) . . ?
O6 Ti6 Eu2 160.80(11) . . ?
O6 Ti6 Ti3 130.91(11) . . ?
O6 Ti6 O50 79.97(15) . . ?
O16 Ti6 Eu4 160.18(12) . . ?
O16 Ti6 Eu2 71.16(10) . . ?
O16 Ti6 Ti3 125.95(11) . . ?
O16 Ti6 O6 95.91(15) . . ?
O16 Ti6 O50 82.44(16) . . ?
O24 Ti6 Eu4 32.25(11) . . ?
O24 Ti6 Eu2 102.04(10) . . ?
O24 Ti6 Ti3 41.53(10) . . ?
O24 Ti6 O6 93.34(15) . . ?
O24 Ti6 O16 166.55(16) . . ?
O24 Ti6 O50 89.60(16) . . ?
O36 Ti6 Eu4 100.64(11) . . ?
O36 Ti6 Eu2 31.13(11) . . ?
O36 Ti6 Ti3 40.49(11) . . ?
O36 Ti6 O6 167.26(17) . . ?
O36 Ti6 O16 88.01(15) . . ?
O36 Ti6 O24 80.93(15) . . ?
O36 Ti6 O50 88.57(15) . . ?
O50 Ti6 Eu4 115.29(11) . . ?
O50 Ti6 Eu2 111.23(10) . . ?
O50 Ti6 Ti3 81.45(11) . . ?
O29 Ti6 Eu4 70.25(12) . . ?
O29 Ti6 Eu2 74.71(11) . . ?
O29 Ti6 Ti3 109.87(12) . . ?
O29 Ti6 O6 91.79(16) . . ?
O29 Ti6 O16 90.77(17) . . ?
O29 Ti6 O24 98.69(17) . . ?
O29 Ti6 O36 100.29(16) . . ?
O29 Ti6 O50 168.68(16) . . ?
Eu1 Ti8 Eu3 106.81(3) . . ?
Ti1 Ti8 Eu1 68.75(3) . . ?
Ti1 Ti8 Eu3 66.68(3) . . ?
O1 Ti8 Eu1 103.04(11) . . ?
O1 Ti8 Eu3 30.85(11) . . ?
O1 Ti8 Ti1 41.69(11) . . ?
O1 Ti8 O20 168.84(16) . . ?
O1 Ti8 O23 92.34(15) . . ?
O1 Ti8 O3 89.17(15) . . ?
O20 Ti8 Eu1 73.32(11) . . ?
O20 Ti8 Eu3 160.09(11) . . ?
O20 Ti8 Ti1 128.81(12) . . ?
O20 Ti8 O23 94.40(16) . . ?
O20 Ti8 O3 82.79(15) . . ?
O5 Ti8 Eu1 70.11(12) . . ?
O5 Ti8 Eu3 72.70(11) . . ?
O5 Ti8 Ti1 108.18(12) . . ?
O5 Ti8 O1 99.60(16) . . ?
O5 Ti8 O20 89.16(15) . . ?
O5 Ti8 O23 91.13(17) . . ?
O5 Ti8 O3 169.88(16) . . ?
O5 Ti8 O25 96.32(16) . . ?
O23 Ti8 Eu1 157.29(11) . . ?
O23 Ti8 Eu3 78.22(11) . . ?
O23 Ti8 Ti1 131.45(11) . . ?
O23 Ti8 O3 83.41(16) . . ?
O3 Ti8 Eu1 113.02(11) . . ?
O3 Ti8 Eu3 114.22(10) . . ?
O3 Ti8 Ti1 81.74(11) . . ?
O25 Ti8 Eu1 31.70(10) . . ?
O25 Ti8 Eu3 99.15(11) . . ?
O25 Ti8 Ti1 40.96(10) . . ?
O25 Ti8 O1 81.47(15) . . ?
O25 Ti8 O20 90.76(16) . . ?
O25 Ti8 O23 171.00(15) . . ?
O25 Ti8 O3 89.94(16) . . ?
Eu3 Ti2 Eu1 106.92(3) . . ?
Ti7 Ti2 Eu1 66.45(3) . . ?
Ti7 Ti2 Eu3 68.46(3) . . ?
O8 Ti2 Eu1 99.17(11) . . ?
O8 Ti2 Eu3 31.72(11) . . ?
O8 Ti2 Ti7 40.79(11) . . ?
O8 Ti2 O18 89.98(16) . . ?
O8 Ti2 O22 169.46(16) . . ?
O8 Ti2 O43 91.05(15) . . ?
O8 Ti2 O47 81.38(15) . . ?
O12 Ti2 Eu1 73.26(11) . . ?
O12 Ti2 Eu3 70.53(12) . . ?
O12 Ti2 Ti7 108.47(13) . . ?
O12 Ti2 O8 96.93(17) . . ?
O12 Ti2 O18 168.96(17) . . ?
O12 Ti2 O22 91.97(17) . . ?
O12 Ti2 O43 89.54(15) . . ?
O12 Ti2 O47 99.67(16) . . ?
O18 Ti2 Eu1 114.22(10) . . ?
O18 Ti2 Eu3 112.99(11) . . ?
O18 Ti2 Ti7 82.37(11) . . ?
O22 Ti2 Eu1 77.97(11) . . ?
O22 Ti2 Eu3 158.82(11) . . ?
O22 Ti2 Ti7 130.46(11) . . ?
O22 Ti2 O18 82.11(16) . . ?
O22 Ti2 O43 94.67(15) . . ?
O43 Ti2 Eu1 160.86(11) . . ?
O43 Ti2 Eu3 73.98(11) . . ?
O43 Ti2 Ti7 128.88(12) . . ?
O43 Ti2 O18 81.70(15) . . ?
O47 Ti2 Eu1 30.37(10) . . ?
O47 Ti2 Eu3 102.78(12) . . ?
O47 Ti2 Ti7 41.72(11) . . ?
O47 Ti2 O18 89.84(15) . . ?
O47 Ti2 O22 91.60(16) . . ?
O47 Ti2 O43 168.68(16) . . ?
Eu4 Ti5 Eu2 108.18(2) . . ?
Ti4 Ti5 Eu4 67.98(3) . . ?
Ti4 Ti5 Eu2 68.31(3) . . ?
O30 Ti5 Eu4 110.85(10) . . ?
O30 Ti5 Eu2 114.70(11) . . ?
O30 Ti5 Ti4 80.71(11) . . ?
O44 Ti5 Eu4 74.83(11) . . ?
O44 Ti5 Eu2 69.84(11) . . ?
O44 Ti5 Ti4 109.41(12) . . ?
O44 Ti5 O30 169.84(16) . . ?
O44 Ti5 O27 97.86(16) . . ?
O44 Ti5 O7 91.47(17) . . ?
O44 Ti5 O15 100.27(16) . . ?
O44 Ti5 O49 92.39(16) . . ?
O27 Ti5 Eu4 102.32(11) . . ?
O27 Ti5 Eu2 31.97(11) . . ?
O27 Ti5 Ti4 41.54(11) . . ?
O27 Ti5 O30 89.24(16) . . ?
O27 Ti5 O7 165.94(16) . . ?
O27 Ti5 O49 93.37(15) . . ?
O7 Ti5 Eu4 69.95(10) . . ?
O7 Ti5 Eu2 160.66(12) . . ?
O7 Ti5 Ti4 125.12(11) . . ?
O7 Ti5 O30 82.96(16) . . ?
O7 Ti5 O49 96.73(15) . . ?
O15 Ti5 Eu4 31.33(11) . . ?
O15 Ti5 Eu2 100.86(11) . . ?
O15 Ti5 Ti4 40.62(11) . . ?
O15 Ti5 O30 87.96(15) . . ?
O15 Ti5 O27 81.04(15) . . ?
O15 Ti5 O7 86.99(15) . . ?
O15 Ti5 O49 166.73(17) . . ?
O49 Ti5 Eu4 160.86(12) . . ?
O49 Ti5 Eu2 79.67(11) . . ?
O49 Ti5 Ti4 130.67(12) . . ?
O49 Ti5 O30 79.89(15) . . ?
Eu2 Ti3 Eu4 107.23(3) . . ?
Ti6 Ti3 Eu4 67.53(3) . . ?
Ti6 Ti3 Eu2 67.65(3) . . ?
O24 Ti3 Eu4 31.39(10) . . ?
O24 Ti3 Eu2 102.24(11) . . ?
O24 Ti3 Ti6 41.75(11) . . ?
O24 Ti3 O48 168.42(16) . . ?
O24 Ti3 O9 92.68(15) . . ?
O24 Ti3 O45 88.77(15) . . ?
O36 Ti3 Eu4 100.09(11) . . ?
O36 Ti3 Eu2 30.98(11) . . ?
O36 Ti3 Ti6 40.71(11) . . ?
O36 Ti3 O24 81.35(15) . . ?
O36 Ti3 O48 90.61(15) . . ?
O36 Ti3 O9 169.78(16) . . ?
O36 Ti3 O45 90.05(16) . . ?
O44 Ti3 Eu4 72.59(11) . . ?
O44 Ti3 Eu2 70.54(11) . . ?
O44 Ti3 Ti6 107.79(12) . . ?
O44 Ti3 O24 99.47(16) . . ?
O44 Ti3 O36 96.30(16) . . ?
O44 Ti3 O48 89.64(16) . . ?
O44 Ti3 O9 92.84(16) . . ?
O44 Ti3 O45 170.24(16) . . ?
O48 Ti3 Eu4 160.04(12) . . ?
O48 Ti3 Eu2 73.96(11) . . ?
O48 Ti3 Ti6 128.45(11) . . ?
O48 Ti3 O45 82.88(15) . . ?
O9 Ti3 Eu4 78.31(11) . . ?
O9 Ti3 Eu2 159.13(11) . . ?
O9 Ti3 Ti6 131.45(11) . . ?
O9 Ti3 O48 93.99(15) . . ?
O9 Ti3 O45 81.49(15) . . ?
O45 Ti3 Eu4 113.64(10) . . ?
O45 Ti3 Eu2 112.98(11) . . ?
O45 Ti3 Ti6 81.84(11) . . ?
Eu1 Ti7 Eu3 107.32(2) . . ?
Ti2 Ti7 Eu1 69.11(3) . . ?
Ti2 Ti7 Eu3 66.50(3) . . ?
O8 Ti7 Eu1 101.19(11) . . ?
O8 Ti7 Eu3 30.34(12) . . ?
O8 Ti7 Ti2 40.30(11) . . ?
O8 Ti7 O19 88.67(16) . . ?
O8 Ti7 O11 86.89(15) . . ?
O8 Ti7 O47 81.06(15) . . ?
O8 Ti7 O51 167.38(17) . . ?
O19 Ti7 Eu1 114.64(11) . . ?
O19 Ti7 Eu3 111.48(10) . . ?
O19 Ti7 Ti2 80.95(11) . . ?
O5 Ti7 Eu1 69.44(12) . . ?
O5 Ti7 Eu3 74.48(11) . . ?
O5 Ti7 Ti2 108.94(12) . . ?
O5 Ti7 O8 99.55(16) . . ?
O5 Ti7 O19 170.07(16) . . ?
O5 Ti7 O11 92.68(17) . . ?
O5 Ti7 O47 97.81(16) . . ?
O5 Ti7 O51 92.59(16) . . ?
O11 Ti7 Eu1 161.27(13) . . ?
O11 Ti7 Eu3 71.57(10) . . ?
O11 Ti7 Ti2 124.37(11) . . ?
O11 Ti7 O19 82.12(17) . . ?
O11 Ti7 O51 96.04(15) . . ?
O47 Ti7 Eu1 32.56(10) . . ?
O47 Ti7 Eu3 101.14(10) . . ?
O47 Ti7 Ti2 41.89(10) . . ?
O47 Ti7 O19 88.93(16) . . ?
O47 Ti7 O11 165.16(16) . . ?
O47 Ti7 O51 93.94(15) . . ?
O51 Ti7 Eu1 79.78(11) . . ?
O51 Ti7 Eu3 161.24(12) . . ?
O51 Ti7 Ti2 131.67(12) . . ?
O51 Ti7 O19 79.61(15) . . ?
Ti1 O1 Eu3 121.81(18) . . ?
Ti1 O1 Ti8 96.18(15) . . ?
Ti8 O1 Eu3 124.63(17) . . ?
C96 O4 Ti1 126.2(3) . . ?
C1 O6 Ti6 127.1(3) . . ?
Ti2 O8 Eu3 123.31(17) . . ?
Ti2 O8 Ti7 98.90(16) . . ?
Ti7 O8 Eu3 125.47(19) . . ?
C296 O10 Eu2 129.6(3) . . ?
Ti1 O12 Ti2 142.4(2) . . ?
C10 O14 Ti4 124.6(4) . . ?
C296 O16 Ti6 129.9(3) . . ?
C22 O18 Ti2 124.6(4) . . ?
C14 O20 Ti8 137.4(4) . . ?
C222 O22 Ti2 131.6(4) . . ?
Ti6 O24 Eu4 122.55(18) . . ?
Ti3 O24 Eu4 124.16(17) . . ?
Ti3 O24 Ti6 96.71(15) . . ?
O6 C1 C174 115.7(5) . . ?
O37 C1 O6 124.6(4) . . ?
O37 C1 C174 119.7(5) . . ?
C105 O26 Ti1 126.2(3) . . ?
C166 O28 Ti4 126.9(4) . . ?
C10 O30 Ti5 126.5(4) . . ?
C47 O32 Eu3 130.9(3) . . ?
C104 O34 Eu4 136.6(3) . . ?
Ti6 O36 Eu2 124.39(18) . . ?
Ti3 O36 Eu2 124.76(17) . . ?
Ti3 O36 Ti6 98.80(16) . . ?
C86 O38 Ti4 136.1(4) . . ?
C86 O40 Eu4 130.4(3) . . ?
C76 O42 Ti1 128.2(3) . . ?
Ti5 O44 Ti3 142.4(2) . . ?
C279 O46 Eu2 141.3(3) . . ?
C286 O48 Ti3 136.9(4) . . ?
C179 O50 Ti6 127.0(3) . . ?
C222 O52 Eu1 137.7(4) . . ?
C14 O13 Eu1 128.1(3) . . ?
Ti4 O27 Eu2 124.37(18) . . ?
Ti4 O27 Ti5 96.89(16) . . ?
Ti5 O27 Eu2 122.91(17) . . ?
C34 O7 Ti5 130.0(3) . . ?
Ti6 O29 Ti4 141.8(2) . . ?
Ti4 O15 Eu4 125.48(17) . . ?
Ti4 O15 Ti5 98.59(16) . . ?
Ti5 O15 Eu4 123.84(19) . . ?
C286 O31 Eu2 129.5(3) . . ?
C58 C4 H4 120.1 . . ?
C112 C4 H4 120.1 . . ?
C112 C4 C58 119.9(7) . . ?
C272 O2 Eu1 141.2(3) . . ?
C34 O33 Eu4 127.3(3) . . ?
C76 O17 Eu1 131.6(3) . . ?
C166 O35 Eu2 136.9(3) . . ?
C104 O9 Ti3 127.6(4) . . ?
C136 C6 H6 120.4 . . ?
C257 C6 H6 120.4 . . ?
C257 C6 C136 119.3(6) . . ?
C1 O37 Eu4 142.2(3) . . ?
C62 N1 Eu2 121.8(3) . . ?
C62 N1 C223 118.4(5) . . ?
C223 N1 Eu2 119.8(4) . . ?
C22 O19 Ti7 126.7(3) . . ?
C68 C8 H8 119.6 . . ?
C68 C8 C106 120.9(5) . . ?
C106 C8 H8 119.6 . . ?
O14 C10 C72 117.0(5) . . ?
O30 C10 O14 125.5(5) . . ?
O30 C10 C72 117.5(5) . . ?
C96 O39 Eu3 143.6(3) . . ?
C114 C12 H12 120.5 . . ?
C262 C12 H12 120.5 . . ?
C262 C12 C114 119.0(12) . . ?
Ti7 O5 Ti8 142.5(2) . . ?
O20 C14 C216 116.2(5) . . ?
O13 C14 O20 124.7(5) . . ?
O13 C14 C216 119.1(5) . . ?
H16D C16 H16E 109.5 . . ?
H16D C16 H16F 109.5 . . ?
H16E C16 H16F 109.5 . . ?
C29 C16 H16D 109.5 . . ?
C29 C16 H16E 109.5 . . ?
C29 C16 H16F 109.5 . . ?
C36 C18 C304 122.5(5) . . ?
N8 C18 C36 121.1(5) . . ?
N8 C18 C304 116.4(5) . . ?
C154 O41 Eu3 139.8(4) . . ?
H20A C20 H20B 109.5 . . ?
H20A C20 H20C 109.5 . . ?
H20B C20 H20C 109.5 . . ?
C310 C20 H20A 109.5 . . ?
C310 C20 H20B 109.5 . . ?
C310 C20 H20C 109.5 . . ?
C147 O21 Eu3 127.5(3) . . ?
O18 C22 C292 116.8(5) . . ?
O19 C22 O18 125.2(5) . . ?
O19 C22 C292 117.9(5) . . ?
C48 C24 H24 119.6 . . ?
C64 C24 H24 119.6 . . ?
C64 C24 C48 120.8(6) . . ?
N6 C26 C218 121.0(5) . . ?
N6 C26 C223 115.2(5) . . ?
C218 C26 C223 123.8(5) . . ?
C147 O43 Ti2 135.5(4) . . ?
C38 N4 Eu1 119.7(3) . . ?
C304 N4 Eu1 119.9(4) . . ?
C304 N4 C38 118.5(5) . . ?
C47 O11 Ti7 129.2(3) . . ?
C70 C28 C272 119.8(5) . . ?
C176 C28 C70 118.7(5) . . ?
C176 C28 C272 121.5(5) . . ?
C98 C30 H30 119.9 . . ?
C98 C30 C182 120.1(5) . . ?
C182 C30 H30 119.9 . . ?
C26 N6 Eu2 120.2(4) . . ?
C254 N6 Eu2 117.6(4) . . ?
C254 N6 C26 118.3(5) . . ?
C120 C32 C111 120.5(13) . . ?
C120 C32 C235 118.1(13) . . ?
C235 C32 C111 121.3(13) . . ?
C179 O45 Ti3 125.1(4) . . ?
O7 C34 C106 115.1(4) . . ?
O33 C34 O7 124.4(5) . . ?
O33 C34 C106 120.5(5) . . ?
C154 O23 Ti8 130.1(4) . . ?
C18 C36 H36 120.5 . . ?
C263 C36 C18 119.0(6) . . ?
C263 C36 H36 120.5 . . ?
N4 C38 H38 118.6 . . ?
N4 C38 C146 122.7(5) . . ?
C146 C38 H38 118.6 . . ?
Ti2 O47 Eu1 125.41(17) . . ?
Ti7 O47 Eu1 121.62(17) . . ?
Ti7 O47 Ti2 96.38(15) . . ?
C226 C40 C266 109.4(6) . . ?
C226 C40 C11 107.5(7) . . ?
C11 C40 C266 108.2(5) . . ?
C283 C40 C226 108.9(6) . . ?
C283 C40 C266 112.7(6) . . ?
C283 C40 C11 110.0(7) . . ?
C152 C42 C175 120.4(6) . . ?
C129 C42 C152 116.7(5) . . ?
C129 C42 C175 122.9(6) . . ?
C66 C44 H44 120.0 . . ?
C66 C44 C99 120.1(6) . . ?
C99 C44 H44 120.0 . . ?
C70 C46 H46 119.1 . . ?
C204 C46 H46 119.1 . . ?
C204 C46 C70 121.7(5) . . ?
C24 C48 C56 122.8(6) . . ?
C195 C48 C24 117.0(5) . . ?
C195 C48 C56 120.1(6) . . ?
C18 N8 Eu1 118.8(3) . . ?
C294 N8 Eu1 119.4(4) . . ?
C294 N8 C18 118.6(5) . . ?
C102 C50 C344 117.2(5) . . ?
C248 C50 C102 118.1(5) . . ?
C248 C50 C344 124.6(5) . . ?
C87 C52 H52 119.4 . . ?
C63 C52 H52 119.4 . . ?
C63 C52 C87 121.2(6) . . ?
C248 C54 C211 123.6(5) . . ?
N16 C54 C248 120.8(6) . . ?
N16 C54 C211 115.6(5) . . ?
C92 C56 C48 112.4(6) . . ?
C92 C56 C200 109.9(6) . . ?
C92 C56 C265 109.0(6) . . ?
C200 C56 C48 108.5(5) . . ?
C200 C56 C265 109.7(6) . . ?
C265 C56 C48 107.3(5) . . ?
C4 C58 H58 120.8 . . ?
C199 C58 C4 118.4(6) . . ?
C199 C58 H58 120.8 . . ?
C90 C60 H60 119.1 . . ?
C90 C60 C266 121.7(6) . . ?
C266 C60 H60 119.1 . . ?
N1 C62 H62 118.1 . . ?
N1 C62 C141 123.8(4) . . ?
C141 C62 H62 118.1 . . ?
C24 C64 H64 119.7 . . ?
C72 C64 C24 120.5(6) . . ?
C72 C64 H64 119.7 . . ?
C44 C66 C250 118.3(5) . . ?
C44 C66 C105 120.6(5) . . ?
C250 C66 C105 121.1(5) . . ?
C8 C68 H68 119.4 . . ?
C228 C68 C8 121.1(5) . . ?
C228 C68 H68 119.4 . . ?
C28 C70 H70 119.7 . . ?
C46 C70 C28 120.7(5) . . ?
C46 C70 H70 119.7 . . ?
C64 C72 C10 121.6(5) . . ?
C64 C72 C164 120.0(6) . . ?
C164 C72 C10 118.3(5) . . ?
C105 O3 Ti8 125.7(4) . . ?
O42 C76 C308 116.8(4) . . ?
O17 C76 O42 124.8(5) . . ?
O17 C76 C308 118.4(5) . . ?
H78A C78 H78B 109.5 . . ?
H78A C78 H78C 109.5 . . ?
H78B C78 H78C 109.5 . . ?
C193 C78 H78A 109.5 . . ?
C193 C78 H78B 109.5 . . ?
C193 C78 H78C 109.5 . . ?
C180 C80 C274 116.9(5) . . ?
C180 C80 C284 120.6(5) . . ?
C274 C80 C284 122.5(5) . . ?
C168 C82 H82 119.6 . . ?
C334 C82 H82 119.6 . . ?
C334 C82 C168 120.9(5) . . ?
C112 N12 Eu3 119.4(4) . . ?
C227 N12 Eu3 118.7(4) . . ?
C227 N12 C112 117.9(5) . . ?
C160 C84 C47 122.0(5) . . ?
C160 C84 C203 117.9(5) . . ?
C203 C84 C47 120.0(5) . . ?
O38 C86 C270 115.0(5) . . ?
O40 C86 O38 126.5(5) . . ?
O40 C86 C270 118.4(5) . . ?
C138 C88 C100 108.5(6) . . ?
C201 C88 C100 108.6(6) . . ?
C201 C88 C138 109.7(8) . . ?
C213 C88 C100 112.5(6) . . ?
C213 C88 C138 110.8(8) . . ?
C213 C88 C201 106.7(6) . . ?
C60 C90 H90 119.8 . . ?
C60 C90 C210 120.3(5) . . ?
C210 C90 H90 119.8 . . ?
C56 C92 H92A 109.5 . . ?
C56 C92 H92B 109.5 . . ?
C56 C92 H92C 109.5 . . ?
H92A C92 H92B 109.5 . . ?
H92A C92 H92C 109.5 . . ?
H92B C92 H92C 109.5 . . ?
C176 C94 H94 119.3 . . ?
C176 C94 C204 121.3(5) . . ?
C204 C94 H94 119.3 . . ?
O4 C96 C209 117.0(5) . . ?
O39 C96 O4 123.7(5) . . ?
O39 C96 C209 119.3(5) . . ?
C30 C98 C236 119.2(5) . . ?
C30 C98 C286 120.9(5) . . ?
C236 C98 C286 119.7(5) . . ?
C188 C100 C88 123.1(6) . . ?
C188 C100 C278 115.5(5) . . ?
C278 C100 C88 121.4(6) . . ?
C50 C102 C197 117.4(5) . . ?
C269 C102 C50 117.7(5) . . ?
C269 C102 C197 125.0(4) . . ?
O34 C104 O9 124.3(5) . . ?
O34 C104 C136 120.7(5) . . ?
O9 C104 C136 115.1(5) . . ?
C8 C106 C34 121.4(5) . . ?
C91 C106 C8 117.8(5) . . ?
C91 C106 C34 120.7(5) . . ?
C230 C110 H110 119.1 . . ?
C230 C110 C243 121.8(5) . . ?
C243 C110 H110 119.1 . . ?
C4 C112 H112 118.9 . . ?
N12 C112 C4 122.2(7) . . ?
N12 C112 H112 118.9 . . ?
C12 C114 H114 118.8 . . ?
C314 C114 C12 122.3(11) . . ?
C314 C114 H114 118.8 . . ?
C178 N14 Eu4 117.5(4) . . ?
C211 N14 Eu4 120.8(4) . . ?
C211 N14 C178 118.6(5) . . ?
C174 C116 H116 120.0 . . ?
C282 C116 H116 120.0 . . ?
C282 C116 C174 120.0(5) . . ?
C174 C118 H118 119.2 . . ?
C174 C118 C306 121.6(5) . . ?
C306 C118 H118 119.2 . . ?
C32 C120 H120 122.2 . . ?
C192 C120 C32 115.5(15) . . ?
C192 C120 H120 122.2 . . ?
C124 C122 H122 120.0 . . ?
C124 C122 C132 120.0 . . ?
C132 C122 H122 120.0 . . ?
C122 C124 C126 120.0 . . ?
C122 C124 C154 119.5(5) . . ?
C126 C124 C154 120.4(5) . . ?
C124 C126 H126 120.0 . . ?
C128 C126 C124 120.0 . . ?
C128 C126 H126 120.0 . . ?
C126 C128 H128 120.0 . . ?
C126 C128 C130 120.0 . . ?
C130 C128 H128 120.0 . . ?
C128 C130 C342 116.7(5) . . ?
C132 C130 C128 120.0 . . ?
C132 C130 C342 123.1(5) . . ?
C122 C132 H132 120.0 . . ?
C130 C132 C122 120.0 . . ?
C130 C132 H132 120.0 . . ?
H13D C134 H13E 109.5 . . ?
H13D C134 H13F 109.5 . . ?
H13E C134 H13F 109.5 . . ?
C35 C134 H13D 109.5 . . ?
C35 C134 H13E 109.5 . . ?
C35 C134 H13F 109.5 . . ?
C6 C136 C104 120.1(5) . . ?
C277 C136 C6 118.6(5) . . ?
C277 C136 C104 121.2(5) . . ?
C88 C138 H13G 109.5 . . ?
C88 C138 H13H 109.5 . . ?
C88 C138 H13I 109.5 . . ?
H13G C138 H13H 109.5 . . ?
H13G C138 H13I 109.5 . . ?
H13H C138 H13I 109.5 . . ?
C258 C140 C172 121.9(5) . . ?
C258 C140 C121 116.7(6) . . ?
C121 C140 C172 121.2(6) . . ?
C279 O49 Ti5 126.4(3) . . ?
C318 C142 H142 119.9 . . ?
C318 C142 C211 120.3(6) . . ?
C211 C142 H142 119.9 . . ?
C148 C144 H144 119.8 . . ?
C148 C144 C129 120.4(6) . . ?
C129 C144 H144 119.8 . . ?
C38 C146 C253 123.4(7) . . ?
C38 C146 C337 124.7(10) . . ?
C9 C146 C38 117.8(5) . . ?
C9 C146 C253 118.7(6) . . ?
C9 C146 C337 116.4(11) . . ?
C144 C148 C158 118.7(5) . . ?
C144 C148 C147 120.5(5) . . ?
C158 C148 C147 120.8(5) . . ?
C178 C150 H150 120.8 . . ?
C318 C150 H150 120.8 . . ?
C318 C150 C178 118.4(6) . . ?
C42 C152 H152 119.0 . . ?
C158 C152 C42 122.0(6) . . ?
C158 C152 H152 119.0 . . ?
O41 C154 O23 126.6(5) . . ?
O41 C154 C124 121.5(5) . . ?
O41 C154 C153 113.0(5) . . ?
O23 C154 C124 111.1(5) . . ?
O23 C154 C153 119.4(6) . . ?
C101 C156 H156 119.2 . . ?
C101 C156 C51 121.7(5) . . ?
C51 C156 H156 119.2 . . ?
C148 C158 H158 119.8 . . ?
C152 C158 C148 120.5(6) . . ?
C152 C158 H158 119.8 . . ?
C84 C160 H160 119.7 . . ?
C84 C160 C180 120.6(5) . . ?
C180 C160 H160 119.7 . . ?
H16A C162 H16B 109.5 . . ?
H16A C162 H16C 109.5 . . ?
H16B C162 H16C 109.5 . . ?
C25 C162 H16A 109.5 . . ?
C25 C162 H16B 109.5 . . ?
C25 C162 H16C 109.5 . . ?
C72 C164 H164 120.2 . . ?
C72 C164 C195 119.5(6) . . ?
C195 C164 H164 120.2 . . ?
O28 C166 O35 124.7(5) . . ?
O28 C166 C262 119.8(7) . . ?
O28 C166 C163 112.6(9) . . ?
O35 C166 C262 115.6(7) . . ?
O35 C166 C163 122.8(9) . . ?
C82 C168 C222 119.6(5) . . ?
C51 C168 C82 118.0(5) . . ?
C51 C168 C222 122.4(5) . . ?
H17A C170 H17B 109.5 . . ?
H17A C170 H17C 109.5 . . ?
H17B C170 H17C 109.5 . . ?
C175 C170 H17A 109.5 . . ?
C175 C170 H17B 109.5 . . ?
C175 C170 H17C 109.5 . . ?
C190 C172 C140 110.9(5) . . ?
C190 C172 C202 110.2(7) . . ?
C190 C172 C215 108.4(7) . . ?
C202 C172 C140 108.2(6) . . ?
C215 C172 C140 111.2(6) . . ?
C215 C172 C202 107.9(8) . . ?
C116 C174 C1 120.2(5) . . ?
C118 C174 C1 121.4(5) . . ?
C118 C174 C116 118.3(5) . . ?
C28 C176 C94 120.4(5) . . ?
C28 C176 H176 119.8 . . ?
C94 C176 H176 119.8 . . ?
N14 C178 C150 123.0(6) . . ?
N14 C178 H178 118.5 . . ?
C150 C178 H178 118.5 . . ?
C80 C180 C160 122.0(5) . . ?
C80 C180 H180 119.0 . . ?
C160 C180 H180 119.0 . . ?
C30 C182 H182 119.0 . . ?
C336 C182 C30 121.9(5) . . ?
C336 C182 H182 119.0 . . ?
C314 C184 H184 120.6 . . ?
C273 C184 H184 120.6 . . ?
C273 C184 C314 118.8(11) . . ?
C100 C188 H188 118.9 . . ?
C100 C188 C256 122.2(6) . . ?
C256 C188 H188 118.9 . . ?
C172 C190 H19D 109.5 . . ?
C172 C190 H19E 109.5 . . ?
C172 C190 H19F 109.5 . . ?
H19D C190 H19E 109.5 . . ?
H19D C190 H19F 109.5 . . ?
H19E C190 H19F 109.5 . . ?
C120 C192 C227 116.7(10) . . ?
N9 C192 C120 126.8(10) . . ?
N9 C192 C227 116.5(5) . . ?
N9 C192 C325 115.9(9) . . ?
C325 C192 C227 127.4(8) . . ?
C236 C194 H194 118.8 . . ?
C236 C194 C336 122.3(5) . . ?
C336 C194 H194 118.8 . . ?
C204 C196 C231 109.6(5) . . ?
C204 C196 C295 107.9(5) . . ?
C232 C196 C204 113.2(5) . . ?
C232 C196 C231 109.9(6) . . ?
C232 C196 C295 107.6(5) . . ?
C231 C196 C295 108.5(6) . . ?
H19A C198 H19B 109.5 . . ?
H19A C198 H19C 109.5 . . ?
H19B C198 H19C 109.5 . . ?
C310 C198 H19A 109.5 . . ?
C310 C198 H19B 109.5 . . ?
C310 C198 H19C 109.5 . . ?
C56 C200 H20F 109.5 . . ?
C56 C200 H20G 109.5 . . ?
C56 C200 H20H 109.5 . . ?
H20F C200 H20G 109.5 . . ?
H20F C200 H20H 109.5 . . ?
H20G C200 H20H 109.5 . . ?
C172 C202 H20I 109.5 . . ?
C172 C202 H20J 109.5 . . ?
C172 C202 H20K 109.5 . . ?
H20I C202 H20J 109.5 . . ?
H20I C202 H20K 109.5 . . ?
H20J C202 H20K 109.5 . . ?
C46 C204 C94 117.1(5) . . ?
C46 C204 C196 120.2(5) . . ?
C94 C204 C196 122.7(5) . . ?
H20L C206 H20M 109.5 . . ?
H20L C206 H20N 109.5 . . ?
H20M C206 H20N 109.5 . . ?
C193 C206 H20L 109.5 . . ?
C193 C206 H20M 109.5 . . ?
C193 C206 H20N 109.5 . . ?
C49 C208 C314 112.3(9) . . ?
C49 C208 C241 109.4(8) . . ?
C49 C208 C247 107.6(11) . . ?
C241 C208 C314 109.7(7) . . ?
C241 C208 C247 109.4(10) . . ?
C247 C208 C314 108.4(8) . . ?
C90 C210 C296 119.6(5) . . ?
C281 C210 C90 119.6(5) . . ?
C281 C210 C296 120.7(5) . . ?
C300 C212 H212 119.2 . . ?
C348 C212 H212 119.2 . . ?
C348 C212 C300 121.7(6) . . ?
C87 C216 C14 120.1(5) . . ?
C87 C216 C45 118.8(5) . . ?
C45 C216 C14 121.0(5) . . ?
C26 C218 H218 120.4 . . ?
C260 C218 C26 119.1(6) . . ?
C260 C218 H218 120.4 . . ?
C308 C220 H220 119.8 . . ?
C308 C220 C330 120.5(6) . . ?
C330 C220 H220 119.8 . . ?
O22 C222 C168 115.5(5) . . ?
O52 C222 O22 124.2(5) . . ?
O52 C222 C168 120.3(5) . . ?
C223 C224 H224 120.4 . . ?
C245 C224 H224 120.4 . . ?
C245 C224 C223 119.1(5) . . ?
C40 C226 H22D 109.5 . . ?
C40 C226 H22E 109.5 . . ?
C40 C226 H22F 109.5 . . ?
H22D C226 H22E 109.5 . . ?
H22D C226 H22F 109.5 . . ?
H22E C226 H22F 109.5 . . ?
C68 C228 C137 123.6(5) . . ?
C229 C228 C68 117.6(6) . . ?
C229 C228 C137 118.6(5) . . ?
C110 C230 H230 119.8 . . ?
C110 C230 C288 120.3(5) . . ?
C288 C230 H230 119.8 . . ?
C196 C232 H23A 109.5 . . ?
C196 C232 H23B 109.5 . . ?
C196 C232 H23C 109.5 . . ?
H23A C232 H23B 109.5 . . ?
H23A C232 H23C 109.5 . . ?
H23B C232 H23C 109.5 . . ?
C298 C234 H234 119.8 . . ?
C209 C234 H234 119.8 . . ?
C209 C234 C298 120.3(5) . . ?
Ti1 O25 Eu1 126.08(19) . . ?
Ti8 O25 Eu1 123.42(17) . . ?
Ti8 O25 Ti1 98.56(16) . . ?
C98 C236 H236 120.3 . . ?
C194 C236 C98 119.5(5) . . ?
C194 C236 H236 120.3 . . ?
C264 C238 H238 119.2 . . ?
C264 C238 C187 121.6(5) . . ?
C187 C238 H238 119.2 . . ?
H24A C240 H24B 109.5 . . ?
H24A C240 H24C 109.5 . . ?
H24B C240 H24C 109.5 . . ?
C284 C240 H24A 109.5 . . ?
C284 C240 H24B 109.5 . . ?
C284 C240 H24C 109.5 . . ?
H24D C242 H24E 109.5 . . ?
H24D C242 H24F 109.5 . . ?
H24E C242 H24F 109.5 . . ?
C246 C242 H24D 109.5 . . ?
C246 C242 H24E 109.5 . . ?
C246 C242 H24F 109.5 . . ?
C256 C244 C221 116.7(5) . . ?
C256 C244 C279 121.4(5) . . ?
C221 C244 C279 121.4(5) . . ?
C242 C246 C289 103.7(15) . . ?
C290 C246 C242 112.0(18) . . ?
C290 C246 C300 113.0(17) . . ?
C290 C246 C289 111.5(16) . . ?
C300 C246 C242 111.9(10) . . ?
C300 C246 C289 104.2(11) . . ?
C300 C246 C1A 108.6(7) . . ?
C74 C246 C300 113.4(10) . . ?
C74 C246 C1A 104.6(11) . . ?
C74 C246 C1B 110.3(12) . . ?
C1B C246 C300 111.0(10) . . ?
C1B C246 C1A 108.5(10) . . ?
C50 C248 C54 120.4(5) . . ?
C50 C248 H248 119.8 . . ?
C54 C248 H248 119.8 . . ?
C66 C250 H250 119.6 . . ?
C66 C250 C181 120.8(6) . . ?
C181 C250 H250 119.6 . . ?
C302 C252 C135 84.9(4) . . ?
C23 C252 C302 119.2(5) . . ?
C23 C252 C57 109.6(5) . . ?
C23 C252 C135 118.9(5) . . ?
C57 C252 C302 110.6(5) . . ?
C57 C252 C135 111.7(5) . . ?
N6 C254 H254 118.2 . . ?
N6 C254 C185 123.5(6) . . ?
C185 C254 H254 118.2 . . ?
C272 O51 Ti7 126.3(3) . . ?
C188 C256 H256 119.2 . . ?
C244 C256 C188 121.6(6) . . ?
C244 C256 H256 119.2 . . ?
C140 C258 H258 119.0 . . ?
C140 C258 C233 122.1(5) . . ?
C233 C258 H258 119.0 . . ?
C218 C260 H260 120.0 . . ?
C218 C260 C185 120.0(6) . . ?
C185 C260 H260 120.0 . . ?
C12 C262 C166 120.7(11) . . ?
C12 C262 C273 120.1(11) . . ?
C273 C262 C166 118.9(12) . . ?
C54 N16 Eu4 121.0(4) . . ?
C269 N16 Eu4 120.1(3) . . ?
C269 N16 C54 118.7(5) . . ?
C238 C264 H264 120.1 . . ?
C308 C264 C238 119.9(5) . . ?
C308 C264 H264 120.1 . . ?
C60 C266 C40 119.4(6) . . ?
C285 C266 C40 124.6(6) . . ?
C285 C266 C60 116.1(6) . . ?
C300 C268 H268 119.3 . . ?
C326 C268 H268 119.3 . . ?
C326 C268 C300 121.3(6) . . ?
C346 C270 C86 121.2(5) . . ?
C346 C270 C233 117.1(5) . . ?
C233 C270 C86 121.6(5) . . ?
O2 C272 C28 118.1(5) . . ?
O2 C272 O51 125.3(4) . . ?
O51 C272 C28 116.6(5) . . ?
C80 C274 H274 119.2 . . ?
C203 C274 C80 121.5(6) . . ?
C203 C274 H274 119.2 . . ?
H27A C276 H27B 108.2 . . ?
C302 C276 H27A 109.8 . . ?
C302 C276 H27B 109.8 . . ?
C302 C276 C245 109.5(5) . . ?
C245 C276 H27A 109.8 . . ?
C245 C276 H27B 109.8 . . ?
C100 C278 H278 118.3 . . ?
C100 C278 C221 123.3(6) . . ?
C221 C278 H278 118.3 . . ?
C298 C280 C310 123.7(5) . . ?
C298 C280 C261 117.4(5) . . ?
C261 C280 C310 118.8(5) . . ?
C116 C282 H282 119.0 . . ?
C13 C282 C116 122.0(5) . . ?
C13 C282 H282 119.0 . . ?
C80 C284 C89 109.3(5) . . ?
C80 C284 C225 111.5(6) . . ?
C240 C284 C80 109.4(6) . . ?
C240 C284 C89 108.1(7) . . ?
C240 C284 C225 112.0(7) . . ?
C89 C284 C225 106.5(6) . . ?
O48 C286 C98 114.8(5) . . ?
O31 C286 O48 124.6(5) . . ?
O31 C286 C98 120.5(4) . . ?
C230 C288 C179 119.5(5) . . ?
C95 C288 C230 119.0(5) . . ?
C95 C288 C179 121.5(5) . . ?
C246 C290 H29A 109.5 . . ?
C246 C290 H29B 109.5 . . ?
C246 C290 H29C 109.5 . . ?
H29A C290 H29B 109.5 . . ?
H29A C290 H29C 109.5 . . ?
H29B C290 H29C 109.5 . . ?
C326 C292 C22 120.0(5) . . ?
C348 C292 C22 122.0(5) . . ?
C348 C292 C326 117.9(5) . . ?
N8 C294 H294 117.8 . . ?
N8 C294 C133 124.3(6) . . ?
C133 C294 H294 117.8 . . ?
O10 C296 O16 124.8(5) . . ?
O10 C296 C210 119.8(5) . . ?
O16 C296 C210 115.4(4) . . ?
C234 C298 H298 119.2 . . ?
C280 C298 C234 121.7(5) . . ?
C280 C298 H298 119.2 . . ?
C212 C300 C246 121.4(6) . . ?
C268 C300 C212 117.0(6) . . ?
C268 C300 C246 121.6(6) . . ?
C252 C302 H302 114.7 . . ?
C276 C302 C252 113.1(5) . . ?
C276 C302 H302 114.7 . . ?
C276 C302 C67 107.9(5) . . ?
C67 C302 C252 88.9(4) . . ?
C67 C302 H302 114.7 . . ?
N4 C304 C18 115.4(5) . . ?
N4 C304 C113 122.6(5) . . ?
C113 C304 C18 122.0(5) . . ?
C118 C306 H306 119.3 . . ?
C118 C306 C13 121.4(5) . . ?
C13 C306 H306 119.3 . . ?
C220 C308 C76 119.5(5) . . ?
C220 C308 C264 119.6(5) . . ?
C264 C308 C76 120.9(5) . . ?
C192 N9 Eu3 117.6(4) . . ?
C37 N9 Eu3 121.6(4) . . ?
C37 N9 C192 119.1(6) . . ?
C20 C310 C198 108.2(6) . . ?
C20 C310 C280 110.6(5) . . ?
C20 C310 C320 108.9(6) . . ?
C198 C310 C280 108.9(5) . . ?
C320 C310 C198 108.3(6) . . ?
C320 C310 C280 111.8(5) . . ?
C316 C312 C187 111.2(7) . . ?
C316 C312 C55 107.5(7) . . ?
C316 C312 C143 107.3(8) . . ?
C55 C312 C187 110.3(6) . . ?
C143 C312 C187 108.7(6) . . ?
C143 C312 C55 111.9(8) . . ?
C114 C314 C184 118.1(8) . . ?
C114 C314 C208 120.1(10) . . ?
C184 C314 C208 121.8(10) . . ?
C312 C316 H31A 109.5 . . ?
C312 C316 H31B 109.5 . . ?
C312 C316 H31C 109.5 . . ?
H31A C316 H31B 109.5 . . ?
H31A C316 H31C 109.5 . . ?
H31B C316 H31C 109.5 . . ?
C142 C318 C150 118.5(6) . . ?
C142 C318 H318 120.7 . . ?
C150 C318 H318 120.7 . . ?
C310 C320 H32A 109.5 . . ?
C310 C320 H32B 109.5 . . ?
C310 C320 H32C 109.5 . . ?
H32A C320 H32B 109.5 . . ?
H32A C320 H32C 109.5 . . ?
H32B C320 H32C 109.5 . . ?
C181 C322 C25 119.5(5) . . ?
C99 C322 C181 117.4(6) . . ?
C99 C322 C25 123.1(6) . . ?
H32D C324 H32E 109.5 . . ?
H32D C324 H32F 109.5 . . ?
H32E C324 H32F 109.5 . . ?
C347 C324 H32D 109.5 . . ?
C347 C324 H32E 109.5 . . ?
C347 C324 H32F 109.5 . . ?
C268 C326 C292 121.2(6) . . ?
C268 C326 H326 119.4 . . ?
C292 C326 H326 119.4 . . ?
H32G C328 H32H 109.5 . . ?
H32G C328 H32I 109.5 . . ?
H32H C328 H32I 109.5 . . ?
C347 C328 H32G 109.5 . . ?
C347 C328 H32H 109.5 . . ?
C347 C328 H32I 109.5 . . ?
C220 C330 H330 119.2 . . ?
C187 C330 C220 121.6(6) . . ?
C187 C330 H330 119.2 . . ?
H33G C332 H33H 109.5 . . ?
H33G C332 H33I 109.5 . . ?
H33H C332 H33I 109.5 . . ?
C93 C332 H33G 109.5 . . ?
C93 C332 H33H 109.5 . . ?
C93 C332 H33I 109.5 . . ?
C82 C334 H334 118.8 . . ?
C82 C334 C101 122.4(6) . . ?
C101 C334 H334 118.8 . . ?
C182 C336 C194 116.9(5) . . ?
C182 C336 C93 121.1(5) . . ?
C194 C336 C93 122.1(5) . . ?
H33A C338 H33B 109.5 . . ?
H33A C338 H33C 109.5 . . ?
H33B C338 H33C 109.5 . . ?
C275 C338 H33A 109.5 . . ?
C275 C338 H33B 109.5 . . ?
C275 C338 H33C 109.5 . . ?
C255 C342 C130 110.3(7) . . ?
C255 C342 C73 108.8(8) . . ?
C73 C342 C130 109.3(8) . . ?
C301 C342 C130 108.7(8) . . ?
C301 C342 C255 106.9(8) . . ?
C301 C342 C73 112.9(13) . . ?
C50 C344 H34D 109.3 . . ?
C50 C344 H34E 109.3 . . ?
C50 C344 C17 111.4(5) . . ?
H34D C344 H34E 108.0 . . ?
C17 C344 H34D 109.3 . . ?
C17 C344 H34E 109.3 . . ?
C270 C346 H346 119.0 . . ?
C270 C346 C121 122.1(6) . . ?
C121 C346 H346 119.0 . . ?
C328 C347 C324 108.5(6) . . ?
C328 C347 C63 110.9(6) . . ?
C61 C347 C324 106.9(6) . . ?
C61 C347 C328 109.5(8) . . ?
C61 C347 C63 111.7(6) . . ?
C63 C347 C324 109.0(6) . . ?
C52 C87 H87 119.8 . . ?
C216 C87 C52 120.4(5) . . ?
C216 C87 H87 119.8 . . ?
C42 C175 C170 111.7(6) . . ?
C42 C175 C107 108.7(6) . . ?
C42 C175 C115 109.5(7) . . ?
C107 C175 C170 106.0(7) . . ?
C115 C175 C170 111.1(8) . . ?
C115 C175 C107 109.7(7) . . ?
C40 C11 H11F 109.5 . . ?
C40 C11 H11G 109.5 . . ?
C40 C11 H11H 109.5 . . ?
H11F C11 H11G 109.5 . . ?
H11F C11 H11H 109.5 . . ?
H11G C11 H11H 109.5 . . ?
H17I C177 H17J 109.5 . . ?
H17I C177 H17K 109.5 . . ?
H17J C177 H17K 109.5 . . ?
C93 C177 H17I 109.5 . . ?
C93 C177 H17J 109.5 . . ?
C93 C177 H17K 109.5 . . ?
C284 C89 H89A 109.5 . . ?
C284 C89 H89B 109.5 . . ?
C284 C89 H89C 109.5 . . ?
H89A C89 H89B 109.5 . . ?
H89A C89 H89C 109.5 . . ?
H89B C89 H89C 109.5 . . ?
O50 C179 C288 116.5(5) . . ?
O45 C179 O50 124.2(5) . . ?
O45 C179 C288 119.2(5) . . ?
C216 C45 H45 120.0 . . ?
C125 C45 C216 120.1(6) . . ?
C125 C45 H45 120.0 . . ?
C250 C181 H181 119.5 . . ?
C322 C181 C250 121.0(6) . . ?
C322 C181 H181 119.5 . . ?
C106 C91 H91 119.8 . . ?
C106 C91 C229 120.4(5) . . ?
C229 C91 H91 119.8 . . ?
H18A C183 H18B 111.4 . . ?
C197 C183 H18A 114.3 . . ?
C197 C183 H18B 114.3 . . ?
C197 C183 C17 86.1(4) . . ?
C17 C183 H18A 114.3 . . ?
C17 C183 H18B 114.3 . . ?
C252 C23 H23J 109.5 . . ?
C252 C23 H23K 109.5 . . ?
C252 C23 H23L 109.5 . . ?
H23J C23 H23K 109.5 . . ?
H23J C23 H23L 109.5 . . ?
H23K C23 H23L 109.5 . . ?
C254 C185 H185 121.0 . . ?
C260 C185 C254 117.9(6) . . ?
C260 C185 H185 121.0 . . ?
C332 C93 C336 112.4(5) . . ?
C332 C93 C177 108.2(6) . . ?
C332 C93 C7 110.1(6) . . ?
C336 C93 C177 106.7(5) . . ?
C7 C93 C336 112.5(5) . . ?
C7 C93 C177 106.6(6) . . ?
C238 C187 C312 119.9(6) . . ?
C330 C187 C238 116.9(6) . . ?
C330 C187 C312 123.2(6) . . ?
O32 C47 O11 124.8(5) . . ?
O32 C47 C84 118.8(5) . . ?
O11 C47 C84 116.4(4) . . ?
C288 C95 H95 120.3 . . ?
C288 C95 C271 119.4(5) . . ?
C271 C95 H95 120.3 . . ?
H19G C191 H19H 109.5 . . ?
H19G C191 H19I 109.5 . . ?
H19H C191 H19I 109.5 . . ?
C137 C191 H19G 109.5 . . ?
C137 C191 H19H 109.5 . . ?
C137 C191 H19I 109.5 . . ?
H3A C3 H3B 109.5 . . ?
H3A C3 H3C 109.5 . . ?
H3B C3 H3C 109.5 . . ?
C275 C3 H3A 109.5 . . ?
C275 C3 H3B 109.5 . . ?
C275 C3 H3C 109.5 . . ?
C78 C193 C145 107.2(5) . . ?
C206 C193 C78 108.4(5) . . ?
C206 C193 C13 108.9(5) . . ?
C206 C193 C145 110.4(5) . . ?
C13 C193 C78 112.2(5) . . ?
C13 C193 C145 109.7(5) . . ?
C209 C97 H97 120.3 . . ?
C261 C97 H97 120.3 . . ?
C261 C97 C209 119.5(5) . . ?
C48 C195 C164 122.1(6) . . ?
C48 C195 H195 119.0 . . ?
C164 C195 H195 119.0 . . ?
C208 C49 H49A 109.5 . . ?
C208 C49 H49B 109.5 . . ?
C208 C49 H49C 109.5 . . ?
H49A C49 H49B 109.5 . . ?
H49A C49 H49C 109.5 . . ?
H49B C49 H49C 109.5 . . ?
C102 C197 C183 106.7(4) . . ?
C102 C197 H197 116.4 . . ?
C102 C197 C29 109.4(4) . . ?
C183 C197 H197 116.4 . . ?
C183 C197 C29 87.6(4) . . ?
C29 C197 H197 116.4 . . ?
C44 C99 H99 118.9 . . ?
C322 C99 C44 122.2(6) . . ?
C322 C99 H99 118.9 . . ?
C58 C199 H199 120.0 . . ?
C58 C199 C227 120.0(7) . . ?
C227 C199 H199 120.0 . . ?
C322 C25 C162 106.3(6) . . ?
C239 C25 C162 107.0(6) . . ?
C239 C25 C322 111.2(5) . . ?
C287 C25 C162 111.9(8) . . ?
C287 C25 C322 110.9(6) . . ?
C287 C25 C239 109.4(8) . . ?
C88 C201 H20O 109.5 . . ?
C88 C201 H20P 109.5 . . ?
C88 C201 H20Q 109.5 . . ?
H20O C201 H20P 109.5 . . ?
H20O C201 H20Q 109.5 . . ?
H20P C201 H20Q 109.5 . . ?
C156 C101 C334 116.1(5) . . ?
C156 C101 C275 123.8(6) . . ?
C334 C101 C275 120.1(6) . . ?
C84 C203 H203 119.5 . . ?
C274 C203 C84 120.9(6) . . ?
C274 C203 H203 119.5 . . ?
C156 C51 H51 119.5 . . ?
C168 C51 C156 121.0(5) . . ?
C168 C51 H51 119.5 . . ?
C123 C205 C267 121.6(6) . . ?
C257 C205 C123 118.0(5) . . ?
C257 C205 C267 120.4(6) . . ?
H10A C103 H10B 109.5 . . ?
H10A C103 H10C 109.5 . . ?
H10B C103 H10C 109.5 . . ?
C275 C103 H10A 109.5 . . ?
C275 C103 H10B 109.5 . . ?
C275 C103 H10C 109.5 . . ?
H20D C207 H20E 111.0 . . ?
C253 C207 H20D 113.8 . . ?
C253 C207 H20E 113.8 . . ?
C2 C207 H20D 113.8 . . ?
C2 C207 H20E 113.8 . . ?
C2 C207 C253 89.0(9) . . ?
C282 C13 C306 116.6(5) . . ?
C282 C13 C193 120.9(5) . . ?
C306 C13 C193 122.4(5) . . ?
C234 C209 C96 121.2(5) . . ?
C234 C209 C97 119.2(5) . . ?
C97 C209 C96 119.6(5) . . ?
O26 C105 C66 116.0(4) . . ?
O3 C105 O26 124.8(5) . . ?
O3 C105 C66 119.2(5) . . ?
N14 C211 C54 116.8(5) . . ?
N14 C211 C142 120.9(6) . . ?
C142 C211 C54 122.2(5) . . ?
H53A C53 H53B 109.5 . . ?
H53A C53 H53C 109.5 . . ?
H53B C53 H53C 109.5 . . ?
C137 C53 H53A 109.5 . . ?
C137 C53 H53B 109.5 . . ?
C137 C53 H53C 109.5 . . ?
C88 C213 H21C 109.5 . . ?
C88 C213 H21D 109.5 . . ?
C88 C213 H21E 109.5 . . ?
H21C C213 H21D 109.5 . . ?
H21C C213 H21E 109.5 . . ?
H21D C213 H21E 109.5 . . ?
C175 C107 H10D 109.5 . . ?
C175 C107 H10E 109.5 . . ?
C175 C107 H10F 109.5 . . ?
H10D C107 H10E 109.5 . . ?
H10D C107 H10F 109.5 . . ?
H10E C107 H10F 109.5 . . ?
C172 C215 H21F 109.5 . . ?
C172 C215 H21G 109.5 . . ?
C172 C215 H21H 109.5 . . ?
H21F C215 H21G 109.5 . . ?
H21F C215 H21H 109.5 . . ?
H21G C215 H21H 109.5 . . ?
H21I C217 H21J 109.5 . . ?
H21I C217 H21K 109.5 . . ?
H21J C217 H21K 109.5 . . ?
C267 C217 H21I 109.5 . . ?
C267 C217 H21J 109.5 . . ?
C267 C217 H21K 109.5 . . ?
C312 C55 H55A 109.5 . . ?
C312 C55 H55B 109.5 . . ?
C312 C55 H55C 109.5 . . ?
H55A C55 H55B 109.5 . . ?
H55A C55 H55C 109.5 . . ?
H55B C55 H55C 109.5 . . ?
C244 C221 C278 120.4(6) . . ?
C244 C221 H221 119.8 . . ?
C278 C221 H221 119.8 . . ?
C32 C111 H11A 109.8 . . ?
C32 C111 H11B 109.8 . . ?
H11A C111 H11B 108.3 . . ?
C299 C111 C32 109.3(12) . . ?
C299 C111 H11A 109.8 . . ?
C299 C111 H11B 109.8 . . ?
N1 C223 C26 116.9(5) . . ?
N1 C223 C224 121.5(5) . . ?
C224 C223 C26 121.6(5) . . ?
C93 C7 H7A 109.5 . . ?
C93 C7 H7B 109.5 . . ?
C93 C7 H7C 109.5 . . ?
H7A C7 H7B 109.5 . . ?
H7A C7 H7C 109.5 . . ?
H7B C7 H7C 109.5 . . ?
C284 C225 H22A 109.5 . . ?
C284 C225 H22B 109.5 . . ?
C284 C225 H22C 109.5 . . ?
H22A C225 H22B 109.5 . . ?
H22A C225 H22C 109.5 . . ?
H22B C225 H22C 109.5 . . ?
C304 C113 H113 120.8 . . ?
C9 C113 C304 118.4(5) . . ?
C9 C113 H113 120.8 . . ?
N12 C227 C192 115.4(5) . . ?
N12 C227 C199 121.6(6) . . ?
C199 C227 C192 123.0(6) . . ?
C252 C57 H57A 109.5 . . ?
C252 C57 H57B 109.5 . . ?
C252 C57 H57C 109.5 . . ?
H57A C57 H57B 109.5 . . ?
H57A C57 H57C 109.5 . . ?
H57B C57 H57C 109.5 . . ?
C228 C229 C91 122.0(5) . . ?
C228 C229 H229 119.0 . . ?
C91 C229 H229 119.0 . . ?
C175 C115 H11C 109.5 . . ?
C175 C115 H11D 109.5 . . ?
C175 C115 H11E 109.5 . . ?
H11C C115 H11D 109.5 . . ?
H11C C115 H11E 109.5 . . ?
H11D C115 H11E 109.5 . . ?
C196 C231 H23D 109.5 . . ?
C196 C231 H23E 109.5 . . ?
C196 C231 H23F 109.5 . . ?
H23D C231 H23E 109.5 . . ?
H23D C231 H23F 109.5 . . ?
H23E C231 H23F 109.5 . . ?
C16 C29 C197 117.4(5) . . ?
C16 C29 C33 109.1(5) . . ?
C16 C29 C17 120.1(6) . . ?
C197 C29 C17 85.5(4) . . ?
C33 C29 C197 111.4(5) . . ?
C33 C29 C17 111.7(5) . . ?
C258 C233 C270 120.6(6) . . ?
C258 C233 H233 119.7 . . ?
C270 C233 H233 119.7 . . ?
C32 C235 C131 112.8(12) . . ?
C32 C235 C37 123.3(12) . . ?
C37 C235 C131 123.8(13) . . ?
C131 C59 C151 120.5(15) . . ?
C299 C59 C131 85.7(13) . . ?
C299 C59 C151 117.4(18) . . ?
C303 C59 C131 118.4(19) . . ?
C303 C59 C299 111.9(14) . . ?
C303 C59 C151 103.0(16) . . ?
C25 C239 H23G 109.5 . . ?
C25 C239 H23H 109.5 . . ?
C25 C239 H23I 109.5 . . ?
H23G C239 H23H 109.5 . . ?
H23G C239 H23I 109.5 . . ?
H23H C239 H23I 109.5 . . ?
C212 C348 H348 119.6 . . ?
C292 C348 C212 120.8(6) . . ?
C292 C348 H348 119.6 . . ?
C208 C241 H24G 109.5 . . ?
C208 C241 H24H 109.5 . . ?
C208 C241 H24I 109.5 . . ?
H24G C241 H24H 109.5 . . ?
H24G C241 H24I 109.5 . . ?
H24H C241 H24I 109.5 . . ?
C140 C121 H121 119.4 . . ?
C346 C121 C140 121.3(6) . . ?
C346 C121 H121 119.4 . . ?
C110 C243 C35 119.2(5) . . ?
C271 C243 C110 117.3(5) . . ?
C271 C243 C35 123.6(5) . . ?
C347 C61 H61A 109.5 . . ?
C347 C61 H61B 109.5 . . ?
C347 C61 H61C 109.5 . . ?
H61A C61 H61B 109.5 . . ?
H61A C61 H61C 109.5 . . ?
H61B C61 H61C 109.5 . . ?
C224 C245 C276 122.8(5) . . ?
C224 C245 C141 119.6(5) . . ?
C141 C245 C276 117.5(5) . . ?
C205 C123 H123 119.6 . . ?
C205 C123 C277 120.9(6) . . ?
C277 C123 H123 119.6 . . ?
C208 C247 H24J 109.5 . . ?
C208 C247 H24K 109.5 . . ?
C208 C247 H24L 109.5 . . ?
H24J C247 H24K 109.5 . . ?
H24J C247 H24L 109.5 . . ?
H24K C247 H24L 109.5 . . ?
H31I C31 H31J 109.5 . . ?
H31I C31 H31K 109.5 . . ?
H31J C31 H31K 109.5 . . ?
C137 C31 H31I 109.5 . . ?
C137 C31 H31J 109.5 . . ?
C137 C31 H31K 109.5 . . ?
C45 C125 H125 119.0 . . ?
C45 C125 C63 122.0(5) . . ?
C63 C125 H125 119.0 . . ?
H25A C251 H25B 108.3 . . ?
C2 C251 H25A 109.8 . . ?
C2 C251 H25B 109.8 . . ?
C9 C251 H25A 109.8 . . ?
C9 C251 H25B 109.8 . . ?
C9 C251 C2 109.3(8) . . ?
C52 C63 C347 123.3(6) . . ?
C52 C63 C125 117.3(6) . . ?
C125 C63 C347 119.4(5) . . ?
C146 C253 C207 106.4(8) . . ?
C146 C253 H253 116.8 . . ?
C146 C253 C291 110.5(7) . . ?
C207 C253 H253 116.8 . . ?
C207 C253 C291 84.9(7) . . ?
C291 C253 H253 116.8 . . ?
H12A C127 H12B 109.5 . . ?
H12A C127 H12C 109.5 . . ?
H12B C127 H12C 109.5 . . ?
C35 C127 H12A 109.5 . . ?
C35 C127 H12B 109.5 . . ?
C35 C127 H12C 109.5 . . ?
C342 C255 H25C 109.5 . . ?
C342 C255 H25D 109.5 . . ?
C342 C255 H25E 109.5 . . ?
H25C C255 H25D 109.5 . . ?
H25C C255 H25E 109.5 . . ?
H25D C255 H25E 109.5 . . ?
C207 C2 C251 111.4(8) . . ?
C207 C2 H2 115.0 . . ?
C207 C2 C291 85.0(7) . . ?
C251 C2 H2 115.0 . . ?
C251 C2 C291 111.9(9) . . ?
C291 C2 H2 115.0 . . ?
C6 C257 H257 118.7 . . ?
C205 C257 C6 122.6(6) . . ?
C205 C257 H257 118.7 . . ?
C42 C129 C144 121.6(6) . . ?
C42 C129 H129 119.2 . . ?
C144 C129 H129 119.2 . . ?
H65A C65 H65B 111.0 . . ?
C131 C65 H65A 113.8 . . ?
C131 C65 H65B 113.8 . . ?
C131 C65 C299 89.2(15) . . ?
C299 C65 H65A 113.8 . . ?
C299 C65 H65B 113.8 . . ?
C280 C261 H261 119.1 . . ?
C97 C261 C280 121.8(6) . . ?
C97 C261 H261 119.1 . . ?
C235 C131 C59 111.7(17) . . ?
C235 C131 H131 116.3 . . ?
C59 C131 H131 116.3 . . ?
C65 C131 C235 107.9(14) . . ?
C65 C131 C59 84.1(13) . . ?
C65 C131 H131 116.3 . . ?
C36 C263 H263 120.1 . . ?
C133 C263 C36 119.8(6) . . ?
C133 C263 H263 120.1 . . ?
C29 C33 H33J 109.5 . . ?
C29 C33 H33K 109.5 . . ?
C29 C33 H33L 109.5 . . ?
H33J C33 H33K 109.5 . . ?
H33J C33 H33L 109.5 . . ?
H33K C33 H33L 109.5 . . ?
C56 C265 H26A 109.5 . . ?
C56 C265 H26B 109.5 . . ?
C56 C265 H26C 109.5 . . ?
H26A C265 H26B 109.5 . . ?
H26A C265 H26C 109.5 . . ?
H26B C265 H26C 109.5 . . ?
C294 C133 H133 121.6 . . ?
C263 C133 C294 116.9(6) . . ?
C263 C133 H133 121.6 . . ?
C217 C267 C205 107.9(6) . . ?
C69 C267 C205 113.1(6) . . ?
C69 C267 C217 108.7(7) . . ?
C69 C267 C293 109.7(7) . . ?
C293 C267 C205 108.4(6) . . ?
C293 C267 C217 108.9(7) . . ?
C302 C67 H67A 114.5 . . ?
C302 C67 H67B 114.5 . . ?
C302 C67 C135 84.9(4) . . ?
H67A C67 H67B 111.6 . . ?
C135 C67 H67A 114.5 . . ?
C135 C67 H67B 114.5 . . ?
C102 C269 H269 118.0 . . ?
N16 C269 C102 124.0(5) . . ?
N16 C269 H269 118.0 . . ?
C252 C135 C67 88.1(4) . . ?
C252 C135 H135 116.8 . . ?
C67 C135 H135 116.8 . . ?
C141 C135 C252 109.3(4) . . ?
C141 C135 C67 105.3(4) . . ?
C141 C135 H135 116.8 . . ?
C95 C271 H271 118.9 . . ?
C243 C271 C95 122.2(6) . . ?
C243 C271 H271 118.9 . . ?
C344 C17 C183 108.1(5) . . ?
C344 C17 C29 111.5(5) . . ?
C344 C17 H17 115.6 . . ?
C183 C17 C29 87.0(4) . . ?
C183 C17 H17 115.6 . . ?
C29 C17 H17 115.6 . . ?
C184 C273 H273 119.3 . . ?
C262 C273 C184 121.4(11) . . ?
C262 C273 H273 119.3 . . ?
C228 C137 C191 110.9(5) . . ?
C53 C137 C228 110.7(5) . . ?
C53 C137 C191 104.4(6) . . ?
C31 C137 C228 108.7(6) . . ?
C31 C137 C191 111.5(6) . . ?
C31 C137 C53 110.6(7) . . ?
C338 C275 C3 107.3(8) . . ?
C338 C275 C101 111.7(8) . . ?
C338 C275 C103 109.1(10) . . ?
C3 C275 C101 111.5(7) . . ?
C3 C275 C103 110.5(8) . . ?
C103 C275 C101 106.7(7) . . ?
C43 C275 C101 106.3(19) . . ?
C43 C275 C345 108.8(10) . . ?
C43 C275 C173 108.6(10) . . ?
C345 C275 C101 111.4(18) . . ?
C345 C275 C173 108.8(10) . . ?
C173 C275 C101 113(2) . . ?
C267 C69 H69A 109.5 . . ?
C267 C69 H69B 109.5 . . ?
C267 C69 H69C 109.5 . . ?
H69A C69 H69B 109.5 . . ?
H69A C69 H69C 109.5 . . ?
H69B C69 H69C 109.5 . . ?
C136 C277 C123 120.6(6) . . ?
C136 C277 H277 119.7 . . ?
C123 C277 H277 119.7 . . ?
H13A C139 H13B 109.5 . . ?
H13A C139 H13C 109.5 . . ?
H13B C139 H13C 109.5 . . ?
C291 C139 H13A 109.5 . . ?
C291 C139 H13B 109.5 . . ?
C291 C139 H13C 109.5 . . ?
O46 C279 O49 124.7(5) . . ?
O46 C279 C244 118.7(5) . . ?
O49 C279 C244 116.5(5) . . ?
C134 C35 C243 109.3(5) . . ?
C134 C35 C127 109.5(5) . . ?
C243 C35 C127 109.5(5) . . ?
C71 C35 C134 109.7(6) . . ?
C71 C35 C243 111.7(5) . . ?
C71 C35 C127 107.3(6) . . ?
C210 C281 H281 120.4 . . ?
C210 C281 C285 119.2(6) . . ?
C285 C281 H281 120.4 . . ?
C62 C141 C135 124.2(4) . . ?
C245 C141 C62 117.4(5) . . ?
C245 C141 C135 118.2(4) . . ?
C40 C283 H28G 109.5 . . ?
C40 C283 H28H 109.5 . . ?
C40 C283 H28I 109.5 . . ?
H28G C283 H28H 109.5 . . ?
H28G C283 H28I 109.5 . . ?
H28H C283 H28I 109.5 . . ?
C35 C71 H71A 109.5 . . ?
C35 C71 H71B 109.5 . . ?
C35 C71 H71C 109.5 . . ?
H71A C71 H71B 109.5 . . ?
H71A C71 H71C 109.5 . . ?
H71B C71 H71C 109.5 . . ?
C266 C285 H285 118.5 . . ?
C281 C285 C266 122.9(6) . . ?
C281 C285 H285 118.5 . . ?
C312 C143 H14A 109.5 . . ?
C312 C143 H14B 109.5 . . ?
C312 C143 H14C 109.5 . . ?
H14A C143 H14B 109.5 . . ?
H14A C143 H14C 109.5 . . ?
H14B C143 H14C 109.5 . . ?
C25 C287 H28A 109.5 . . ?
C25 C287 H28B 109.5 . . ?
C25 C287 H28C 109.5 . . ?
H28A C287 H28B 109.5 . . ?
H28A C287 H28C 109.5 . . ?
H28B C287 H28C 109.5 . . ?
C146 C9 C251 117.7(6) . . ?
C146 C9 C171 118.9(10) . . ?
C113 C9 C146 119.9(6) . . ?
C113 C9 C251 122.1(6) . . ?
C113 C9 C171 119.6(10) . . ?
C246 C289 H28D 109.5 . . ?
C246 C289 H28E 109.5 . . ?
C246 C289 H28F 109.5 . . ?
H28D C289 H28E 109.5 . . ?
H28D C289 H28F 109.5 . . ?
H28E C289 H28F 109.5 . . ?
C193 C145 H14D 109.5 . . ?
C193 C145 H14E 109.5 . . ?
C193 C145 H14F 109.5 . . ?
H14D C145 H14E 109.5 . . ?
H14D C145 H14F 109.5 . . ?
H14E C145 H14F 109.5 . . ?
C253 C291 C2 85.6(8) . . ?
C139 C291 C253 116.7(8) . . ?
C139 C291 C2 119.9(8) . . ?
C297 C291 C253 113.4(8) . . ?
C297 C291 C2 114.4(9) . . ?
C297 C291 C139 106.2(10) . . ?
C342 C73 H73A 109.5 . . ?
C342 C73 H73B 109.5 . . ?
C342 C73 H73C 109.5 . . ?
H73A C73 H73B 109.5 . . ?
H73A C73 H73C 109.5 . . ?
H73B C73 H73C 109.5 . . ?
C267 C293 H29J 109.5 . . ?
C267 C293 H29K 109.5 . . ?
C267 C293 H29L 109.5 . . ?
H29J C293 H29K 109.5 . . ?
H29J C293 H29L 109.5 . . ?
H29K C293 H29L 109.5 . . ?
O21 C147 O43 125.9(5) . . ?
O21 C147 C148 119.1(5) . . ?
O43 C147 C148 114.9(5) . . ?
C196 C295 H29D 109.5 . . ?
C196 C295 H29E 109.5 . . ?
C196 C295 H29F 109.5 . . ?
H29D C295 H29E 109.5 . . ?
H29D C295 H29F 109.5 . . ?
H29E C295 H29F 109.5 . . ?
N9 C37 C235 116.2(9) . . ?
N9 C37 H37 121.9 . . ?
N9 C37 H37A 116.7 . . ?
N9 C37 C79 126.6(8) . . ?
C235 C37 H37 121.9 . . ?
C79 C37 H37A 116.7 . . ?
C291 C297 H29G 109.5 . . ?
C291 C297 H29H 109.5 . . ?
C291 C297 H29I 109.5 . . ?
H29G C297 H29H 109.5 . . ?
H29G C297 H29I 109.5 . . ?
H29H C297 H29I 109.5 . . ?
C111 C299 C59 112.3(14) . . ?
C111 C299 C65 109.6(16) . . ?
C111 C299 H299 115.1 . . ?
C59 C299 C65 86.5(13) . . ?
C59 C299 H299 115.1 . . ?
C65 C299 H299 115.1 . . ?
C342 C301 H30A 109.5 . . ?
C342 C301 H30B 109.5 . . ?
C342 C301 H30C 109.5 . . ?
H30A C301 H30B 109.5 . . ?
H30A C301 H30C 109.5 . . ?
H30B C301 H30C 109.5 . . ?
C59 C151 H15A 109.5 . . ?
C59 C151 H15B 109.5 . . ?
C59 C151 H15C 109.5 . . ?
H15A C151 H15B 109.5 . . ?
H15A C151 H15C 109.5 . . ?
H15B C151 H15C 109.5 . . ?
C59 C303 H30D 109.5 . . ?
C59 C303 H30E 109.5 . . ?
C59 C303 H30F 109.5 . . ?
H30D C303 H30E 109.5 . . ?
H30D C303 H30F 109.5 . . ?
H30E C303 H30F 109.5 . . ?
C307 C153 C154 119.3(5) . . ?
C307 C153 C311 120.0 . . ?
C311 C153 C154 120.4(6) . . ?
C153 C307 H307 120.0 . . ?
C153 C307 C77 120.0 . . ?
C77 C307 H307 120.0 . . ?
C307 C77 H77 120.0 . . ?
C309 C77 C307 120.0 . . ?
C309 C77 H77 120.0 . . ?
C77 C309 C155 120.0 . . ?
C77 C309 C313 120.7(6) . . ?
C155 C309 C313 119.2(6) . . ?
C309 C155 H155 120.0 . . ?
C311 C155 C309 120.0 . . ?
C311 C155 H155 120.0 . . ?
C153 C311 H311 120.0 . . ?
C155 C311 C153 120.0 . . ?
C155 C311 H311 120.0 . . ?
H39A C39 H39B 109.5 . . ?
H39A C39 H39C 109.5 . . ?
H39B C39 H39C 109.5 . . ?
C313 C39 H39A 109.5 . . ?
C313 C39 H39B 109.5 . . ?
C313 C39 H39C 109.5 . . ?
C309 C313 C39 107.8(8) . . ?
C309 C313 C315 114.5(9) . . ?
C39 C313 C315 108.5(9) . . ?
C157 C313 C309 109.2(8) . . ?
C157 C313 C39 109.7(15) . . ?
C157 C313 C315 107.1(9) . . ?
C313 C157 H15D 109.5 . . ?
C313 C157 H15E 109.5 . . ?
C313 C157 H15F 109.5 . . ?
H15D C157 H15E 109.5 . . ?
H15D C157 H15F 109.5 . . ?
H15E C157 H15F 109.5 . . ?
C313 C315 H31D 109.5 . . ?
C313 C315 H31E 109.5 . . ?
C313 C315 H31F 109.5 . . ?
H31D C315 H31E 109.5 . . ?
H31D C315 H31F 109.5 . . ?
H31E C315 H31F 109.5 . . ?
C37 C79 C317 115.8(10) . . ?
C37 C79 C5 124.6(11) . . ?
C317 C79 C5 119.5(10) . . ?
C79 C317 C159 115.0(11) . . ?
C325 C317 C79 117.2(10) . . ?
C325 C317 C159 127.7(12) . . ?
C317 C159 H15G 109.3 . . ?
C317 C159 H15H 109.3 . . ?
H15G C159 H15H 107.9 . . ?
C161 C159 C317 111.7(11) . . ?
C161 C159 H15G 109.3 . . ?
C161 C159 H15H 109.3 . . ?
H31G C319 H31H 111.1 . . ?
C5 C319 H31G 113.8 . . ?
C5 C319 H31H 113.8 . . ?
C161 C319 H31G 113.8 . . ?
C161 C319 H31H 113.8 . . ?
C161 C319 C5 88.9(13) . . ?
C79 C5 C319 106.0(10) . . ?
C79 C5 H5 117.4 . . ?
C79 C5 C321 108.8(13) . . ?
C319 C5 H5 117.4 . . ?
C319 C5 C321 84.9(10) . . ?
C321 C5 H5 117.4 . . ?
C5 C321 C81 114.5(12) . . ?
C161 C321 C5 84.4(10) . . ?
C161 C321 C81 119.1(14) . . ?
C323 C321 C5 113.6(14) . . ?
C323 C321 C161 113.5(12) . . ?
C323 C321 C81 109.7(14) . . ?
C159 C161 C321 112.2(13) . . ?
C159 C161 H161 114.6 . . ?
C319 C161 C159 110.5(13) . . ?
C319 C161 C321 87.3(11) . . ?
C319 C161 H161 114.6 . . ?
C321 C161 H161 114.6 . . ?
C321 C323 H32J 109.5 . . ?
C321 C323 H32K 109.5 . . ?
C321 C323 H32L 109.5 . . ?
H32J C323 H32K 109.5 . . ?
H32J C323 H32L 109.5 . . ?
H32K C323 H32L 109.5 . . ?
C321 C81 H81A 109.5 . . ?
C321 C81 H81B 109.5 . . ?
C321 C81 H81C 109.5 . . ?
H81A C81 H81B 109.5 . . ?
H81A C81 H81C 109.5 . . ?
H81B C81 H81C 109.5 . . ?
C192 C325 H325 117.9 . . ?
C317 C325 C192 124.2(13) . . ?
C317 C325 H325 117.9 . . ?
C327 C163 C166 118.3(14) . . ?
C327 C163 C331 120.6(14) . . ?
C331 C163 C166 119.5(15) . . ?
C163 C327 H327 120.2 . . ?
C163 C327 C41 119.6(15) . . ?
C41 C327 H327 120.2 . . ?
C327 C41 H41 119.2 . . ?
C329 C41 C327 121.6(14) . . ?
C329 C41 H41 119.2 . . ?
C41 C329 C165 117.7(10) . . ?
C41 C329 C333 124.8(12) . . ?
C165 C329 C333 117.5(11) . . ?
C329 C165 H165 119.8 . . ?
C331 C165 C329 120.3(13) . . ?
C331 C165 H165 119.8 . . ?
C163 C331 H331 120.2 . . ?
C165 C331 C163 119.5(14) . . ?
C165 C331 H331 120.2 . . ?
H83A C83 H83B 109.5 . . ?
H83A C83 H83C 109.5 . . ?
H83B C83 H83C 109.5 . . ?
C333 C83 H83A 109.5 . . ?
C333 C83 H83B 109.5 . . ?
C333 C83 H83C 109.5 . . ?
C329 C333 C83 108.9(9) . . ?
C167 C333 C329 110.8(9) . . ?
C167 C333 C83 108.9(14) . . ?
C335 C333 C329 109.3(12) . . ?
C335 C333 C83 107.9(13) . . ?
C335 C333 C167 111.0(10) . . ?
C333 C167 H16G 109.5 . . ?
C333 C167 H16H 109.5 . . ?
C333 C167 H16I 109.5 . . ?
H16G C167 H16H 109.5 . . ?
H16G C167 H16I 109.5 . . ?
H16H C167 H16I 109.5 . . ?
C333 C335 H33M 109.5 . . ?
C333 C335 H33N 109.5 . . ?
C333 C335 H33O 109.5 . . ?
H33M C335 H33N 109.5 . . ?
H33M C335 H33O 109.5 . . ?
H33N C335 H33O 109.5 . . ?
H21A C21 H21B 110.7 . . ?
C337 C21 H21A 113.4 . . ?
C337 C21 H21B 113.4 . . ?
C337 C21 C341 91.3(16) . . ?
C341 C21 H21A 113.4 . . ?
C341 C21 H21B 113.4 . . ?
C146 C337 H337 116.2 . . ?
C146 C337 C169 109.9(16) . . ?
C21 C337 C146 111.0(18) . . ?
C21 C337 H337 116.2 . . ?
C21 C337 C169 82.6(15) . . ?
C169 C337 H337 116.2 . . ?
C337 C169 C85 115.0(18) . . ?
C337 C169 C341 87.0(14) . . ?
C339 C169 C337 112.4(17) . . ?
C339 C169 C85 109(2) . . ?
C339 C169 C341 119(2) . . ?
C85 C169 C341 114.1(18) . . ?
C169 C339 H33D 109.5 . . ?
C169 C339 H33E 109.5 . . ?
C169 C339 H33F 109.5 . . ?
H33D C339 H33E 109.5 . . ?
H33D C339 H33F 109.5 . . ?
H33E C339 H33F 109.5 . . ?
C169 C85 H85A 109.5 . . ?
C169 C85 H85B 109.5 . . ?
C169 C85 H85C 109.5 . . ?
H85A C85 H85B 109.5 . . ?
H85A C85 H85C 109.5 . . ?
H85B C85 H85C 109.5 . . ?
C21 C341 C169 82.3(14) . . ?
C21 C341 H341 116.1 . . ?
C21 C341 C171 110.8(18) . . ?
C169 C341 H341 116.1 . . ?
C171 C341 C169 110.9(19) . . ?
C171 C341 H341 116.1 . . ?
C9 C171 C341 110.7(16) . . ?
C9 C171 H17D 109.5 . . ?
C9 C171 H17E 109.5 . . ?
C341 C171 H17D 109.5 . . ?
C341 C171 H17E 109.5 . . ?
H17D C171 H17E 108.1 . . ?
C275 C43 H43A 109.5 . . ?
C275 C43 H43B 109.5 . . ?
C275 C43 H43C 109.5 . . ?
H43A C43 H43B 109.5 . . ?
H43A C43 H43C 109.5 . . ?
H43B C43 H43C 109.5 . . ?
C275 C345 H34A 109.5 . . ?
C275 C345 H34B 109.5 . . ?
C275 C345 H34C 109.5 . . ?
H34A C345 H34B 109.5 . . ?
H34A C345 H34C 109.5 . . ?
H34B C345 H34C 109.5 . . ?
C275 C173 H17F 109.5 . . ?
C275 C173 H17G 109.5 . . ?
C275 C173 H17H 109.5 . . ?
H17F C173 H17G 109.5 . . ?
H17F C173 H17H 109.5 . . ?
H17G C173 H17H 109.5 . . ?
C246 C74 H74A 109.5 . . ?
C246 C74 H74B 109.5 . . ?
C246 C74 H74C 109.5 . . ?
H74A C74 H74B 109.5 . . ?
H74A C74 H74C 109.5 . . ?
H74B C74 H74C 109.5 . . ?
C246 C1A H1AA 109.5 . . ?
C246 C1A H1AB 109.5 . . ?
C246 C1A H1AC 109.5 . . ?
H1AA C1A H1AB 109.5 . . ?
H1AA C1A H1AC 109.5 . . ?
H1AB C1A H1AC 109.5 . . ?
C246 C1B H1BA 109.5 . . ?
C246 C1B H1BB 109.5 . . ?
C246 C1B H1BC 109.5 . . ?
H1BA C1B H1BB 109.5 . . ?
H1BA C1B H1BC 109.5 . . ?
H1BB C1B H1BC 109.5 . . ?

loop_
_geom_bond_atom_site_label_1
_geom_bond_atom_site_label_2
_geom_bond_distance
_geom_bond_site_symmetry_2
_geom_bond_publ_flag
Eu1 Ti1 3.7703(9) . ?
Eu1 Ti8 3.7098(10) . ?
Eu1 Ti2 3.8114(10) . ?
Eu1 Ti7 3.7398(10) . ?
Eu1 O52 2.424(4) . ?
Eu1 O13 2.402(4) . ?
Eu1 O2 2.396(4) . ?
Eu1 O17 2.409(4) . ?
Eu1 N4 2.584(4) . ?
Eu1 O47 2.364(3) . ?
Eu1 N8 2.556(4) . ?
Eu1 O25 2.336(3) . ?
Eu4 Ti4 3.7590(10) . ?
Eu4 Ti6 3.7894(10) . ?
Eu4 Ti5 3.7368(9) . ?
Eu4 Ti3 3.8108(10) . ?
Eu4 O24 2.399(3) . ?
Eu4 O34 2.396(4) . ?
Eu4 O40 2.442(4) . ?
Eu4 O15 2.339(3) . ?
Eu4 O33 2.466(4) . ?
Eu4 O37 2.381(4) . ?
Eu4 N14 2.572(5) . ?
Eu4 N16 2.628(5) . ?
Eu2 Ti4 3.8052(10) . ?
Eu2 Ti6 3.7529(9) . ?
Eu2 Ti5 3.7806(10) . ?
Eu2 Ti3 3.7523(10) . ?
Eu2 O10 2.451(4) . ?
Eu2 O36 2.351(3) . ?
Eu2 O46 2.377(4) . ?
Eu2 O27 2.384(4) . ?
Eu2 O31 2.427(4) . ?
Eu2 O35 2.368(4) . ?
Eu2 N1 2.619(4) . ?
Eu2 N6 2.552(4) . ?
Eu3 Ti1 3.7457(10) . ?
Eu3 Ti8 3.8089(10) . ?
Eu3 Ti2 3.7016(10) . ?
Eu3 Ti7 3.7544(9) . ?
Eu3 O1 2.373(3) . ?
Eu3 O8 2.329(3) . ?
Eu3 O32 2.410(4) . ?
Eu3 O39 2.408(4) . ?
Eu3 O41 2.421(4) . ?
Eu3 O21 2.401(4) . ?
Eu3 N12 2.555(5) . ?
Eu3 N9 2.583(5) . ?
Ti1 Ti8 2.8478(14) . ?
Ti1 O1 1.905(4) . ?
Ti1 O4 2.063(3) . ?
Ti1 O12 1.809(4) . ?
Ti1 O26 2.102(4) . ?
Ti1 O42 2.030(4) . ?
Ti1 O25 1.888(3) . ?
Ti4 Ti5 2.8601(14) . ?
Ti4 O14 2.095(4) . ?
Ti4 O28 2.046(4) . ?
Ti4 O38 2.038(4) . ?
Ti4 O27 1.911(3) . ?
Ti4 O29 1.811(4) . ?
Ti4 O15 1.883(4) . ?
Ti6 Ti3 2.8553(14) . ?
Ti6 O6 2.051(3) . ?
Ti6 O16 2.010(4) . ?
Ti6 O24 1.915(4) . ?
Ti6 O36 1.884(4) . ?
Ti6 O50 2.091(4) . ?
Ti6 O29 1.807(4) . ?
Ti8 O1 1.921(3) . ?
Ti8 O20 2.013(3) . ?
Ti8 O5 1.837(4) . ?
Ti8 O23 2.028(4) . ?
Ti8 O3 2.116(4) . ?
Ti8 O25 1.870(4) . ?
Ti2 Ti7 2.8558(14) . ?
Ti2 O8 1.870(4) . ?
Ti2 O12 1.820(4) . ?
Ti2 O18 2.105(4) . ?
Ti2 O22 2.011(4) . ?
Ti2 O43 2.037(4) . ?
Ti2 O47 1.919(3) . ?
Ti5 O30 2.112(4) . ?
Ti5 O44 1.799(4) . ?
Ti5 O27 1.912(4) . ?
Ti5 O7 2.008(4) . ?
Ti5 O15 1.890(3) . ?
Ti5 O49 2.052(3) . ?
Ti3 O24 1.906(3) . ?
Ti3 O36 1.876(4) . ?
Ti3 O44 1.820(4) . ?
Ti3 O48 2.033(4) . ?
Ti3 O9 2.033(4) . ?
Ti3 O45 2.121(4) . ?
Ti7 O8 1.889(4) . ?
Ti7 O19 2.110(4) . ?
Ti7 O5 1.801(4) . ?
Ti7 O11 2.012(4) . ?
Ti7 O47 1.912(4) . ?
Ti7 O51 2.061(4) . ?
O4 C96 1.288(6) . ?
O6 C1 1.279(6) . ?
O10 C296 1.248(6) . ?
O14 C10 1.273(7) . ?
O16 C296 1.285(6) . ?
O18 C22 1.275(7) . ?
O20 C14 1.277(6) . ?
O22 C222 1.281(7) . ?
C1 O37 1.243(6) . ?
C1 C174 1.492(7) . ?
O26 C105 1.269(7) . ?
O28 C166 1.263(7) . ?
O30 C10 1.246(7) . ?
O32 C47 1.239(6) . ?
O34 C104 1.237(7) . ?
O38 C86 1.262(7) . ?
O40 C86 1.253(7) . ?
O42 C76 1.288(6) . ?
O46 C279 1.249(6) . ?
O48 C286 1.286(6) . ?
O50 C179 1.274(7) . ?
O52 C222 1.258(7) . ?
O13 C14 1.254(7) . ?
O7 C34 1.293(7) . ?
O31 C286 1.255(6) . ?
C4 H4 0.9500 . ?
C4 C58 1.379(12) . ?
C4 C112 1.378(8) . ?
O2 C272 1.252(7) . ?
O33 C34 1.241(6) . ?
O17 C76 1.252(6) . ?
O35 C166 1.266(7) . ?
O9 C104 1.282(7) . ?
C6 H6 0.9500 . ?
C6 C136 1.402(8) . ?
C6 C257 1.392(8) . ?
N1 C62 1.334(7) . ?
N1 C223 1.352(7) . ?
O19 C22 1.253(7) . ?
C8 H8 0.9500 . ?
C8 C68 1.392(8) . ?
C8 C106 1.392(8) . ?
C10 C72 1.517(8) . ?
O39 C96 1.258(7) . ?
C12 H12 0.9500 . ?
C12 C114 1.408(14) . ?
C12 C262 1.374(14) . ?
C14 C216 1.499(7) . ?
C16 H16D 0.9800 . ?
C16 H16E 0.9800 . ?
C16 H16F 0.9800 . ?
C16 C29 1.527(9) . ?
C18 C36 1.389(7) . ?
C18 N8 1.350(7) . ?
C18 C304 1.495(8) . ?
O41 C154 1.237(7) . ?
C20 H20A 0.9800 . ?
C20 H20B 0.9800 . ?
C20 H20C 0.9800 . ?
C20 C310 1.518(10) . ?
O21 C147 1.253(7) . ?
C22 C292 1.501(8) . ?
C24 H24 0.9500 . ?
C24 C48 1.413(9) . ?
C24 C64 1.382(8) . ?
C26 N6 1.374(7) . ?
C26 C218 1.395(8) . ?
C26 C223 1.469(8) . ?
O43 C147 1.270(6) . ?
N4 C38 1.349(7) . ?
N4 C304 1.334(7) . ?
O11 C47 1.297(6) . ?
C28 C70 1.393(8) . ?
C28 C176 1.383(8) . ?
C28 C272 1.498(7) . ?
C30 H30 0.9500 . ?
C30 C98 1.377(8) . ?
C30 C182 1.398(8) . ?
N6 C254 1.330(7) . ?
C32 C120 1.394(19) . ?
C32 C111 1.541(15) . ?
C32 C235 1.404(18) . ?
O45 C179 1.265(6) . ?
C34 C106 1.485(7) . ?
O23 C154 1.268(7) . ?
C36 H36 0.9500 . ?
C36 C263 1.386(9) . ?
C38 H38 0.9500 . ?
C38 C146 1.393(8) . ?
C40 C226 1.518(10) . ?
C40 C266 1.534(9) . ?
C40 C11 1.524(11) . ?
C40 C283 1.505(11) . ?
C42 C152 1.406(9) . ?
C42 C175 1.520(9) . ?
C42 C129 1.387(9) . ?
C44 H44 0.9500 . ?
C44 C66 1.372(9) . ?
C44 C99 1.403(9) . ?
C46 H46 0.9500 . ?
C46 C70 1.390(8) . ?
C46 C204 1.385(8) . ?
C48 C56 1.541(8) . ?
C48 C195 1.382(9) . ?
N8 C294 1.316(7) . ?
C50 C102 1.398(7) . ?
C50 C248 1.378(8) . ?
C50 C344 1.508(8) . ?
C52 H52 0.9500 . ?
C52 C87 1.391(8) . ?
C52 C63 1.385(8) . ?
C54 C248 1.402(8) . ?
C54 N16 1.335(7) . ?
C54 C211 1.483(8) . ?
C56 C92 1.524(10) . ?
C56 C200 1.524(9) . ?
C56 C265 1.535(9) . ?
C58 H58 0.9500 . ?
C58 C199 1.371(12) . ?
C60 H60 0.9500 . ?
C60 C90 1.378(8) . ?
C60 C266 1.401(9) . ?
C62 H62 0.9500 . ?
C62 C141 1.402(7) . ?
C64 H64 0.9500 . ?
C64 C72 1.372(9) . ?
C66 C250 1.385(8) . ?
C66 C105 1.496(8) . ?
C68 H68 0.9500 . ?
C68 C228 1.390(8) . ?
C70 H70 0.9500 . ?
C72 C164 1.378(9) . ?
O3 C105 1.250(6) . ?
C76 C308 1.494(7) . ?
C78 H78A 0.9800 . ?
C78 H78B 0.9800 . ?
C78 H78C 0.9800 . ?
C78 C193 1.535(8) . ?
C80 C180 1.380(8) . ?
C80 C274 1.390(9) . ?
C80 C284 1.529(8) . ?
C82 H82 0.9500 . ?
C82 C168 1.387(8) . ?
C82 C334 1.373(9) . ?
N12 C112 1.366(8) . ?
N12 C227 1.342(8) . ?
C84 C160 1.377(7) . ?
C84 C47 1.497(8) . ?
C84 C203 1.394(8) . ?
C86 C270 1.490(7) . ?
C88 C100 1.538(8) . ?
C88 C138 1.536(13) . ?
C88 C201 1.535(11) . ?
C88 C213 1.507(11) . ?
C90 H90 0.9500 . ?
C90 C210 1.382(8) . ?
C92 H92A 0.9800 . ?
C92 H92B 0.9800 . ?
C92 H92C 0.9800 . ?
C94 H94 0.9500 . ?
C94 C176 1.395(8) . ?
C94 C204 1.411(8) . ?
C96 C209 1.493(7) . ?
C98 C236 1.394(7) . ?
C98 C286 1.500(7) . ?
C100 C188 1.353(9) . ?
C100 C278 1.371(10) . ?
C102 C197 1.491(7) . ?
C102 C269 1.384(7) . ?
C104 C136 1.494(8) . ?
C106 C91 1.389(8) . ?
C110 H110 0.9500 . ?
C110 C230 1.372(8) . ?
C110 C243 1.401(8) . ?
C112 H112 0.9500 . ?
C114 H114 0.9500 . ?
C114 C314 1.378(17) . ?
N14 C178 1.343(8) . ?
N14 C211 1.339(8) . ?
C116 H116 0.9500 . ?
C116 C174 1.403(8) . ?
C116 C282 1.402(7) . ?
C118 H118 0.9500 . ?
C118 C174 1.379(8) . ?
C118 C306 1.388(8) . ?
C120 H120 0.9500 . ?
C120 C192 1.373(16) . ?
C122 H122 0.9500 . ?
C122 C124 1.3900 . ?
C122 C132 1.3900 . ?
C124 C126 1.3900 . ?
C124 C154 1.558(8) . ?
C126 H126 0.9500 . ?
C126 C128 1.3900 . ?
C128 H128 0.9500 . ?
C128 C130 1.3900 . ?
C130 C132 1.3900 . ?
C130 C342 1.581(8) . ?
C132 H132 0.9500 . ?
C134 H13D 0.9800 . ?
C134 H13E 0.9800 . ?
C134 H13F 0.9800 . ?
C134 C35 1.526(8) . ?
C136 C277 1.378(8) . ?
C138 H13G 0.9800 . ?
C138 H13H 0.9800 . ?
C138 H13I 0.9800 . ?
C140 C172 1.545(8) . ?
C140 C258 1.384(9) . ?
C140 C121 1.391(8) . ?
O49 C279 1.271(7) . ?
C142 H142 0.9500 . ?
C142 C318 1.373(9) . ?
C142 C211 1.402(8) . ?
C144 H144 0.9500 . ?
C144 C148 1.377(8) . ?
C144 C129 1.401(9) . ?
C146 C253 1.493(10) . ?
C146 C9 1.387(9) . ?
C146 C337 1.498(18) . ?
C148 C158 1.397(8) . ?
C148 C147 1.488(7) . ?
C150 H150 0.9500 . ?
C150 C178 1.390(9) . ?
C150 C318 1.388(10) . ?
C152 H152 0.9500 . ?
C152 C158 1.371(9) . ?
C154 C153 1.512(8) . ?
C156 H156 0.9500 . ?
C156 C101 1.382(8) . ?
C156 C51 1.404(7) . ?
C158 H158 0.9500 . ?
C160 H160 0.9500 . ?
C160 C180 1.388(8) . ?
C162 H16A 0.9800 . ?
C162 H16B 0.9800 . ?
C162 H16C 0.9800 . ?
C162 C25 1.574(12) . ?
C164 H164 0.9500 . ?
C164 C195 1.390(8) . ?
C166 C262 1.523(12) . ?
C166 C163 1.521(14) . ?
C168 C222 1.491(7) . ?
C168 C51 1.379(7) . ?
C170 H17A 0.9800 . ?
C170 H17B 0.9800 . ?
C170 H17C 0.9800 . ?
C170 C175 1.559(12) . ?
C172 C190 1.524(10) . ?
C172 C202 1.532(14) . ?
C172 C215 1.529(11) . ?
C176 H176 0.9500 . ?
C178 H178 0.9500 . ?
C180 H180 0.9500 . ?
C182 H182 0.9500 . ?
C182 C336 1.380(8) . ?
C184 H184 0.9500 . ?
C184 C314 1.432(16) . ?
C184 C273 1.394(12) . ?
C188 H188 0.9500 . ?
C188 C256 1.393(9) . ?
C190 H19D 0.9800 . ?
C190 H19E 0.9800 . ?
C190 H19F 0.9800 . ?
C192 N9 1.368(8) . ?
C192 C227 1.477(9) . ?
C192 C325 1.405(14) . ?
C194 H194 0.9500 . ?
C194 C236 1.387(8) . ?
C194 C336 1.394(9) . ?
C196 C204 1.533(7) . ?
C196 C232 1.517(10) . ?
C196 C231 1.543(9) . ?
C196 C295 1.561(10) . ?
C198 H19A 0.9800 . ?
C198 H19B 0.9800 . ?
C198 H19C 0.9800 . ?
C198 C310 1.532(9) . ?
C200 H20F 0.9800 . ?
C200 H20G 0.9800 . ?
C200 H20H 0.9800 . ?
C202 H20I 0.9800 . ?
C202 H20J 0.9800 . ?
C202 H20K 0.9800 . ?
C206 H20L 0.9800 . ?
C206 H20M 0.9800 . ?
C206 H20N 0.9800 . ?
C206 C193 1.519(9) . ?
C208 C314 1.533(8) . ?
C208 C49 1.529(9) . ?
C208 C241 1.529(8) . ?
C208 C247 1.531(9) . ?
C210 C296 1.514(8) . ?
C210 C281 1.380(8) . ?
C212 H212 0.9500 . ?
C212 C300 1.388(9) . ?
C212 C348 1.383(9) . ?
C216 C87 1.376(8) . ?
C216 C45 1.390(8) . ?
C218 H218 0.9500 . ?
C218 C260 1.377(8) . ?
C220 H220 0.9500 . ?
C220 C308 1.366(8) . ?
C220 C330 1.391(10) . ?
C224 H224 0.9500 . ?
C224 C223 1.411(8) . ?
C224 C245 1.382(8) . ?
C226 H22D 0.9800 . ?
C226 H22E 0.9800 . ?
C226 H22F 0.9800 . ?
C228 C229 1.369(9) . ?
C228 C137 1.541(8) . ?
C230 H230 0.9500 . ?
C230 C288 1.405(8) . ?
C232 H23A 0.9800 . ?
C232 H23B 0.9800 . ?
C232 H23C 0.9800 . ?
C234 H234 0.9500 . ?
C234 C298 1.390(8) . ?
C234 C209 1.390(8) . ?
C236 H236 0.9500 . ?
C238 H238 0.9500 . ?
C238 C264 1.392(8) . ?
C238 C187 1.395(9) . ?
C240 H24A 0.9800 . ?
C240 H24B 0.9800 . ?
C240 H24C 0.9800 . ?
C240 C284 1.498(11) . ?
C242 H24D 0.9800 . ?
C242 H24E 0.9800 . ?
C242 H24F 0.9800 . ?
C242 C246 1.552(19) . ?
C244 C256 1.361(8) . ?
C244 C221 1.375(9) . ?
C244 C279 1.502(7) . ?
C246 C290 1.494(19) . ?
C246 C300 1.540(9) . ?
C246 C289 1.575(18) . ?
C246 C74 1.513(14) . ?
C246 C1A 1.566(15) . ?
C246 C1B 1.531(15) . ?
C248 H248 0.9500 . ?
C250 H250 0.9500 . ?
C250 C181 1.398(9) . ?
C252 C302 1.562(8) . ?
C252 C23 1.499(9) . ?
C252 C57 1.529(8) . ?
C252 C135 1.573(8) . ?
C254 H254 0.9500 . ?
C254 C185 1.389(8) . ?
O51 C272 1.262(6) . ?
C256 H256 0.9500 . ?
C258 H258 0.9500 . ?
C258 C233 1.389(8) . ?
C260 H260 0.9500 . ?
C260 C185 1.383(9) . ?
C262 C273 1.388(16) . ?
N16 C269 1.330(7) . ?
C264 H264 0.9500 . ?
C264 C308 1.374(8) . ?
C266 C285 1.392(9) . ?
C268 H268 0.9500 . ?
C268 C300 1.380(10) . ?
C268 C326 1.379(9) . ?
C270 C346 1.375(9) . ?
C270 C233 1.398(8) . ?
C274 H274 0.9500 . ?
C274 C203 1.378(10) . ?
C276 H27A 0.9900 . ?
C276 H27B 0.9900 . ?
C276 C302 1.530(8) . ?
C276 C245 1.532(8) . ?
C278 H278 0.9500 . ?
C278 C221 1.377(9) . ?
C280 C298 1.386(9) . ?
C280 C310 1.544(7) . ?
C280 C261 1.401(8) . ?
C282 H282 0.9500 . ?
C282 C13 1.396(8) . ?
C284 C89 1.537(9) . ?
C284 C225 1.562(10) . ?
C288 C179 1.475(8) . ?
C288 C95 1.388(8) . ?
C290 H29A 0.9800 . ?
C290 H29B 0.9800 . ?
C290 H29C 0.9800 . ?
C292 C326 1.384(9) . ?
C292 C348 1.370(9) . ?
C294 H294 0.9500 . ?
C294 C133 1.391(8) . ?
C298 H298 0.9500 . ?
C302 H302 1.0000 . ?
C302 C67 1.560(9) . ?
C304 C113 1.390(8) . ?
C306 H306 0.9500 . ?
C306 C13 1.409(8) . ?
N9 C37 1.344(8) . ?
C310 C320 1.529(9) . ?
C312 C316 1.491(12) . ?
C312 C187 1.529(9) . ?
C312 C55 1.520(11) . ?
C312 C143 1.511(12) . ?
C316 H31A 0.9800 . ?
C316 H31B 0.9800 . ?
C316 H31C 0.9800 . ?
C318 H318 0.9500 . ?
C320 H32A 0.9800 . ?
C320 H32B 0.9800 . ?
C320 H32C 0.9800 . ?
C322 C181 1.386(9) . ?
C322 C99 1.365(9) . ?
C322 C25 1.541(8) . ?
C324 H32D 0.9800 . ?
C324 H32E 0.9800 . ?
C324 H32F 0.9800 . ?
C324 C347 1.539(10) . ?
C326 H326 0.9500 . ?
C328 H32G 0.9800 . ?
C328 H32H 0.9800 . ?
C328 H32I 0.9800 . ?
C328 C347 1.511(11) . ?
C330 H330 0.9500 . ?
C330 C187 1.383(10) . ?
C332 H33G 0.9800 . ?
C332 H33H 0.9800 . ?
C332 H33I 0.9800 . ?
C332 C93 1.526(10) . ?
C334 H334 0.9500 . ?
C334 C101 1.411(8) . ?
C336 C93 1.535(8) . ?
C338 H33A 0.9800 . ?
C338 H33B 0.9800 . ?
C338 H33C 0.9800 . ?
C338 C275 1.460(13) . ?
C342 C255 1.561(9) . ?
C342 C73 1.566(9) . ?
C342 C301 1.554(9) . ?
C344 H34D 0.9900 . ?
C344 H34E 0.9900 . ?
C344 C17 1.516(9) . ?
C346 H346 0.9500 . ?
C346 C121 1.383(9) . ?
C347 C61 1.510(11) . ?
C347 C63 1.534(9) . ?
C87 H87 0.9500 . ?
C175 C107 1.546(11) . ?
C175 C115 1.526(13) . ?
C11 H11F 0.9800 . ?
C11 H11G 0.9800 . ?
C11 H11H 0.9800 . ?
C177 H17I 0.9800 . ?
C177 H17J 0.9800 . ?
C177 H17K 0.9800 . ?
C177 C93 1.559(11) . ?
C89 H89A 0.9800 . ?
C89 H89B 0.9800 . ?
C89 H89C 0.9800 . ?
C45 H45 0.9500 . ?
C45 C125 1.373(9) . ?
C181 H181 0.9500 . ?
C91 H91 0.9500 . ?
C91 C229 1.397(8) . ?
C183 H18A 0.9900 . ?
C183 H18B 0.9900 . ?
C183 C197 1.546(8) . ?
C183 C17 1.561(8) . ?
C23 H23J 0.9800 . ?
C23 H23K 0.9800 . ?
C23 H23L 0.9800 . ?
C185 H185 0.9500 . ?
C93 C7 1.531(9) . ?
C95 H95 0.9500 . ?
C95 C271 1.402(8) . ?
C191 H19G 0.9800 . ?
C191 H19H 0.9800 . ?
C191 H19I 0.9800 . ?
C191 C137 1.562(10) . ?
C3 H3A 0.9800 . ?
C3 H3B 0.9800 . ?
C3 H3C 0.9800 . ?
C3 C275 1.506(10) . ?
C193 C13 1.527(7) . ?
C193 C145 1.550(9) . ?
C97 H97 0.9500 . ?
C97 C209 1.397(8) . ?
C97 C261 1.394(8) . ?
C195 H195 0.9500 . ?
C49 H49A 0.9800 . ?
C49 H49B 0.9800 . ?
C49 H49C 0.9800 . ?
C197 H197 1.0000 . ?
C197 C29 1.560(7) . ?
C99 H99 0.9500 . ?
C199 H199 0.9500 . ?
C199 C227 1.405(8) . ?
C25 C239 1.531(9) . ?
C25 C287 1.489(12) . ?
C201 H20O 0.9800 . ?
C201 H20P 0.9800 . ?
C201 H20Q 0.9800 . ?
C101 C275 1.540(8) . ?
C203 H203 0.9500 . ?
C51 H51 0.9500 . ?
C205 C123 1.381(9) . ?
C205 C257 1.365(9) . ?
C205 C267 1.556(8) . ?
C103 H10A 0.9800 . ?
C103 H10B 0.9800 . ?
C103 H10C 0.9800 . ?
C103 C275 1.531(14) . ?
C207 H20D 0.9900 . ?
C207 H20E 0.9900 . ?
C207 C253 1.521(14) . ?
C207 C2 1.502(14) . ?
C53 H53A 0.9800 . ?
C53 H53B 0.9800 . ?
C53 H53C 0.9800 . ?
C53 C137 1.536(9) . ?
C213 H21C 0.9800 . ?
C213 H21D 0.9800 . ?
C213 H21E 0.9800 . ?
C107 H10D 0.9800 . ?
C107 H10E 0.9800 . ?
C107 H10F 0.9800 . ?
C215 H21F 0.9800 . ?
C215 H21G 0.9800 . ?
C215 H21H 0.9800 . ?
C217 H21I 0.9800 . ?
C217 H21J 0.9800 . ?
C217 H21K 0.9800 . ?
C217 C267 1.549(11) . ?
C55 H55A 0.9800 . ?
C55 H55B 0.9800 . ?
C55 H55C 0.9800 . ?
C221 H221 0.9500 . ?
C111 H11A 0.9900 . ?
C111 H11B 0.9900 . ?
C111 C299 1.511(19) . ?
C7 H7A 0.9800 . ?
C7 H7B 0.9800 . ?
C7 H7C 0.9800 . ?
C225 H22A 0.9800 . ?
C225 H22B 0.9800 . ?
C225 H22C 0.9800 . ?
C113 H113 0.9500 . ?
C113 C9 1.383(9) . ?
C57 H57A 0.9800 . ?
C57 H57B 0.9800 . ?
C57 H57C 0.9800 . ?
C229 H229 0.9500 . ?
C115 H11C 0.9800 . ?
C115 H11D 0.9800 . ?
C115 H11E 0.9800 . ?
C231 H23D 0.9800 . ?
C231 H23E 0.9800 . ?
C231 H23F 0.9800 . ?
C29 C33 1.531(8) . ?
C29 C17 1.564(8) . ?
C233 H233 0.9500 . ?
C235 C131 1.522(17) . ?
C235 C37 1.433(14) . ?
C59 C131 1.61(3) . ?
C59 C299 1.53(2) . ?
C59 C151 1.64(3) . ?
C59 C303 1.49(2) . ?
C239 H23G 0.9800 . ?
C239 H23H 0.9800 . ?
C239 H23I 0.9800 . ?
C348 H348 0.9500 . ?
C241 H24G 0.9800 . ?
C241 H24H 0.9800 . ?
C241 H24I 0.9800 . ?
C121 H121 0.9500 . ?
C243 C271 1.381(8) . ?
C243 C35 1.532(8) . ?
C61 H61A 0.9800 . ?
C61 H61B 0.9800 . ?
C61 H61C 0.9800 . ?
C245 C141 1.394(7) . ?
C123 H123 0.9500 . ?
C123 C277 1.403(8) . ?
C247 H24J 0.9800 . ?
C247 H24K 0.9800 . ?
C247 H24L 0.9800 . ?
C31 H31I 0.9800 . ?
C31 H31J 0.9800 . ?
C31 H31K 0.9800 . ?
C31 C137 1.519(11) . ?
C125 H125 0.9500 . ?
C125 C63 1.387(9) . ?
C251 H25A 0.9900 . ?
C251 H25B 0.9900 . ?
C251 C2 1.539(12) . ?
C251 C9 1.527(12) . ?
C253 H253 1.0000 . ?
C253 C291 1.552(11) . ?
C127 H12A 0.9800 . ?
C127 H12B 0.9800 . ?
C127 H12C 0.9800 . ?
C127 C35 1.543(9) . ?
C255 H25C 0.9800 . ?
C255 H25D 0.9800 . ?
C255 H25E 0.9800 . ?
C2 H2 1.0000 . ?
C2 C291 1.569(16) . ?
C257 H257 0.9500 . ?
C129 H129 0.9500 . ?
C65 H65A 0.9900 . ?
C65 H65B 0.9900 . ?
C65 C131 1.512(19) . ?
C65 C299 1.53(3) . ?
C261 H261 0.9500 . ?
C131 H131 1.0000 . ?
C263 H263 0.9500 . ?
C263 C133 1.382(9) . ?
C33 H33J 0.9800 . ?
C33 H33K 0.9800 . ?
C33 H33L 0.9800 . ?
C265 H26A 0.9800 . ?
C265 H26B 0.9800 . ?
C265 H26C 0.9800 . ?
C133 H133 0.9500 . ?
C267 C69 1.503(12) . ?
C267 C293 1.548(11) . ?
C67 H67A 0.9900 . ?
C67 H67B 0.9900 . ?
C67 C135 1.573(8) . ?
C269 H269 0.9500 . ?
C135 H135 1.0000 . ?
C135 C141 1.496(7) . ?
C271 H271 0.9500 . ?
C17 H17 1.0000 . ?
C273 H273 0.9500 . ?
C275 C43 1.504(11) . ?
C275 C345 1.511(10) . ?
C275 C173 1.511(11) . ?
C69 H69A 0.9800 . ?
C69 H69B 0.9800 . ?
C69 H69C 0.9800 . ?
C277 H277 0.9500 . ?
C139 H13A 0.9800 . ?
C139 H13B 0.9800 . ?
C139 H13C 0.9800 . ?
C139 C291 1.546(16) . ?
C35 C71 1.521(9) . ?
C281 H281 0.9500 . ?
C281 C285 1.382(9) . ?
C283 H28G 0.9800 . ?
C283 H28H 0.9800 . ?
C283 H28I 0.9800 . ?
C71 H71A 0.9800 . ?
C71 H71B 0.9800 . ?
C71 H71C 0.9800 . ?
C285 H285 0.9500 . ?
C143 H14A 0.9800 . ?
C143 H14B 0.9800 . ?
C143 H14C 0.9800 . ?
C287 H28A 0.9800 . ?
C287 H28B 0.9800 . ?
C287 H28C 0.9800 . ?
C9 C171 1.52(2) . ?
C289 H28D 0.9800 . ?
C289 H28E 0.9800 . ?
C289 H28F 0.9800 . ?
C145 H14D 0.9800 . ?
C145 H14E 0.9800 . ?
C145 H14F 0.9800 . ?
C291 C297 1.531(11) . ?
C73 H73A 0.9800 . ?
C73 H73B 0.9800 . ?
C73 H73C 0.9800 . ?
C293 H29J 0.9800 . ?
C293 H29K 0.9800 . ?
C293 H29L 0.9800 . ?
C295 H29D 0.9800 . ?
C295 H29E 0.9800 . ?
C295 H29F 0.9800 . ?
C37 H37 0.9500 . ?
C37 H37A 0.9500 . ?
C37 C79 1.365(12) . ?
C297 H29G 0.9800 . ?
C297 H29H 0.9800 . ?
C297 H29I 0.9800 . ?
C299 H299 1.0000 . ?
C301 H30A 0.9800 . ?
C301 H30B 0.9800 . ?
C301 H30C 0.9800 . ?
C151 H15A 0.9800 . ?
C151 H15B 0.9800 . ?
C151 H15C 0.9800 . ?
C303 H30D 0.9800 . ?
C303 H30E 0.9800 . ?
C303 H30F 0.9800 . ?
C153 C307 1.3900 . ?
C153 C311 1.3900 . ?
C307 H307 0.9500 . ?
C307 C77 1.3900 . ?
C77 H77 0.9500 . ?
C77 C309 1.3900 . ?
C309 C155 1.3900 . ?
C309 C313 1.584(8) . ?
C155 H155 0.9500 . ?
C155 C311 1.3900 . ?
C311 H311 0.9500 . ?
C39 H39A 0.9800 . ?
C39 H39B 0.9800 . ?
C39 H39C 0.9800 . ?
C39 C313 1.588(10) . ?
C313 C157 1.578(10) . ?
C313 C315 1.599(10) . ?
C157 H15D 0.9800 . ?
C157 H15E 0.9800 . ?
C157 H15F 0.9800 . ?
C315 H31D 0.9800 . ?
C315 H31E 0.9800 . ?
C315 H31F 0.9800 . ?
C79 C317 1.401(16) . ?
C79 C5 1.512(15) . ?
C317 C159 1.530(14) . ?
C317 C325 1.398(17) . ?
C159 H15G 0.9900 . ?
C159 H15H 0.9900 . ?
C159 C161 1.512(19) . ?
C319 H31G 0.9900 . ?
C319 H31H 0.9900 . ?
C319 C5 1.522(16) . ?
C319 C161 1.50(3) . ?
C5 H5 1.0000 . ?
C5 C321 1.59(2) . ?
C321 C161 1.552(17) . ?
C321 C323 1.491(17) . ?
C321 C81 1.63(3) . ?
C161 H161 1.0000 . ?
C323 H32J 0.9800 . ?
C323 H32K 0.9800 . ?
C323 H32L 0.9800 . ?
C81 H81A 0.9800 . ?
C81 H81B 0.9800 . ?
C81 H81C 0.9800 . ?
C325 H325 0.9500 . ?
C163 C327 1.378(16) . ?
C163 C331 1.387(19) . ?
C327 H327 0.9500 . ?
C327 C41 1.401(15) . ?
C41 H41 0.9500 . ?
C41 C329 1.370(18) . ?
C329 C165 1.445(19) . ?
C329 C333 1.534(9) . ?
C165 H165 0.9500 . ?
C165 C331 1.380(15) . ?
C331 H331 0.9500 . ?
C83 H83A 0.9800 . ?
C83 H83B 0.9800 . ?
C83 H83C 0.9800 . ?
C83 C333 1.536(10) . ?
C333 C167 1.533(10) . ?
C333 C335 1.524(10) . ?
C167 H16G 0.9800 . ?
C167 H16H 0.9800 . ?
C167 H16I 0.9800 . ?
C335 H33M 0.9800 . ?
C335 H33N 0.9800 . ?
C335 H33O 0.9800 . ?
C21 H21A 0.9900 . ?
C21 H21B 0.9900 . ?
C21 C337 1.50(2) . ?
C21 C341 1.50(2) . ?
C337 H337 1.0000 . ?
C337 C169 1.552(19) . ?
C169 C339 1.511(19) . ?
C169 C85 1.56(2) . ?
C169 C341 1.56(2) . ?
C339 H33D 0.9800 . ?
C339 H33E 0.9800 . ?
C339 H33F 0.9800 . ?
C85 H85A 0.9800 . ?
C85 H85B 0.9800 . ?
C85 H85C 0.9800 . ?
C341 H341 1.0000 . ?
C341 C171 1.542(19) . ?
C171 H17D 0.9900 . ?
C171 H17E 0.9900 . ?
C43 H43A 0.9800 . ?
C43 H43B 0.9800 . ?
C43 H43C 0.9800 . ?
C345 H34A 0.9800 . ?
C345 H34B 0.9800 . ?
C345 H34C 0.9800 . ?
C173 H17F 0.9800 . ?
C173 H17G 0.9800 . ?
C173 H17H 0.9800 . ?
C74 H74A 0.9800 . ?
C74 H74B 0.9800 . ?
C74 H74C 0.9800 . ?
C1A H1AA 0.9800 . ?
C1A H1AB 0.9800 . ?
C1A H1AC 0.9800 . ?
C1B H1BA 0.9800 . ?
C1B H1BB 0.9800 . ?
C1B H1BC 0.9800 . ?

loop_
_geom_torsion_atom_site_label_1
_geom_torsion_atom_site_label_2
_geom_torsion_atom_site_label_3
_geom_torsion_atom_site_label_4
_geom_torsion
_geom_torsion_site_symmetry_1
_geom_torsion_site_symmetry_2
_geom_torsion_site_symmetry_3
_geom_torsion_site_symmetry_4
_geom_torsion_publ_flag
Eu1 Ti1 O12 Ti2 -52.3(3) . . . . ?
Eu1 Ti1 O25 Ti8 143.0(3) . . . . ?
Eu1 Ti8 O5 Ti7 63.6(3) . . . . ?
Eu1 Ti8 O25 Ti1 -144.4(3) . . . . ?
Eu1 Ti2 O8 Eu3 -107.43(17) . . . . ?
Eu1 Ti2 O8 Ti7 36.25(15) . . . . ?
Eu1 Ti2 O12 Ti1 51.9(3) . . . . ?
Eu1 Ti7 O8 Eu3 105.24(18) . . . . ?
Eu1 Ti7 O8 Ti2 -37.34(16) . . . . ?
Eu1 Ti7 O5 Ti8 -63.1(3) . . . . ?
Eu1 O52 C222 O22 -40.5(8) . . . . ?
Eu1 O52 C222 C168 137.5(4) . . . . ?
Eu1 O13 C14 O20 37.7(7) . . . . ?
Eu1 O13 C14 C216 -142.1(4) . . . . ?
Eu1 O2 C272 C28 -148.0(4) . . . . ?
Eu1 O2 C272 O51 31.9(9) . . . . ?
Eu1 O17 C76 O42 15.9(8) . . . . ?
Eu1 O17 C76 C308 -163.9(4) . . . . ?
Eu1 N4 C38 C146 -163.6(5) . . . . ?
Eu1 N4 C304 C18 -16.4(6) . . . . ?
Eu1 N4 C304 C113 164.6(4) . . . . ?
Eu1 N8 C294 C133 157.9(4) . . . . ?
Eu4 Ti4 O29 Ti6 63.2(3) . . . . ?
Eu4 Ti4 O15 Ti5 -143.1(3) . . . . ?
Eu4 Ti6 O36 Eu2 106.62(18) . . . . ?
Eu4 Ti6 O36 Ti3 -37.00(15) . . . . ?
Eu4 Ti6 O29 Ti4 -62.8(3) . . . . ?
Eu4 Ti5 O44 Ti3 -52.8(3) . . . . ?
Eu4 Ti5 O15 Ti4 143.9(3) . . . . ?
Eu4 Ti3 O36 Eu2 -106.75(18) . . . . ?
Eu4 Ti3 O36 Ti6 36.68(15) . . . . ?
Eu4 Ti3 O44 Ti5 52.2(3) . . . . ?
Eu4 O34 C104 O9 -55.0(7) . . . . ?
Eu4 O34 C104 C136 123.8(5) . . . . ?
Eu4 O40 C86 O38 31.4(8) . . . . ?
Eu4 O40 C86 C270 -145.9(4) . . . . ?
Eu4 O33 C34 O7 6.9(8) . . . . ?
Eu4 O33 C34 C106 -171.2(4) . . . . ?
Eu4 N14 C178 C150 157.0(4) . . . . ?
Eu4 N14 C211 C54 23.0(6) . . . . ?
Eu4 N14 C211 C142 -154.4(4) . . . . ?
Eu4 N16 C269 C102 -176.3(4) . . . . ?
Eu2 Ti4 O29 Ti6 -52.3(3) . . . . ?
Eu2 Ti4 O15 Eu4 106.74(18) . . . . ?
Eu2 Ti4 O15 Ti5 -36.32(15) . . . . ?
Eu2 Ti6 O36 Ti3 -143.6(3) . . . . ?
Eu2 Ti6 O29 Ti4 52.8(3) . . . . ?
Eu2 Ti5 O44 Ti3 63.6(3) . . . . ?
Eu2 Ti5 O15 Eu4 -107.21(18) . . . . ?
Eu2 Ti5 O15 Ti4 36.69(16) . . . . ?
Eu2 Ti3 O36 Ti6 143.4(3) . . . . ?
Eu2 Ti3 O44 Ti5 -63.9(3) . . . . ?
Eu2 O10 C296 O16 -4.9(8) . . . . ?
Eu2 O10 C296 C210 174.6(3) . . . . ?
Eu2 O46 C279 O49 -44.2(9) . . . . ?
Eu2 O46 C279 C244 134.1(5) . . . . ?
Eu2 O31 C286 O48 -38.6(7) . . . . ?
Eu2 O31 C286 C98 144.1(4) . . . . ?
Eu2 O35 C166 O28 54.5(7) . . . . ?
Eu2 O35 C166 C262 -124(2) . . . . ?
Eu2 O35 C166 C163 -125(3) . . . . ?
Eu2 N1 C62 C141 -177.1(4) . . . . ?
Eu2 N1 C223 C26 0.6(6) . . . . ?
Eu2 N1 C223 C224 179.8(4) . . . . ?
Eu2 N6 C254 C185 -155.2(5) . . . . ?
Eu3 Ti1 O12 Ti2 63.0(3) . . . . ?
Eu3 Ti1 O25 Eu1 -104.91(19) . . . . ?
Eu3 Ti1 O25 Ti8 38.11(15) . . . . ?
Eu3 Ti8 O5 Ti7 -52.2(3) . . . . ?
Eu3 Ti8 O25 Eu1 107.24(18) . . . . ?
Eu3 Ti8 O25 Ti1 -37.14(15) . . . . ?
Eu3 Ti2 O8 Ti7 143.7(3) . . . . ?
Eu3 Ti2 O12 Ti1 -63.5(3) . . . . ?
Eu3 Ti7 O8 Ti2 -142.6(3) . . . . ?
Eu3 Ti7 O5 Ti8 52.6(3) . . . . ?
Eu3 O32 C47 O11 -15.3(9) . . . . ?
Eu3 O32 C47 C84 164.6(4) . . . . ?
Eu3 O39 C96 O4 -27.6(9) . . . . ?
Eu3 O39 C96 C209 150.5(4) . . . . ?
Eu3 O41 C154 O23 29.6(10) . . . . ?
Eu3 O41 C154 C124 -138.5(6) . . . . ?
Eu3 O41 C154 C153 -162.1(5) . . . . ?
Eu3 O21 C147 O43 -40.5(7) . . . . ?
Eu3 O21 C147 C148 139.3(4) . . . . ?
Eu3 N12 C112 C4 -157.1(5) . . . . ?
Eu3 N12 C227 C192 -28.7(6) . . . . ?
Eu3 N12 C227 C199 154.2(4) . . . . ?
Eu3 N9 C37 C235 154.9(12) . . . . ?
Eu3 N9 C37 C79 175.9(10) . . . . ?
Ti1 Ti8 O5 Ti7 5.2(4) . . . . ?
Ti1 Ti8 O25 Eu1 144.4(3) . . . . ?
Ti1 O4 C96 O39 -6.2(8) . . . . ?
Ti1 O4 C96 C209 175.7(4) . . . . ?
Ti1 O26 C105 C66 -175.7(3) . . . . ?
Ti1 O26 C105 O3 3.1(7) . . . . ?
Ti1 O42 C76 O17 -56.2(7) . . . . ?
Ti1 O42 C76 C308 123.6(4) . . . . ?
Ti4 Ti5 O44 Ti3 6.7(4) . . . . ?
Ti4 Ti5 O15 Eu4 -143.9(3) . . . . ?
Ti4 O14 C10 O30 -7.3(7) . . . . ?
Ti4 O14 C10 C72 171.0(3) . . . . ?
Ti4 O28 C166 O35 -16.7(7) . . . . ?
Ti4 O28 C166 C262 161(2) . . . . ?
Ti4 O28 C166 C163 163(3) . . . . ?
Ti4 O38 C86 O40 0.9(9) . . . . ?
Ti4 O38 C86 C270 178.3(4) . . . . ?
Ti6 Ti3 O36 Eu2 -143.4(3) . . . . ?
Ti6 Ti3 O44 Ti5 -6.4(3) . . . . ?
Ti6 O6 C1 O37 -15.8(8) . . . . ?
Ti6 O6 C1 C174 164.3(3) . . . . ?
Ti6 O16 C296 O10 53.0(7) . . . . ?
Ti6 O16 C296 C210 -126.5(4) . . . . ?
Ti6 O50 C179 O45 -5.2(7) . . . . ?
Ti6 O50 C179 C288 174.3(3) . . . . ?
Ti8 Ti1 O12 Ti2 5.4(4) . . . . ?
Ti8 Ti1 O25 Eu1 -143.0(3) . . . . ?
Ti8 O20 C14 O13 -2.5(8) . . . . ?
Ti8 O20 C14 C216 177.2(4) . . . . ?
Ti8 O23 C154 O41 -3.8(9) . . . . ?
Ti8 O23 C154 C124 165.4(5) . . . . ?
Ti8 O23 C154 C153 -171.4(6) . . . . ?
Ti8 O3 C105 O26 -2.3(7) . . . . ?
Ti8 O3 C105 C66 176.5(3) . . . . ?
Ti2 Ti7 O8 Eu3 142.6(3) . . . . ?
Ti2 Ti7 O5 Ti8 -5.2(4) . . . . ?
Ti2 O18 C22 O19 5.0(7) . . . . ?
Ti2 O18 C22 C292 -177.2(3) . . . . ?
Ti2 O22 C222 O52 13.6(8) . . . . ?
Ti2 O22 C222 C168 -164.4(3) . . . . ?
Ti2 O43 C147 O21 6.5(9) . . . . ?
Ti2 O43 C147 C148 -173.3(4) . . . . ?
Ti5 Ti4 O29 Ti6 6.2(4) . . . . ?
Ti5 Ti4 O15 Eu4 143.1(3) . . . . ?
Ti5 O30 C10 O14 7.7(8) . . . . ?
Ti5 O30 C10 C72 -170.5(3) . . . . ?
Ti5 O7 C34 O33 -57.9(7) . . . . ?
Ti5 O7 C34 C106 120.3(5) . . . . ?
Ti5 O49 C279 O46 11.3(8) . . . . ?
Ti5 O49 C279 C244 -167.0(4) . . . . ?
Ti3 Ti6 O36 Eu2 143.6(3) . . . . ?
Ti3 Ti6 O29 Ti4 -6.0(4) . . . . ?
Ti3 O48 C286 O31 6.6(9) . . . . ?
Ti3 O48 C286 C98 -176.0(4) . . . . ?
Ti3 O9 C104 O34 18.5(7) . . . . ?
Ti3 O9 C104 C136 -160.3(3) . . . . ?
Ti3 O45 C179 O50 7.9(7) . . . . ?
Ti3 O45 C179 C288 -171.6(3) . . . . ?
Ti7 Ti2 O8 Eu3 -143.7(3) . . . . ?
Ti7 Ti2 O12 Ti1 -5.4(4) . . . . ?
Ti7 O19 C22 O18 -4.9(8) . . . . ?
Ti7 O19 C22 C292 177.5(3) . . . . ?
Ti7 O11 C47 O32 55.9(8) . . . . ?
Ti7 O11 C47 C84 -124.1(5) . . . . ?
Ti7 O51 C272 O2 4.0(8) . . . . ?
Ti7 O51 C272 C28 -176.1(4) . . . . ?
O1 Ti1 O12 Ti2 47.3(4) . . . . ?
O1 Ti1 O25 Eu1 -131.2(2) . . . . ?
O1 Ti1 O25 Ti8 11.86(16) . . . . ?
O1 Ti8 O5 Ti7 -36.9(4) . . . . ?
O1 Ti8 O25 Eu1 132.6(2) . . . . ?
O1 Ti8 O25 Ti1 -11.76(16) . . . . ?
O4 Ti1 O12 Ti2 142.3(3) . . . . ?
O4 Ti1 O25 Eu1 158.5(7) . . . . ?
O4 Ti1 O25 Ti8 -58.5(9) . . . . ?
O4 C96 C209 C234 -142.8(5) . . . . ?
O4 C96 C209 C97 37.7(8) . . . . ?
O6 Ti6 O36 Eu2 -163.7(6) . . . . ?
O6 Ti6 O36 Ti3 52.7(8) . . . . ?
O6 Ti6 O29 Ti4 -141.0(3) . . . . ?
O6 C1 O37 Eu4 41.1(9) . . . . ?
O6 C1 C174 C116 -160.4(5) . . . . ?
O6 C1 C174 C118 19.1(8) . . . . ?
O8 Ti2 O12 Ti1 -45.6(4) . . . . ?
O8 Ti7 O5 Ti8 35.3(4) . . . . ?
O12 Ti1 O25 Eu1 -34.3(2) . . . . ?
O12 Ti1 O25 Ti8 108.71(18) . . . . ?
O12 Ti2 O8 Eu3 -33.4(2) . . . . ?
O12 Ti2 O8 Ti7 110.34(17) . . . . ?
O14 Ti4 O29 Ti6 166.8(6) . . . . ?
O14 Ti4 O15 Eu4 -137.7(2) . . . . ?
O14 Ti4 O15 Ti5 79.25(17) . . . . ?
O14 C10 C72 C64 15.7(7) . . . . ?
O14 C10 C72 C164 -162.1(5) . . . . ?
O16 Ti6 O36 Eu2 -55.4(2) . . . . ?
O16 Ti6 O36 Ti3 160.96(18) . . . . ?
O16 Ti6 O29 Ti4 123.0(3) . . . . ?
O18 Ti2 O8 Eu3 138.0(2) . . . . ?
O18 Ti2 O8 Ti7 -78.30(17) . . . . ?
O18 Ti2 O12 Ti1 -174.0(7) . . . . ?
O18 C22 C292 C326 176.1(6) . . . . ?
O18 C22 C292 C348 -4.6(8) . . . . ?
O20 Ti8 O5 Ti7 136.1(3) . . . . ?
O20 Ti8 O25 Eu1 -55.4(2) . . . . ?
O20 Ti8 O25 Ti1 160.20(17) . . . . ?
O20 C14 C216 C87 -4.5(8) . . . . ?
O20 C14 C216 C45 177.3(5) . . . . ?
O22 Ti2 O8 Ti7 -37.1(10) . . . . ?
O22 Ti2 O12 Ti1 128.7(3) . . . . ?
O24 Ti6 O36 Eu2 132.3(2) . . . . ?
O24 Ti6 O36 Ti3 -11.35(16) . . . . ?
O24 Ti6 O29 Ti4 -47.4(4) . . . . ?
O24 Ti3 O36 Eu2 -132.0(2) . . . . ?
O24 Ti3 O36 Ti6 11.39(16) . . . . ?
O24 Ti3 O44 Ti5 35.8(3) . . . . ?
O26 Ti1 O12 Ti2 175.9(7) . . . . ?
O26 Ti1 O25 Eu1 140.1(2) . . . . ?
O26 Ti1 O25 Ti8 -76.87(17) . . . . ?
O28 Ti4 O29 Ti6 -129.2(3) . . . . ?
O28 Ti4 O15 Eu4 -171.6(7) . . . . ?
O28 Ti4 O15 Ti5 45.3(9) . . . . ?
O28 C166 C262 C12 -4(4) . . . . ?
O28 C166 C262 C273 169(2) . . . . ?
O28 C166 C163 C327 -5(5) . . . . ?
O28 C166 C163 C331 -170(3) . . . . ?
O30 Ti5 O44 Ti3 -178.1(7) . . . . ?
O30 Ti5 O15 Eu4 138.0(2) . . . . ?
O30 Ti5 O15 Ti4 -78.08(17) . . . . ?
O30 C10 C72 C64 -165.9(5) . . . . ?
O30 C10 C72 C164 16.3(7) . . . . ?
O34 C104 C136 C6 -2.5(8) . . . . ?
O34 C104 C136 C277 -179.3(5) . . . . ?
O36 Ti6 O29 Ti4 34.9(4) . . . . ?
O36 Ti3 O44 Ti5 -46.5(3) . . . . ?
O38 Ti4 O29 Ti6 137.0(3) . . . . ?
O38 Ti4 O15 Eu4 -55.9(2) . . . . ?
O38 Ti4 O15 Ti5 161.07(17) . . . . ?
O38 C86 C270 C346 -7.1(9) . . . . ?
O38 C86 C270 C233 171.3(5) . . . . ?
O40 C86 C270 C346 170.5(6) . . . . ?
O40 C86 C270 C233 -11.1(8) . . . . ?
O42 Ti1 O12 Ti2 -122.6(3) . . . . ?
O42 Ti1 O25 Eu1 57.8(2) . . . . ?
O42 Ti1 O25 Ti8 -159.17(18) . . . . ?
O42 C76 C308 C220 -0.8(8) . . . . ?
O42 C76 C308 C264 179.3(5) . . . . ?
O44 Ti5 O15 Eu4 -36.0(2) . . . . ?
O44 Ti5 O15 Ti4 107.91(18) . . . . ?
O44 Ti3 O36 Eu2 -33.4(2) . . . . ?
O44 Ti3 O36 Ti6 110.06(17) . . . . ?
O48 Ti3 O36 Eu2 56.3(2) . . . . ?
O48 Ti3 O36 Ti6 -160.24(17) . . . . ?
O48 Ti3 O44 Ti5 -137.0(3) . . . . ?
O50 Ti6 O36 Eu2 -137.9(2) . . . . ?
O50 Ti6 O36 Ti3 78.47(17) . . . . ?
O50 Ti6 O29 Ti4 175.9(6) . . . . ?
O13 C14 C216 C87 175.3(5) . . . . ?
O13 C14 C216 C45 -3.0(8) . . . . ?
O27 Ti4 O29 Ti6 -35.9(4) . . . . ?
O27 Ti4 O15 Eu4 131.6(2) . . . . ?
O27 Ti4 O15 Ti5 -11.48(17) . . . . ?
O27 Ti5 O44 Ti3 47.9(3) . . . . ?
O27 Ti5 O15 Eu4 -132.4(2) . . . . ?
O27 Ti5 O15 Ti4 11.48(17) . . . . ?
O7 Ti5 O44 Ti3 -121.5(3) . . . . ?
O7 Ti5 O15 Eu4 55.0(2) . . . . ?
O7 Ti5 O15 Ti4 -161.13(18) . . . . ?
O7 C34 C106 C8 -168.4(6) . . . . ?
O7 C34 C106 C91 9.7(8) . . . . ?
O29 Ti4 O15 Eu4 32.7(2) . . . . ?
O29 Ti4 O15 Ti5 -110.36(17) . . . . ?
O29 Ti6 O36 Eu2 35.0(2) . . . . ?
O29 Ti6 O36 Ti3 -108.62(18) . . . . ?
O15 Ti4 O29 Ti6 46.3(4) . . . . ?
O15 Ti5 O44 Ti3 -34.3(4) . . . . ?
C4 C58 C199 C227 -1.1(10) . . . . ?
O33 C34 C106 C8 9.9(9) . . . . ?
O33 C34 C106 C91 -172.1(6) . . . . ?
O17 C76 C308 C220 179.0(6) . . . . ?
O17 C76 C308 C264 -0.9(8) . . . . ?
O35 C166 C262 C12 174(2) . . . . ?
O35 C166 C262 C273 -12(4) . . . . ?
O35 C166 C163 C327 175(3) . . . . ?
O35 C166 C163 C331 9(6) . . . . ?
O9 Ti3 O36 Eu2 173.2(8) . . . . ?
O9 Ti3 O36 Ti6 -43.4(10) . . . . ?
O9 Ti3 O44 Ti5 129.0(3) . . . . ?
O9 C104 C136 C6 176.3(5) . . . . ?
O9 C104 C136 C277 -0.4(7) . . . . ?
C6 C136 C277 C123 1.6(8) . . . . ?
O37 C1 C174 C116 19.8(8) . . . . ?
O37 C1 C174 C118 -160.8(5) . . . . ?
N1 C62 C141 C245 -2.3(8) . . . . ?
N1 C62 C141 C135 173.8(5) . . . . ?
O19 Ti7 O8 Eu3 -139.9(2) . . . . ?
O19 Ti7 O8 Ti2 77.53(18) . . . . ?
O19 C22 C292 C326 -6.0(8) . . . . ?
O19 C22 C292 C348 173.3(5) . . . . ?
C8 C68 C228 C229 1.7(10) . . . . ?
C8 C68 C228 C137 177.5(6) . . . . ?
C8 C106 C91 C229 -0.3(10) . . . . ?
C10 C72 C164 C195 179.4(5) . . . . ?
O39 C96 C209 C234 38.9(8) . . . . ?
O39 C96 C209 C97 -140.6(5) . . . . ?
C12 C114 C314 C184 0(2) . . . . ?
C12 C114 C314 C208 178.6(13) . . . . ?
C12 C262 C273 C184 -6(5) . . . . ?
O5 Ti8 O25 Eu1 33.8(2) . . . . ?
O5 Ti8 O25 Ti1 -110.56(17) . . . . ?
O5 Ti7 O8 Eu3 34.5(2) . . . . ?
O5 Ti7 O8 Ti2 -108.09(18) . . . . ?
C14 C216 C87 C52 -179.7(6) . . . . ?
C14 C216 C45 C125 -179.0(6) . . . . ?
C16 C29 C17 C344 38.3(7) . . . . ?
C16 C29 C17 C183 146.5(5) . . . . ?
C18 C36 C263 C133 1.7(9) . . . . ?
C18 N8 C294 C133 -1.6(8) . . . . ?
C18 C304 C113 C9 -179.8(6) . . . . ?
O41 C154 C153 C307 -164.5(6) . . . . ?
O41 C154 C153 C311 22.4(9) . . . . ?
C22 C292 C326 C268 -177.8(6) . . . . ?
C22 C292 C348 C212 178.8(6) . . . . ?
C24 C48 C56 C92 -5.9(8) . . . . ?
C24 C48 C56 C200 -127.6(7) . . . . ?
C24 C48 C56 C265 114.0(7) . . . . ?
C24 C48 C195 C164 -0.8(9) . . . . ?
C24 C64 C72 C10 -178.9(5) . . . . ?
C24 C64 C72 C164 -1.1(9) . . . . ?
C26 N6 C254 C185 2.7(8) . . . . ?
C26 C218 C260 C185 1.8(9) . . . . ?
O43 Ti2 O8 Eu3 56.3(2) . . . . ?
O43 Ti2 O8 Ti7 -160.00(17) . . . . ?
O43 Ti2 O12 Ti1 -136.6(3) . . . . ?
N4 C38 C146 C253 -177.6(8) . . . . ?
N4 C38 C146 C9 -1.1(10) . . . . ?
N4 C38 C146 C337 166.5(14) . . . . ?
N4 C304 C113 C9 -0.8(9) . . . . ?
O11 Ti7 O8 Eu3 -57.7(2) . . . . ?
O11 Ti7 O8 Ti2 159.71(19) . . . . ?
O11 Ti7 O5 Ti8 122.6(3) . . . . ?
C30 C98 C236 C194 0.7(9) . . . . ?
C30 C98 C286 O48 -168.9(5) . . . . ?
C30 C98 C286 O31 8.6(8) . . . . ?
C30 C182 C336 C194 0.5(10) . . . . ?
C30 C182 C336 C93 -178.4(6) . . . . ?
N6 C26 C218 C260 1.6(8) . . . . ?
N6 C26 C223 N1 16.8(7) . . . . ?
N6 C26 C223 C224 -162.4(5) . . . . ?
N6 C254 C185 C260 0.6(9) . . . . ?
C32 C120 C192 N9 5(5) . . . . ?
C32 C120 C192 C227 -174(2) . . . . ?
C32 C111 C299 C59 48(2) . . . . ?
C32 C111 C299 C65 -46.5(19) . . . . ?
C32 C235 C131 C59 -42(2) . . . . ?
C32 C235 C131 C65 49(3) . . . . ?
C32 C235 C37 N9 6(3) . . . . ?
O45 Ti3 O36 Eu2 139.2(2) . . . . ?
O45 Ti3 O36 Ti6 -77.36(16) . . . . ?
C34 C106 C91 C229 -178.4(6) . . . . ?
O23 Ti8 O5 Ti7 -129.5(3) . . . . ?
O23 C154 C153 C307 4.7(10) . . . . ?
O23 C154 C153 C311 -168.4(5) . . . . ?
C36 C18 N8 Eu1 -154.4(4) . . . . ?
C36 C18 N8 C294 5.3(7) . . . . ?
C36 C18 C304 N4 173.8(5) . . . . ?
C36 C18 C304 C113 -7.2(8) . . . . ?
C36 C263 C133 C294 1.7(9) . . . . ?
C38 N4 C304 C18 179.4(5) . . . . ?
C38 N4 C304 C113 0.4(8) . . . . ?
C38 C146 C253 C207 -139.1(8) . . . . ?
C38 C146 C253 C291 130.2(9) . . . . ?
C38 C146 C9 C113 0.6(11) . . . . ?
C38 C146 C9 C251 -173.9(8) . . . . ?
C38 C146 C9 C171 166.2(16) . . . . ?
C38 C146 C337 C21 -123.5(15) . . . . ?
C38 C146 C337 C169 146.9(14) . . . . ?
O47 Ti2 O8 Eu3 -132.1(2) . . . . ?
O47 Ti2 O8 Ti7 11.55(16) . . . . ?
O47 Ti2 O12 Ti1 36.8(4) . . . . ?
O47 Ti7 O8 Eu3 131.0(2) . . . . ?
O47 Ti7 O8 Ti2 -11.60(16) . . . . ?
O47 Ti7 O5 Ti8 -46.9(4) . . . . ?
C40 C266 C285 C281 178.9(6) . . . . ?
C42 C152 C158 C148 0.3(10) . . . . ?
C44 C66 C250 C181 3.3(11) . . . . ?
C44 C66 C105 O26 178.2(5) . . . . ?
C44 C66 C105 O3 -0.7(8) . . . . ?
C48 C24 C64 C72 -0.4(9) . . . . ?
N8 C18 C36 C263 -5.3(8) . . . . ?
N8 C18 C304 N4 -5.5(7) . . . . ?
N8 C18 C304 C113 173.6(5) . . . . ?
N8 C294 C133 C263 -1.9(9) . . . . ?
C50 C102 C197 C183 43.4(6) . . . . ?
C50 C102 C197 C29 -50.0(6) . . . . ?
C50 C102 C269 N16 -4.4(8) . . . . ?
C50 C344 C17 C183 -44.5(7) . . . . ?
C50 C344 C17 C29 49.4(7) . . . . ?
C54 N16 C269 C102 -0.4(8) . . . . ?
C56 C48 C195 C164 177.8(6) . . . . ?
C58 C4 C112 N12 2.4(10) . . . . ?
C58 C199 C227 N12 3.8(9) . . . . ?
C58 C199 C227 C192 -173.1(6) . . . . ?
C60 C90 C210 C296 175.9(6) . . . . ?
C60 C90 C210 C281 -1.0(9) . . . . ?
C60 C266 C285 C281 -1.8(10) . . . . ?
C62 N1 C223 C26 -177.7(5) . . . . ?
C62 N1 C223 C224 1.5(8) . . . . ?
C64 C24 C48 C56 -177.3(5) . . . . ?
C64 C24 C48 C195 1.3(9) . . . . ?
C64 C72 C164 C195 1.6(9) . . . . ?
C66 C44 C99 C322 -3.5(12) . . . . ?
C66 C250 C181 C322 -0.6(13) . . . . ?
C68 C8 C106 C34 175.8(6) . . . . ?
C68 C8 C106 C91 -2.3(10) . . . . ?
C68 C228 C229 C91 -4.4(10) . . . . ?
C68 C228 C137 C191 20.5(10) . . . . ?
C68 C228 C137 C53 135.9(7) . . . . ?
C68 C228 C137 C31 -102.4(8) . . . . ?
C70 C28 C176 C94 3.1(9) . . . . ?
C70 C28 C272 O2 143.6(6) . . . . ?
C70 C28 C272 O51 -36.4(8) . . . . ?
C70 C46 C204 C94 0.4(9) . . . . ?
C70 C46 C204 C196 -178.5(6) . . . . ?
C72 C164 C195 C48 -0.7(10) . . . . ?
O3 Ti8 O5 Ti7 173.4(7) . . . . ?
O3 Ti8 O25 Eu1 -138.2(2) . . . . ?
O3 Ti8 O25 Ti1 77.41(16) . . . . ?
C78 C193 C13 C282 173.0(6) . . . . ?
C78 C193 C13 C306 -8.6(8) . . . . ?
C80 C274 C203 C84 -0.8(16) . . . . ?
C82 C168 C222 O22 1.6(8) . . . . ?
C82 C168 C222 O52 -176.5(6) . . . . ?
C82 C168 C51 C156 2.0(8) . . . . ?
C82 C334 C101 C156 0.3(12) . . . . ?
C82 C334 C101 C275 -178.4(8) . . . . ?
C84 C160 C180 C80 1.3(10) . . . . ?
C86 C270 C346 C121 -178.7(8) . . . . ?
C86 C270 C233 C258 -179.8(6) . . . . ?
C88 C100 C188 C256 178.8(8) . . . . ?
C88 C100 C278 C221 -178.9(8) . . . . ?
C90 C60 C266 C40 -178.7(6) . . . . ?
C90 C60 C266 C285 1.9(10) . . . . ?
C90 C210 C296 O10 178.8(5) . . . . ?
C90 C210 C296 O16 -1.6(8) . . . . ?
C90 C210 C281 C285 1.1(10) . . . . ?
C98 C30 C182 C336 1.6(10) . . . . ?
C100 C188 C256 C244 -0.6(14) . . . . ?
C100 C278 C221 C244 0.8(15) . . . . ?
C102 C50 C248 C54 -1.5(8) . . . . ?
C102 C50 C344 C17 -5.3(8) . . . . ?
C102 C197 C29 C16 -42.4(7) . . . . ?
C102 C197 C29 C33 -169.2(5) . . . . ?
C102 C197 C29 C17 79.3(5) . . . . ?
C104 C136 C277 C123 178.4(5) . . . . ?
C106 C8 C68 C228 1.6(10) . . . . ?
C106 C91 C229 C228 3.8(11) . . . . ?
C110 C230 C288 C179 -178.1(5) . . . . ?
C110 C230 C288 C95 1.2(8) . . . . ?
C110 C243 C271 C95 0.0(8) . . . . ?
C110 C243 C35 C134 68.2(7) . . . . ?
C110 C243 C35 C127 -51.7(7) . . . . ?
C110 C243 C35 C71 -170.4(6) . . . . ?
C112 C4 C58 C199 -1.9(10) . . . . ?
C112 N12 C227 C192 173.9(5) . . . . ?
C112 N12 C227 C199 -3.2(8) . . . . ?
C114 C12 C262 C166 179(3) . . . . ?
C114 C12 C262 C273 5(4) . . . . ?
C116 C282 C13 C306 -1.0(8) . . . . ?
C116 C282 C13 C193 177.6(5) . . . . ?
C118 C306 C13 C282 0.8(9) . . . . ?
C118 C306 C13 C193 -177.7(6) . . . . ?
C120 C32 C111 C299 179(3) . . . . ?
C120 C32 C235 C131 180(3) . . . . ?
C120 C32 C235 C37 3(4) . . . . ?
C120 C192 N9 Eu3 -161(3) . . . . ?
C120 C192 N9 C37 5(3) . . . . ?
C120 C192 C227 N12 -175(3) . . . . ?
C120 C192 C227 C199 2(3) . . . . ?
C122 C124 C126 C128 0.0 . . . . ?
C122 C124 C154 O41 -1.8(10) . . . . ?
C122 C124 C154 O23 -171.6(5) . . . . ?
C124 C122 C132 C130 0.0 . . . . ?
C124 C126 C128 C130 0.0 . . . . ?
C126 C124 C154 O41 175.7(6) . . . . ?
C126 C124 C154 O23 5.9(9) . . . . ?
C126 C128 C130 C132 0.0 . . . . ?
C126 C128 C130 C342 174.8(9) . . . . ?
C128 C130 C132 C122 0.0 . . . . ?
C128 C130 C342 C255 174.0(8) . . . . ?
C128 C130 C342 C73 -66.5(11) . . . . ?
C128 C130 C342 C301 57.2(11) . . . . ?
C132 C122 C124 C126 0.0 . . . . ?
C132 C122 C124 C154 177.6(9) . . . . ?
C132 C130 C342 C255 -11.3(11) . . . . ?
C132 C130 C342 C73 108.2(11) . . . . ?
C132 C130 C342 C301 -128.2(11) . . . . ?
C136 C6 C257 C205 -1.6(9) . . . . ?
C138 C88 C100 C188 127.2(10) . . . . ?
C138 C88 C100 C278 -50.9(11) . . . . ?
C140 C258 C233 C270 -2.1(11) . . . . ?
O49 Ti5 O44 Ti3 141.7(3) . . . . ?
O49 Ti5 O15 Eu4 161.7(6) . . . . ?
O49 Ti5 O15 Ti4 -54.4(7) . . . . ?
C144 C148 C158 C152 -3.0(9) . . . . ?
C144 C148 C147 O21 -176.9(5) . . . . ?
C144 C148 C147 O43 3.0(8) . . . . ?
C146 C253 C291 C2 77.2(9) . . . . ?
C146 C253 C291 C139 -44.2(13) . . . . ?
C146 C253 C291 C297 -168.1(10) . . . . ?
C146 C9 C171 C341 3(3) . . . . ?
C146 C337 C169 C339 -160(2) . . . . ?
C146 C337 C169 C85 -35(3) . . . . ?
C146 C337 C169 C341 80.0(19) . . . . ?
C148 C144 C129 C42 0.6(11) . . . . ?
C152 C42 C175 C170 -178.9(8) . . . . ?
C152 C42 C175 C107 -62.3(10) . . . . ?
C152 C42 C175 C115 57.5(9) . . . . ?
C152 C42 C129 C144 -3.2(11) . . . . ?
C154 C124 C126 C128 -177.6(9) . . . . ?
C154 C153 C307 C77 -173.1(9) . . . . ?
C154 C153 C311 C155 173.1(9) . . . . ?
C156 C101 C275 C338 128.6(12) . . . . ?
C156 C101 C275 C3 8.5(12) . . . . ?
C156 C101 C275 C103 -112.2(11) . . . . ?
C156 C101 C275 C43 104(3) . . . . ?
C156 C101 C275 C345 -14(3) . . . . ?
C156 C101 C275 C173 -137(2) . . . . ?
C158 C148 C147 O21 1.5(8) . . . . ?
C158 C148 C147 O43 -178.6(5) . . . . ?
C160 C84 C47 O32 2.9(9) . . . . ?
C160 C84 C47 O11 -177.2(6) . . . . ?
C160 C84 C203 C274 -1.1(13) . . . . ?
C166 C262 C273 C184 -180(2) . . . . ?
C166 C163 C327 C41 -172(3) . . . . ?
C166 C163 C331 C165 175(3) . . . . ?
C168 C82 C334 C101 0.6(13) . . . . ?
C172 C140 C258 C233 179.8(7) . . . . ?
C172 C140 C121 C346 -178.4(9) . . . . ?
C174 C1 O37 Eu4 -139.0(4) . . . . ?
C174 C116 C282 C13 0.7(8) . . . . ?
C174 C118 C306 C13 -0.4(10) . . . . ?
C176 C28 C70 C46 -1.5(9) . . . . ?
C176 C28 C272 O2 -35.6(8) . . . . ?
C176 C28 C272 O51 144.5(6) . . . . ?
C176 C94 C204 C46 1.3(9) . . . . ?
C176 C94 C204 C196 -179.8(6) . . . . ?
C178 N14 C211 C54 -177.5(5) . . . . ?
C178 N14 C211 C142 5.1(8) . . . . ?
C178 C150 C318 C142 3.3(9) . . . . ?
C180 C80 C274 C203 2.8(13) . . . . ?
C180 C80 C284 C240 -59.9(9) . . . . ?
C180 C80 C284 C89 58.3(8) . . . . ?
C180 C80 C284 C225 175.7(7) . . . . ?
C182 C30 C98 C236 -2.2(9) . . . . ?
C182 C30 C98 C286 -176.6(5) . . . . ?
C182 C336 C93 C332 -158.9(6) . . . . ?
C182 C336 C93 C177 82.6(7) . . . . ?
C182 C336 C93 C7 -34.0(10) . . . . ?
C188 C100 C278 C221 3.0(14) . . . . ?
C192 N9 C37 C235 -9.8(14) . . . . ?
C192 N9 C37 C79 11.3(14) . . . . ?
C194 C336 C93 C332 22.2(9) . . . . ?
C194 C336 C93 C177 -96.3(7) . . . . ?
C194 C336 C93 C7 147.1(7) . . . . ?
C204 C46 C70 C28 -0.3(10) . . . . ?
C204 C94 C176 C28 -3.1(9) . . . . ?
C206 C193 C13 C282 -67.0(7) . . . . ?
C206 C193 C13 C306 111.4(7) . . . . ?
C210 C281 C285 C266 0.3(10) . . . . ?
C216 C45 C125 C63 -0.4(12) . . . . ?
C218 C26 N6 Eu2 153.5(4) . . . . ?
C218 C26 N6 C254 -3.8(8) . . . . ?
C218 C26 C223 N1 -163.8(5) . . . . ?
C218 C26 C223 C224 17.1(9) . . . . ?
C218 C260 C185 C254 -2.9(9) . . . . ?
C220 C330 C187 C238 -1.5(12) . . . . ?
C220 C330 C187 C312 177.4(7) . . . . ?
C222 C168 C51 C156 -176.2(5) . . . . ?
C224 C245 C141 C62 0.7(8) . . . . ?
C224 C245 C141 C135 -175.6(5) . . . . ?
C226 C40 C266 C60 -59.8(8) . . . . ?
C226 C40 C266 C285 119.6(8) . . . . ?
C230 C110 C243 C271 1.4(8) . . . . ?
C230 C110 C243 C35 -177.3(5) . . . . ?
C230 C288 C179 O50 -17.4(7) . . . . ?
C230 C288 C179 O45 162.2(5) . . . . ?
C230 C288 C95 C271 0.2(8) . . . . ?
C232 C196 C204 C46 -179.2(6) . . . . ?
C232 C196 C204 C94 1.9(9) . . . . ?
O25 Ti1 O12 Ti2 -35.2(4) . . . . ?
O25 Ti8 O5 Ti7 45.5(4) . . . . ?
C236 C98 C286 O48 16.7(7) . . . . ?
C236 C98 C286 O31 -165.8(5) . . . . ?
C236 C194 C336 C182 -2.0(10) . . . . ?
C236 C194 C336 C93 176.9(6) . . . . ?
C238 C264 C308 C76 177.8(5) . . . . ?
C238 C264 C308 C220 -2.1(9) . . . . ?
C242 C246 C300 C212 161.7(18) . . . . ?
C242 C246 C300 C268 -18.7(19) . . . . ?
C248 C50 C102 C197 -174.2(5) . . . . ?
C248 C50 C102 C269 5.1(8) . . . . ?
C248 C50 C344 C17 174.9(6) . . . . ?
C248 C54 N16 Eu4 -179.8(4) . . . . ?
C248 C54 N16 C269 4.3(8) . . . . ?
C248 C54 C211 N14 165.4(5) . . . . ?
C248 C54 C211 C142 -17.2(8) . . . . ?
C250 C66 C105 O26 0.3(8) . . . . ?
C250 C66 C105 O3 -178.7(6) . . . . ?
C252 C302 C67 C135 -27.1(4) . . . . ?
C252 C135 C141 C62 134.7(5) . . . . ?
C252 C135 C141 C245 -49.3(6) . . . . ?
O51 Ti7 O8 Eu3 -161.6(6) . . . . ?
O51 Ti7 O8 Ti2 55.8(8) . . . . ?
O51 Ti7 O5 Ti8 -141.2(3) . . . . ?
C256 C244 C221 C278 -4.5(12) . . . . ?
C256 C244 C279 O46 169.1(6) . . . . ?
C256 C244 C279 O49 -12.5(9) . . . . ?
C258 C140 C172 C190 150.7(7) . . . . ?
C258 C140 C172 C202 -88.3(9) . . . . ?
C258 C140 C172 C215 30.1(12) . . . . ?
C258 C140 C121 C346 -2.4(14) . . . . ?
C262 C12 C114 C314 -2(3) . . . . ?
N16 C54 C248 C50 -3.4(9) . . . . ?
N16 C54 C211 N14 -15.4(7) . . . . ?
N16 C54 C211 C142 162.1(5) . . . . ?
C264 C238 C187 C312 -177.2(6) . . . . ?
C264 C238 C187 C330 1.6(10) . . . . ?
C266 C60 C90 C210 -0.6(10) . . . . ?
C270 C346 C121 C140 -0.9(16) . . . . ?
C272 C28 C70 C46 179.4(6) . . . . ?
C272 C28 C176 C94 -177.7(5) . . . . ?
C274 C80 C180 C160 -3.0(10) . . . . ?
C274 C80 C284 C240 121.0(9) . . . . ?
C274 C80 C284 C89 -120.8(8) . . . . ?
C274 C80 C284 C225 -3.4(11) . . . . ?
C276 C302 C67 C135 86.8(5) . . . . ?
C276 C245 C141 C62 -179.2(5) . . . . ?
C276 C245 C141 C135 4.5(8) . . . . ?
C278 C100 C188 C256 -3.1(13) . . . . ?
C282 C116 C174 C1 179.2(5) . . . . ?
C282 C116 C174 C118 -0.2(8) . . . . ?
C284 C80 C180 C160 177.8(6) . . . . ?
C284 C80 C274 C203 -178.1(8) . . . . ?
C286 C98 C236 C194 175.2(5) . . . . ?
C288 C95 C271 C243 -0.8(8) . . . . ?
C290 C246 C300 C212 34.2(17) . . . . ?
C290 C246 C300 C268 -146.2(16) . . . . ?
C296 C210 C281 C285 -175.7(6) . . . . ?
C298 C234 C209 C96 179.3(5) . . . . ?
C298 C234 C209 C97 -1.2(9) . . . . ?
C298 C280 C310 C20 -120.6(7) . . . . ?
C298 C280 C310 C198 120.6(7) . . . . ?
C298 C280 C310 C320 1.0(9) . . . . ?
C298 C280 C261 C97 -0.9(9) . . . . ?
C300 C212 C348 C292 0.4(10) . . . . ?
C300 C268 C326 C292 -2.4(12) . . . . ?
C302 C252 C135 C67 -26.9(4) . . . . ?
C302 C252 C135 C141 78.6(5) . . . . ?
C302 C276 C245 C224 176.6(6) . . . . ?
C302 C276 C245 C141 -3.5(8) . . . . ?
C302 C67 C135 C252 26.9(4) . . . . ?
C302 C67 C135 C141 -82.6(5) . . . . ?
C304 C18 C36 C263 175.4(5) . . . . ?
C304 C18 N8 Eu1 24.9(6) . . . . ?
C304 C18 N8 C294 -175.5(5) . . . . ?
C304 N4 C38 C146 0.6(9) . . . . ?
C304 C113 C9 C146 0.3(10) . . . . ?
C304 C113 C9 C251 174.6(9) . . . . ?
C304 C113 C9 C171 -165.3(16) . . . . ?
C306 C118 C174 C1 -179.4(5) . . . . ?
C306 C118 C174 C116 0.1(9) . . . . ?
C308 C220 C330 C187 -0.4(13) . . . . ?
N9 C192 C227 N12 6.6(7) . . . . ?
N9 C192 C227 C199 -176.3(5) . . . . ?
N9 C192 C325 C317 -6(4) . . . . ?
N9 C37 C79 C317 -12(2) . . . . ?
N9 C37 C79 C5 171.0(11) . . . . ?
C310 C280 C298 C234 177.4(6) . . . . ?
C310 C280 C261 C97 -179.1(6) . . . . ?
C314 C184 C273 C262 4(3) . . . . ?
C316 C312 C187 C238 -167.1(7) . . . . ?
C316 C312 C187 C330 14.1(11) . . . . ?
C318 C142 C211 C54 179.9(5) . . . . ?
C318 C142 C211 N14 -2.8(9) . . . . ?
C318 C150 C178 N14 -1.0(9) . . . . ?
C324 C347 C63 C52 -116.8(8) . . . . ?
C324 C347 C63 C125 62.7(9) . . . . ?
C326 C268 C300 C212 0.8(11) . . . . ?
C326 C268 C300 C246 -178.8(7) . . . . ?
C326 C292 C348 C212 -1.9(10) . . . . ?
C328 C347 C63 C52 123.7(8) . . . . ?
C328 C347 C63 C125 -56.8(10) . . . . ?
C330 C220 C308 C76 -177.7(7) . . . . ?
C330 C220 C308 C264 2.2(11) . . . . ?
C334 C82 C168 C222 176.6(7) . . . . ?
C334 C82 C168 C51 -1.7(10) . . . . ?
C334 C101 C275 C338 -52.8(14) . . . . ?
C334 C101 C275 C3 -172.9(9) . . . . ?
C334 C101 C275 C103 66.4(12) . . . . ?
C334 C101 C275 C43 -77(3) . . . . ?
C334 C101 C275 C345 164(3) . . . . ?
C334 C101 C275 C173 42(3) . . . . ?
C336 C194 C236 C98 1.4(10) . . . . ?
C342 C130 C132 C122 -174.5(9) . . . . ?
C344 C50 C102 C197 6.0(7) . . . . ?
C344 C50 C102 C269 -174.7(5) . . . . ?
C344 C50 C248 C54 178.3(6) . . . . ?
C346 C270 C233 C258 -1.3(10) . . . . ?
C87 C52 C63 C347 -176.1(7) . . . . ?
C87 C52 C63 C125 4.4(10) . . . . ?
C87 C216 C45 C125 2.7(10) . . . . ?
C175 C42 C152 C158 -177.0(7) . . . . ?
C175 C42 C129 C144 176.5(7) . . . . ?
C11 C40 C266 C60 57.1(9) . . . . ?
C11 C40 C266 C285 -123.5(8) . . . . ?
C179 C288 C95 C271 179.5(5) . . . . ?
C45 C216 C87 C52 -1.4(9) . . . . ?
C45 C125 C63 C52 -3.1(11) . . . . ?
C45 C125 C63 C347 177.4(7) . . . . ?
C181 C322 C99 C44 6.1(12) . . . . ?
C181 C322 C25 C162 -77.5(9) . . . . ?
C181 C322 C25 C239 166.4(7) . . . . ?
C181 C322 C25 C287 44.3(11) . . . . ?
C183 C197 C29 C16 -149.2(6) . . . . ?
C183 C197 C29 C33 84.0(5) . . . . ?
C183 C197 C29 C17 -27.5(4) . . . . ?
C23 C252 C302 C276 38.4(7) . . . . ?
C23 C252 C302 C67 147.4(5) . . . . ?
C23 C252 C135 C67 -147.5(5) . . . . ?
C23 C252 C135 C141 -42.0(6) . . . . ?
C187 C238 C264 C308 0.1(9) . . . . ?
C47 C84 C160 C180 -177.3(6) . . . . ?
C47 C84 C203 C274 177.1(8) . . . . ?
C95 C288 C179 O50 163.3(5) . . . . ?
C95 C288 C179 O45 -17.1(8) . . . . ?
C195 C48 C56 C92 175.6(6) . . . . ?
C195 C48 C56 C200 53.9(8) . . . . ?
C195 C48 C56 C265 -64.5(7) . . . . ?
C49 C208 C314 C114 174.5(12) . . . . ?
C49 C208 C314 C184 -7.1(14) . . . . ?
C197 C102 C269 N16 174.9(5) . . . . ?
C197 C183 C17 C344 84.1(5) . . . . ?
C197 C183 C17 C29 -27.5(4) . . . . ?
C197 C29 C17 C344 -81.0(5) . . . . ?
C197 C29 C17 C183 27.2(4) . . . . ?
C99 C44 C66 C250 -1.4(10) . . . . ?
C99 C44 C66 C105 -179.4(6) . . . . ?
C99 C322 C181 C250 -4.0(12) . . . . ?
C99 C322 C25 C162 105.9(8) . . . . ?
C99 C322 C25 C239 -10.2(11) . . . . ?
C99 C322 C25 C287 -132.3(9) . . . . ?
C25 C322 C181 C250 179.2(8) . . . . ?
C25 C322 C99 C44 -177.2(7) . . . . ?
C201 C88 C100 C188 -113.7(9) . . . . ?
C201 C88 C100 C278 68.3(10) . . . . ?
C101 C156 C51 C168 -1.2(9) . . . . ?
C203 C84 C160 C180 0.8(10) . . . . ?
C203 C84 C47 O32 -175.2(7) . . . . ?
C203 C84 C47 O11 4.7(9) . . . . ?
C51 C156 C101 C334 0.1(10) . . . . ?
C51 C156 C101 C275 178.7(6) . . . . ?
C51 C168 C222 O22 179.8(5) . . . . ?
C51 C168 C222 O52 1.7(8) . . . . ?
C205 C123 C277 C136 -3.5(9) . . . . ?
C207 C253 C291 C2 -28.4(7) . . . . ?
C207 C253 C291 C139 -149.8(9) . . . . ?
C207 C253 C291 C297 86.3(11) . . . . ?
C207 C2 C291 C253 28.8(6) . . . . ?
C207 C2 C291 C139 147.2(8) . . . . ?
C207 C2 C291 C297 -84.9(9) . . . . ?
C209 C234 C298 C280 1.9(9) . . . . ?
C209 C97 C261 C280 1.5(9) . . . . ?
C105 C66 C250 C181 -178.7(7) . . . . ?
C211 C54 C248 C50 175.8(5) . . . . ?
C211 C54 N16 Eu4 0.9(6) . . . . ?
C211 C54 N16 C269 -174.9(5) . . . . ?
C211 N14 C178 C150 -3.2(8) . . . . ?
C211 C142 C318 C150 -1.5(9) . . . . ?
C213 C88 C100 C188 4.2(11) . . . . ?
C213 C88 C100 C278 -173.8(8) . . . . ?
C55 C312 C187 C238 -47.9(10) . . . . ?
C55 C312 C187 C330 133.3(8) . . . . ?
C221 C244 C256 C188 4.4(12) . . . . ?
C221 C244 C279 O46 -18.3(9) . . . . ?
C221 C244 C279 O49 160.1(7) . . . . ?
C111 C32 C120 C192 177(3) . . . . ?
C111 C32 C235 C131 -5(3) . . . . ?
C111 C32 C235 C37 178.2(18) . . . . ?
C223 N1 C62 C141 1.2(8) . . . . ?
C223 C26 N6 Eu2 -27.1(6) . . . . ?
C223 C26 N6 C254 175.7(5) . . . . ?
C223 C26 C218 C260 -177.8(5) . . . . ?
C223 C224 C245 C276 -178.3(6) . . . . ?
C223 C224 C245 C141 1.8(9) . . . . ?
C113 C9 C171 C341 168.7(16) . . . . ?
C227 N12 C112 C4 0.1(8) . . . . ?
C227 C192 N9 Eu3 17.9(7) . . . . ?
C227 C192 N9 C37 -176.8(5) . . . . ?
C227 C192 C325 C317 168(2) . . . . ?
C57 C252 C302 C276 166.7(5) . . . . ?
C57 C252 C302 C67 -84.2(5) . . . . ?
C57 C252 C135 C67 83.3(5) . . . . ?
C57 C252 C135 C141 -171.2(4) . . . . ?
C229 C228 C137 C191 -163.7(7) . . . . ?
C229 C228 C137 C53 -48.3(9) . . . . ?
C229 C228 C137 C31 73.4(8) . . . . ?
C231 C196 C204 C46 57.7(9) . . . . ?
C231 C196 C204 C94 -121.2(7) . . . . ?
C233 C270 C346 C121 2.8(13) . . . . ?
C235 C32 C120 C192 -8(5) . . . . ?
C235 C32 C111 C299 4(3) . . . . ?
C348 C212 C300 C246 179.8(6) . . . . ?
C348 C212 C300 C268 0.2(10) . . . . ?
C348 C292 C326 C268 2.9(11) . . . . ?
C241 C208 C314 C114 52.7(14) . . . . ?
C241 C208 C314 C184 -128.9(11) . . . . ?
C121 C140 C172 C190 -33.5(11) . . . . ?
C121 C140 C172 C202 87.5(10) . . . . ?
C121 C140 C172 C215 -154.1(9) . . . . ?
C121 C140 C258 C233 3.8(12) . . . . ?
C243 C110 C230 C288 -2.0(8) . . . . ?
C61 C347 C63 C52 1.1(10) . . . . ?
C61 C347 C63 C125 -179.4(7) . . . . ?
C245 C224 C223 N1 -3.0(9) . . . . ?
C245 C224 C223 C26 176.2(6) . . . . ?
C245 C276 C302 C252 49.4(7) . . . . ?
C245 C276 C302 C67 -47.3(7) . . . . ?
C123 C205 C257 C6 -0.3(10) . . . . ?
C123 C205 C267 C217 118.6(8) . . . . ?
C123 C205 C267 C69 -1.8(10) . . . . ?
C123 C205 C267 C293 -123.7(8) . . . . ?
C247 C208 C314 C114 -66.7(14) . . . . ?
C247 C208 C314 C184 111.7(13) . . . . ?
C251 C2 C291 C253 -82.2(8) . . . . ?
C251 C2 C291 C139 36.2(11) . . . . ?
C251 C2 C291 C297 164.0(9) . . . . ?
C63 C52 C87 C216 -2.3(10) . . . . ?
C253 C146 C9 C113 177.3(8) . . . . ?
C253 C146 C9 C251 2.8(12) . . . . ?
C253 C207 C2 C251 82.2(10) . . . . ?
C253 C207 C2 C291 -29.4(7) . . . . ?
C2 C207 C253 C146 -80.2(8) . . . . ?
C2 C207 C253 C291 29.7(7) . . . . ?
C2 C251 C9 C146 -4.6(13) . . . . ?
C2 C251 C9 C113 -179.0(9) . . . . ?
C257 C6 C136 C104 -175.9(5) . . . . ?
C257 C6 C136 C277 0.9(8) . . . . ?
C257 C205 C123 C277 2.8(9) . . . . ?
C257 C205 C267 C217 -62.3(9) . . . . ?
C257 C205 C267 C69 177.4(7) . . . . ?
C257 C205 C267 C293 55.5(9) . . . . ?
C129 C42 C152 C158 2.8(11) . . . . ?
C129 C42 C175 C170 1.3(12) . . . . ?
C129 C42 C175 C107 117.9(8) . . . . ?
C129 C42 C175 C115 -122.2(8) . . . . ?
C129 C144 C148 C158 2.5(10) . . . . ?
C129 C144 C148 C147 -179.1(6) . . . . ?
C261 C280 C298 C234 -0.8(9) . . . . ?
C261 C280 C310 C20 57.5(8) . . . . ?
C261 C280 C310 C198 -61.2(8) . . . . ?
C261 C280 C310 C320 179.1(6) . . . . ?
C261 C97 C209 C96 179.0(5) . . . . ?
C261 C97 C209 C234 -0.4(9) . . . . ?
C131 C235 C37 N9 -170.2(17) . . . . ?
C131 C59 C299 C111 -82.2(17) . . . . ?
C131 C59 C299 C65 27.6(13) . . . . ?
C131 C65 C299 C111 83.0(15) . . . . ?
C131 C65 C299 C59 -29.5(13) . . . . ?
C33 C29 C17 C344 167.8(5) . . . . ?
C33 C29 C17 C183 -84.0(5) . . . . ?
C267 C205 C123 C277 -178.0(6) . . . . ?
C267 C205 C257 C6 -179.5(6) . . . . ?
C67 C135 C141 C62 -131.9(5) . . . . ?
C67 C135 C141 C245 44.1(7) . . . . ?
C269 C102 C197 C183 -135.9(5) . . . . ?
C269 C102 C197 C29 130.7(5) . . . . ?
C135 C252 C302 C276 -81.9(5) . . . . ?
C135 C252 C302 C67 27.1(4) . . . . ?
C271 C243 C35 C134 -110.5(6) . . . . ?
C271 C243 C35 C127 129.7(6) . . . . ?
C271 C243 C35 C71 11.0(8) . . . . ?
C17 C183 C197 C102 -82.0(5) . . . . ?
C17 C183 C197 C29 27.5(4) . . . . ?
C273 C184 C314 C114 -1.1(18) . . . . ?
C273 C184 C314 C208 -179.6(10) . . . . ?
C137 C228 C229 C91 179.6(6) . . . . ?
C279 C244 C256 C188 177.4(7) . . . . ?
C279 C244 C221 C278 -177.4(8) . . . . ?
C35 C243 C271 C95 178.6(5) . . . . ?
C281 C210 C296 O10 -4.3(8) . . . . ?
C281 C210 C296 O16 175.2(6) . . . . ?
C283 C40 C266 C60 179.0(7) . . . . ?
C283 C40 C266 C285 -1.7(10) . . . . ?
C143 C312 C187 C238 75.1(9) . . . . ?
C143 C312 C187 C330 -103.7(9) . . . . ?
C9 C146 C253 C207 44.4(10) . . . . ?
C9 C146 C253 C291 -46.3(12) . . . . ?
C9 C146 C337 C21 44.2(19) . . . . ?
C9 C146 C337 C169 -45(2) . . . . ?
C9 C251 C2 C207 -42.4(13) . . . . ?
C9 C251 C2 C291 50.8(12) . . . . ?
C289 C246 C300 C212 -86.9(15) . . . . ?
C289 C246 C300 C268 92.7(15) . . . . ?
C145 C193 C13 C282 53.9(7) . . . . ?
C145 C193 C13 C306 -127.7(6) . . . . ?
C147 C148 C158 C152 178.6(6) . . . . ?
C295 C196 C204 C46 -60.3(7) . . . . ?
C295 C196 C204 C94 120.8(6) . . . . ?
C37 C235 C131 C59 135.2(19) . . . . ?
C37 C235 C131 C65 -134(2) . . . . ?
C37 C79 C317 C159 -177.1(14) . . . . ?
C37 C79 C317 C325 3(3) . . . . ?
C37 C79 C5 C319 -138.4(15) . . . . ?
C37 C79 C5 C321 131.6(14) . . . . ?
C299 C59 C131 C235 78.9(15) . . . . ?
C299 C59 C131 C65 -28.0(13) . . . . ?
C299 C65 C131 C235 -83.0(18) . . . . ?
C299 C65 C131 C59 27.9(13) . . . . ?
C151 C59 C131 C235 -40(2) . . . . ?
C151 C59 C131 C65 -147.4(18) . . . . ?
C151 C59 C299 C111 40(2) . . . . ?
C151 C59 C299 C65 149.9(16) . . . . ?
C303 C59 C131 C235 -168.5(15) . . . . ?
C303 C59 C131 C65 84.6(17) . . . . ?
C303 C59 C299 C111 158.9(19) . . . . ?
C303 C59 C299 C65 -91(2) . . . . ?
C153 C307 C77 C309 0.0 . . . . ?
C307 C153 C311 C155 0.0 . . . . ?
C307 C77 C309 C155 0.0 . . . . ?
C307 C77 C309 C313 -175.9(9) . . . . ?
C77 C309 C155 C311 0.0 . . . . ?
C77 C309 C313 C39 -144.2(12) . . . . ?
C77 C309 C313 C157 -25.1(14) . . . . ?
C77 C309 C313 C315 95.0(11) . . . . ?
C309 C155 C311 C153 0.0 . . . . ?
C155 C309 C313 C39 39.8(14) . . . . ?
C155 C309 C313 C157 159.0(12) . . . . ?
C155 C309 C313 C315 -80.9(12) . . . . ?
C311 C153 C307 C77 0.0 . . . . ?
C313 C309 C155 C311 176.0(9) . . . . ?
C79 C317 C159 C161 -1(2) . . . . ?
C79 C317 C325 C192 5(4) . . . . ?
C79 C5 C321 C161 77.7(12) . . . . ?
C79 C5 C321 C323 -169.1(11) . . . . ?
C79 C5 C321 C81 -41.8(15) . . . . ?
C317 C79 C5 C319 45(2) . . . . ?
C317 C79 C5 C321 -45.3(18) . . . . ?
C317 C159 C161 C319 -45.7(18) . . . . ?
C317 C159 C161 C321 49.9(19) . . . . ?
C159 C317 C325 C192 -174(2) . . . . ?
C319 C5 C321 C161 -27.5(11) . . . . ?
C319 C5 C321 C323 85.8(13) . . . . ?
C319 C5 C321 C81 -147.0(13) . . . . ?
C5 C79 C317 C159 0(2) . . . . ?
C5 C79 C317 C325 -180(2) . . . . ?
C5 C319 C161 C159 83.5(12) . . . . ?
C5 C319 C161 C321 -29.2(10) . . . . ?
C5 C321 C161 C159 -83.1(14) . . . . ?
C5 C321 C161 C319 27.9(11) . . . . ?
C161 C319 C5 C79 -79.7(13) . . . . ?
C161 C319 C5 C321 28.5(11) . . . . ?
C323 C321 C161 C159 163.5(15) . . . . ?
C323 C321 C161 C319 -85.4(15) . . . . ?
C81 C321 C161 C159 31.9(19) . . . . ?
C81 C321 C161 C319 143.0(14) . . . . ?
C325 C192 N9 Eu3 -167(2) . . . . ?
C325 C192 N9 C37 -2(2) . . . . ?
C325 C192 C227 N12 -168(2) . . . . ?
C325 C192 C227 C199 9(2) . . . . ?
C325 C317 C159 C161 179(3) . . . . ?
C163 C327 C41 C329 0(4) . . . . ?
C327 C163 C331 C165 10(6) . . . . ?
C327 C41 C329 C165 1(3) . . . . ?
C327 C41 C329 C333 179.1(19) . . . . ?
C41 C329 C165 C331 3(2) . . . . ?
C41 C329 C333 C83 -118.1(17) . . . . ?
C41 C329 C333 C167 2(2) . . . . ?
C41 C329 C333 C335 124.3(18) . . . . ?
C329 C165 C331 C163 -8(4) . . . . ?
C165 C329 C333 C83 59.6(18) . . . . ?
C165 C329 C333 C167 179.4(15) . . . . ?
C165 C329 C333 C335 -58.0(16) . . . . ?
C331 C163 C327 C41 -6(6) . . . . ?
C333 C329 C165 C331 -175.4(14) . . . . ?
C21 C337 C169 C339 90(2) . . . . ?
C21 C337 C169 C85 -145(2) . . . . ?
C21 C337 C169 C341 -29.7(14) . . . . ?
C21 C341 C171 C9 -46(3) . . . . ?
C337 C146 C9 C113 -168.0(13) . . . . ?
C337 C146 C9 C171 -2(2) . . . . ?
C337 C21 C341 C169 -30.9(14) . . . . ?
C337 C21 C341 C171 79(2) . . . . ?
C337 C169 C341 C21 29.7(14) . . . . ?
C337 C169 C341 C171 -79.7(19) . . . . ?
C169 C341 C171 C9 44(3) . . . . ?
C339 C169 C341 C21 -84(2) . . . . ?
C339 C169 C341 C171 166(2) . . . . ?
C85 C169 C341 C21 145.7(18) . . . . ?
C85 C169 C341 C171 36(2) . . . . ?
C341 C21 C337 C146 -77.6(19) . . . . ?
C341 C21 C337 C169 31.0(15) . . . . ?
C74 C246 C300 C212 12.3(14) . . . . ?
C74 C246 C300 C268 -168.2(12) . . . . ?
C1A C246 C300 C212 128.2(11) . . . . ?
C1A C246 C300 C268 -52.3(12) . . . . ?
C1B C246 C300 C212 -112.6(13) . . . . ?
C1B C246 C300 C268 66.9(14) . . . . ?

loop_
_platon_squeeze_void_nr
_platon_squeeze_void_average_x
_platon_squeeze_void_average_y
_platon_squeeze_void_average_z
_platon_squeeze_void_volume
_platon_squeeze_void_count_electrons
_platon_squeeze_void_content
1 -0.203 0.053 0.905 371 90 '3 MeCN'
2 0.165 0.772 0.079 172 26 '2 MeCN'
3 0.203 0.201 0.521 208 37 '2 MeCN'
4 0.168 0.988 0.302 10 1 ' '
5 0.294 0.682 0.617 79 19 '1 MeCN'
6 0.247 0.539 0.771 13 4 ' '
7 0.548 0.093 0.657 7 0 ' '
8 0.842 0.699 0.452 125 24 '1 MeCN'
9 0.947 0.477 0.007 12 0 ' '

loop_
_twin_individual_id
_twin_individual_mass_fraction_refined
1 0.960(2)
2 0.040(2)
